data_7119361
loop_
_publ_author_name
Shohei
Tashiro
Hirotaka
Yonezawa
Ryou
Kubota
Tsutomu
Umeki
Mitsuhiko
Shionoya

_publ_section_title
;
 Non-covalent immobilisation of p-toluenesulfonic acid in a porous
 molecular crystal for size-specific acid-catalysed reactions
;
_journal_name_full Chem.Commun.
_journal_page_first 7657
_journal_volume 52
_journal_year 2016
_chemical_formula_moiety '2(C42 H42 Cl6 N6 Pd3), 0.48(C6 H5 O3 S), 2.43(C2 H3 N), 3(H2 O)'
_chemical_formula_sum 'C91.75 H99.7 Cl12.48 N14.43 O4.45 Pd6 S0.48'
_chemical_formula_weight 2572.05
_space_group_crystal_system monoclinic
_space_group_IT_number 14
_space_group_name_Hall '-P 2ybc'
_space_group_name_H-M_alt 'P 1 21/c 1'
_symmetry_space_group_name_Hall '-P 2ybc'
_symmetry_space_group_name_H-M 'P 1 21/c 1'
_atom_sites_solution_hydrogens geom
_atom_sites_solution_primary direct
_atom_sites_solution_secondary difmap
_audit_update_record
;
2016-03-15 deposited with the CCDC.
2016-04-26 downloaded from the CCDC.
;
_cell_angle_alpha 90.0000
_cell_angle_beta 90.6803(11)
_cell_angle_gamma 90.0000
_cell_formula_units_Z 4
_cell_length_a 19.6264(6)
_cell_length_b 52.3974(15)
_cell_length_c 14.3627(4)
_cell_measurement_reflns_used 76339
_cell_measurement_temperature 93
_cell_measurement_theta_max 27.54
_cell_measurement_theta_min 3.01
_cell_volume 14769.2(7)
_computing_cell_refinement 'RAPID AUTO'
_computing_data_collection 'RAPID AUTO (Rigaku, ????)'
_computing_data_reduction 'RAPID AUTO'
_computing_molecular_graphics 'CrystalStructure 4.1'
_computing_publication_material 'CrystalStructure 4.1 (Rigaku, 2014)'
_computing_structure_refinement 'SHELXL2013 (Sheldrick, 2008)'
_computing_structure_solution 'SHELXS97 (Sheldrick, 2008)'
_diffrn_ambient_temperature 93
_diffrn_detector_area_resol_mean 10.000
_diffrn_measured_fraction_theta_full 0.969
_diffrn_measured_fraction_theta_max 0.972
_diffrn_measurement_device_type 'Rigaku R-AXIS RAPID'
_diffrn_measurement_method \w
_diffrn_radiation_type 'Mo K\a'
_diffrn_radiation_wavelength 0.71075
_diffrn_reflns_av_R_equivalents 0.0834
_diffrn_reflns_Laue_measured_fraction_full 0.969
_diffrn_reflns_Laue_measured_fraction_max 0.972
_diffrn_reflns_limit_h_max 25
_diffrn_reflns_limit_h_min -25
_diffrn_reflns_limit_k_max 67
_diffrn_reflns_limit_k_min -68
_diffrn_reflns_limit_l_max 18
_diffrn_reflns_limit_l_min -18
_diffrn_reflns_number 125162
_diffrn_reflns_point_group_measured_fraction_full 0.969
_diffrn_reflns_point_group_measured_fraction_max 0.972
_diffrn_reflns_theta_full 25.242
_diffrn_reflns_theta_max 27.485
_diffrn_reflns_theta_min 3.009
_diffrn_standards_interval_count .
_diffrn_standards_number 0
_exptl_absorpt_coefficient_mu 0.987
_exptl_absorpt_correction_T_max 0.862
_exptl_absorpt_correction_T_min 0.004
_exptl_absorpt_correction_type multi-scan
_exptl_absorpt_process_details 'ABSCOR (Rigaku, 1995)'
_exptl_crystal_colour yellow
_exptl_crystal_density_diffrn 1.157
_exptl_crystal_density_method 'not measured'
_exptl_crystal_description platelet
_exptl_crystal_F_000 5130.60
_exptl_crystal_size_max 0.630
_exptl_crystal_size_mid 0.200
_exptl_crystal_size_min 0.150
_refine_diff_density_max 2.90
_refine_diff_density_min -2.29
_refine_ls_extinction_method none
_refine_ls_goodness_of_fit_ref 1.172
_refine_ls_hydrogen_treatment constr
_refine_ls_number_parameters 1095
_refine_ls_number_reflns 32946
_refine_ls_number_restraints 426
_refine_ls_R_factor_all 0.1446
_refine_ls_R_factor_gt 0.1043
_refine_ls_shift/su_max 0.001
_refine_ls_structure_factor_coef Fsqd
_refine_ls_weighting_details 'w = 1/[\s^2^(Fo^2^)+(0.2000P)^2^+0.0000P] where P=(Fo^2^+2Fc^2^)/3'
_refine_ls_weighting_scheme calc
_refine_ls_wR_factor_gt 0.3119
_refine_ls_wR_factor_ref 0.3529
_reflns_number_gt 19194
_reflns_number_total 32946
_reflns_threshold_expression F^2^>2.0\s(F^2^)
_cod_data_source_file c6cc02621d-1.cif
_cod_data_source_block ClPhSO3H_MMF
_cod_database_code 7119361
_shelxl_res_file
;
TITL 150222
CELL  0.71075 19.62641 52.39740 14.36273 90.000 90.680 90.000
ZERR  4 0.00063 0.00149 0.00038 0.000 0.001 0.000
LATT 1
SYMM    -X, .50+Y, .50-Z
SFAC C H N CL PD O S
UNIT 367 398.800000 57.720000 49.920000 24 17.800000 1.920000
OMIT      4  11   2
OMIT      3   7   1
OMIT      5   5   2
OMIT     -4  10   2
L.S. 20
FMAP 2
PLAN -30
WPDB -2
HTAB
LIST 4
TEMP -180.0
ACTA
SIZE 0.630 0.200 0.150
ABIN
BUMP 0.02
DFIX 1.3900 0.0200 C85 C86 C86 C87 C87 C88 C88 C89 C89 C90 C90 C85
DFIX 2.4080 0.0200 C85 C87 C86 C88 C87 C89 C88 C90 C89 C85 C90 C86
FLAT 0.1000 C85 C87 C89 C86 C88 C90 Cl13 S1
SADI 0.0200 O1 O2 O2 O3 O3 O1
DFIX 1.5000 0.1000 S1 O1 S1 O2 S1 O3
DFIX 1.1000 0.0200 N1S C1S N2S C2S N3S C3S
DFIX 1.5000 0.0200 C1S C1T C2S C2T C3S C3T
DFIX 2.6000 0.0200 N1S C1T N2S C2T N3S C3T
DFIX 1.1000 0.0200 N6S C6S
DFIX 1.5000 0.0200 C6S C6T
DFIX 2.6000 0.0200 N6S C6T
SIMU 0.0100 0.0200 C2T C2S N2S
SIMU 0.0100 0.0200 N6S C6S C6T
SIMU 0.0100 0.0200 Cl13 C85 C86 C87 C88 C89 C90 S1 O1 O2 O3
DELU 0.0100 0.0100 N9 N10
SIMU 0.0100 0.0200 N9 N10
SADI 0.0200 N7 C43 N8 C48 N9A C57A N10A C62A N11 C71 N12 C76
SADI 0.0200 N7 C84 N8 C49 N9A C56A N9B C56B N10A C63A N10B C63B N11 C70A  =
     N11 C70B N12 C77
SADI 0.0200 C49 C50 C53 C56A C53 C56B C63A C64A C63B C64B C67A C70A C67B  =
     C70B
DFIX 1.3900 0.0300 C57A C58A C58A C59A C59A C60A C60A C61A C61A C62A C62A  =
     C57A
DFIX 2.4080 0.0300 C57A C59A C58A C60A C59A C61A C60A C62A C61A C57A C62A  =
     C58A
FLAT 0.1000 C57A C59A C61A C58A C60A C62A
DFIX 1.3900 0.0300 C57B C58B C58B C59B C59B C60B C60B C61B C61B C62B C62B  =
     C57B
DFIX 2.4080 0.0300 C57B C59B C58B C60B C59B C61B C60B C62B C61B C57B C62B  =
     C58B
FLAT 0.1000 C57B C59B C61B C58B C60B C62B
DFIX 1.3900 0.0500 C64A C65A C65A C66A C66A C67A C67A C68A C68A C69A C69A  =
     C64A
DFIX 2.4080 0.0500 C64A C66A C65A C67A C66A C68A C67A C69A C68A C64A C69A  =
     C65A
FLAT 0.1000 C64A C66A C68A C65A C67A C69A
DFIX 1.3900 0.0500 C64B C65B C65B C66B C66B C67B C67B C68B C68B C69B C69B  =
     C64B
DFIX 2.4080 0.0500 C64B C66B C65B C67B C66B C68B C67B C69B C68B C64B C69B  =
     C65B
FLAT 0.1000 C64B C66B C68B C65B C67B C69B
SADI 0.0200 Pd4 Cl7 Pd4 Cl8 Pd5A Cl9A Pd5A Cl1A Pd5B Cl9B Pd5B Cl1B Pd6  =
     CL11 PD6 CL12
SADI 0.0200 Pd4 N7 Pd4 N8 Pd5A N9A Pd5A N10A Pd5B N9B Pd5B N10B Pd6 N11  =
     PD6 N12
SADI 0.0200 Pd4 C43 Pd4 C48 Pd5A C57A Pd5A C62A Pd5B C57B Pd5B C62B Pd6  =
     C71 PD6 C76
DFIX 1.4600 0.0500 C57A N9A C57B N9B C62A N10A C62B N10B
DFIX 1.4600 0.0200 C62B N10B
SIMU 0.0100 0.0200 C57A C58A C59A C60A C61A C62A
SIMU 0.0100 0.0200 C57B C58B C59B C60B C61B C62B
DELU 0.0100 0.0100 C50 C51 C52 C53 C54 C55
SIMU 0.0100 0.0200 C50 C51 C52 C53 C54 C55
SADI 0.02 C63A C65A C63A C69A
SADI 0.02 C63B C65B C63B C69B
SIMU 0.01 0.02 C63A C64A C65A C66A C67A C68A C69A C70A
DFIX 2.9 0.04 N9A N10A N9B N10B
SADI 0.02 N9A N10A N9B N10B
SIMU 0.002 0.02 N9A N10A N9B N10B
SIMU 0.01 0.02 PD5A > H70B
SIMU 0.01 0.02 PD5B > H70D
DELU 0.01 0.01 C71 C72 C73 C74 C75 C76
SIMU 0.01 0.02 C71 C72 C73 C74 C75 C76
WGHT    0.200000
FVAR       0.18196   0.41741
PD1   5    1.032862    0.486291    0.825756    11.00000    0.03698    0.08329 =
         0.03939   -0.00108    0.00022    0.00683
PD2   5    0.581848    0.488993    1.011153    11.00000    0.03460    0.07427 =
         0.02513    0.00332    0.00041    0.00225
PD3   5    0.710967    0.522572    0.402384    11.00000    0.04207    0.11695 =
         0.03103   -0.00094    0.00091    0.00578
PD4   5    0.565776    0.576697    0.716151    11.00000    0.05843    0.10511 =
         0.03809    0.01539    0.00523    0.00572
PD6   5    0.796771    0.663208    1.231137    11.00000    0.08946    0.09029 =
         0.22069   -0.06078    0.05692   -0.02213
CL1   4    1.126861    0.502362    0.750695    11.00000    0.04018    0.09930 =
         0.04655   -0.00094    0.00368   -0.00057
CL2   4    1.005707    0.524995    0.891188    11.00000    0.05945    0.07886 =
         0.04793    0.00069    0.00631    0.00665
CL3   4    0.579426    0.493296    1.171107    11.00000    0.04296    0.09074 =
         0.02604    0.00427   -0.00243    0.00558
CL4   4    0.578789    0.532635    0.985029    11.00000    0.04197    0.07584 =
         0.03526    0.00643    0.00069    0.00145
CL5   4    0.788799    0.554379    0.433816    11.00000    0.05194    0.12528 =
         0.05132   -0.00461    0.00302   -0.00036
CL6   4    0.625889    0.551034    0.367950    11.00000    0.04869    0.12730 =
         0.05907    0.00345   -0.00373    0.01533
CL7   4    0.470970    0.582892    0.805374    11.00000    0.05754    0.10191 =
         0.04900    0.01786    0.00791    0.00227
CL8   4    0.504435    0.575432    0.578457    11.00000    0.07608    0.15261 =
         0.04214    0.01881   -0.00150    0.00676
CL11  4    0.905840    0.651050    1.262373    11.00000    0.07892    0.12939 =
         0.32623   -0.10555    0.04483   -0.01797
CL12  4    0.831776    0.703083    1.196510    11.00000    0.14830    0.08301 =
         0.40185   -0.03458    0.13368   -0.02356
CL13  4    0.986360    0.436760    1.327155    10.48288    0.13114
S1    7    0.778356    0.367522    1.108709    10.48288    0.17889
O1W   6    0.537014    0.707922    0.529507    11.00000    0.31716
O1    6    0.824360    0.350115    1.015618    10.48288    0.27011
O2W   6    0.835234    0.624148    0.477261    11.00000    0.17853
O2    6    0.762599    0.345935    1.176893    10.48288    0.25222
O3    6    0.717194    0.378915    1.051381    10.48288    0.21600
O3W   6    0.512333    0.653950    0.957992    11.00000    0.28144
N1    3    1.049336    0.450543    0.773480    11.00000    0.02765    0.09113 =
         0.04714   -0.01111   -0.00239    0.01035
AFIX  13
H1    2    1.097727    0.446118    0.788928    11.00000   -1.20000
AFIX   0
N1S   3    0.833077    0.554181    1.093839    11.00000    0.07282
N2    3    0.952203    0.469671    0.891927    11.00000    0.03640    0.08121 =
         0.04504    0.00813    0.00061   -0.00287
AFIX  13
H2    2    0.954381    0.475022    0.958728    11.00000   -1.20000
AFIX   0
N2S   3    0.886537    0.634253    0.864930    10.62016    0.26199
N3    3    0.589468    0.450087    1.023804    11.00000    0.04802    0.07735 =
         0.03298    0.00526    0.00721    0.00142
AFIX  13
H3    2    0.554995    0.445165    1.071270    11.00000   -1.20000
AFIX   0
N3S   3    0.734722    0.406664    0.680959    10.80755    0.16480
N4    3    0.572103    0.481847    0.872581    11.00000    0.04022    0.08104 =
         0.02883    0.00274    0.00340    0.00414
AFIX  13
H4    2    0.533375    0.492446    0.848453    11.00000   -1.20000
AFIX   0
N5    3    0.781386    0.495283    0.435783    11.00000    0.03153    0.13999 =
         0.03494    0.01315   -0.00378    0.01713
AFIX  13
H5    2    0.825938    0.499958    0.407335    11.00000   -1.20000
AFIX   0
N6    3    0.652485    0.492374    0.367588    11.00000    0.05107    0.13307 =
         0.02361    0.00120    0.00293    0.00592
AFIX  13
H6    2    0.638675    0.495314    0.301209    11.00000   -1.20000
AFIX   0
N7    3    0.625641    0.576466    0.834795    11.00000    0.05646    0.07920 =
         0.03888    0.00378    0.00905    0.00083
AFIX  13
H7    2    0.604359    0.564815    0.881306    11.00000   -1.20000
AFIX   0
N8    3    0.656245    0.571339    0.646085    11.00000    0.06250    0.11946 =
         0.05175    0.01887    0.01020    0.01401
AFIX  13
H8    2    0.649608    0.556226    0.604440    11.00000   -1.20000
AFIX   0
 
N12   3    0.762815    0.629866    1.284582    11.00000    0.08480    0.11394 =
         0.08046   -0.02994    0.00753    0.00365
AFIX  13
H12   2    0.786893    0.627593    1.345770    11.00000   -1.20000
AFIX   0
C1    1    1.005965    0.432393    0.826609    11.00000    0.03408    0.10117 =
         0.05600   -0.00721   -0.01579   -0.00416
C1S   1    0.785808    0.544463    1.121431    11.00000    0.05982
C1T   1    0.723305    0.532250    1.154909    11.00000    0.06487
AFIX  33
H1A   2    0.735337    0.517786    1.195117    11.00000   -1.20000
H1B   2    0.696218    0.526165    1.101620    11.00000   -1.20000
H1C   2    0.696678    0.544654    1.190314    11.00000   -1.20000
AFIX   0
C2    1    1.017006    0.405776    0.817308    11.00000    0.04619    0.08198 =
         0.09158   -0.01290   -0.00538    0.00296
AFIX  43
H2A   2    1.049711    0.399509    0.774766    11.00000   -1.20000
AFIX   0
C2S   1    0.895881    0.612218    0.860112    10.62016    0.18711
C2T   1    0.925851    0.589139    0.913663    10.62016    0.07890
AFIX  33
H2B   2    0.900096    0.586432    0.970861    10.62016   -1.20000
H2C   2    0.973713    0.592500    0.929551    10.62016   -1.20000
H2D   2    0.922747    0.573853    0.874527    10.62016   -1.20000
AFIX   0
C3    1    0.980274    0.389337    0.869940    11.00000    0.06155    0.09350 =
         0.12367   -0.01189   -0.02338    0.02143
AFIX  43
H3A   2    0.984222    0.371426    0.861265    11.00000   -1.20000
AFIX   0
C3S   1    0.693180    0.400646    0.630799    10.80755    0.18935
C3T   1    0.639746    0.388865    0.567665    10.80755    0.22579
AFIX  33
H3B   2    0.662064    0.379516    0.517407    10.80755   -1.20000
H3C   2    0.610936    0.402348    0.540999    10.80755   -1.20000
H3D   2    0.611562    0.377085    0.603621    10.80755   -1.20000
AFIX   0
C4    1    0.934913    0.399611    0.939626    11.00000    0.05085    0.08689 =
         0.10878    0.01819   -0.00301   -0.00703
AFIX  43
H4A   2    0.910800    0.388327    0.979173    11.00000   -1.20000
AFIX   0
C5    1    0.926938    0.424244    0.948463    11.00000    0.04119    0.08920 =
         0.07816    0.00920   -0.00291   -0.00240
AFIX  43
H5A   2    0.896248    0.430815    0.993153    11.00000   -1.20000
AFIX   0
C6    1    0.965920    0.441922    0.888551    11.00000    0.03779    0.06430 =
         0.03548   -0.00097   -0.00532   -0.00096
C7    1    0.886111    0.478934    0.852390    11.00000    0.03542    0.08917 =
         0.04856    0.01348    0.00569    0.00956
AFIX  23
H7A   2    0.882604    0.473436    0.786562    11.00000   -1.20000
H7B   2    0.886226    0.497827    0.853174    11.00000   -1.20000
AFIX   0
C8    1    0.824188    0.469666    0.902887    11.00000    0.04519    0.08381 =
         0.04231    0.00320    0.00046    0.01954
C9    1    0.786774    0.448656    0.869791    11.00000    0.04701    0.08625 =
         0.03800   -0.00567    0.00728    0.01188
AFIX  43
H9    2    0.798243    0.441085    0.811955    11.00000   -1.20000
AFIX   0
C10   1    0.733213    0.438841    0.920720    11.00000    0.04010    0.07777 =
         0.04438   -0.00112   -0.00808    0.00258
AFIX  43
H10   2    0.708719    0.424514    0.897449    11.00000   -1.20000
AFIX   0
C11   1    0.714811    0.449538    1.004811    11.00000    0.03578    0.07315 =
         0.03852    0.00896   -0.00747    0.00698
C12   1    0.753350    0.470179    1.038585    11.00000    0.04955    0.09389 =
         0.03648    0.00052    0.00740    0.01702
AFIX  43
H12A  2    0.742100    0.477527    1.096884    11.00000   -1.20000
AFIX   0
C13   1    0.807598    0.480158    0.988910    11.00000    0.04557    0.08307 =
         0.04960   -0.00850   -0.00070    0.01282
AFIX  43
H13   2    0.833214    0.494048    1.013452    11.00000   -1.20000
AFIX   0
C14   1    0.656014    0.439814    1.059610    11.00000    0.03968    0.08136 =
         0.03803    0.00482   -0.00084    0.00982
AFIX  23
H14A  2    0.662123    0.444790    1.125677    11.00000   -1.20000
H14B  2    0.655175    0.420942    1.056523    11.00000   -1.20000
AFIX   0
C15   1    0.565729    0.438623    0.936515    11.00000    0.03315    0.07475 =
         0.04328   -0.00763    0.00127    0.00127
C16   1    0.553151    0.413025    0.927057    11.00000    0.04769    0.07752 =
         0.06210    0.00245    0.00939    0.00648
AFIX  43
H16   2    0.564000    0.401532    0.976193    11.00000   -1.20000
AFIX   0
C17   1    0.524095    0.404107    0.843912    11.00000    0.08338    0.08221 =
         0.05925   -0.01696    0.01126   -0.01554
AFIX  43
H17   2    0.515668    0.386355    0.836825    11.00000   -1.20000
AFIX   0
C18   1    0.507674    0.420129    0.773278    11.00000    0.05172    0.08764 =
         0.06087   -0.02168    0.00230   -0.01080
AFIX  43
H18   2    0.487158    0.413557    0.718043    11.00000   -1.20000
AFIX   0
C19   1    0.520313    0.445583    0.780733    11.00000    0.05374    0.11413 =
         0.04102   -0.01589    0.00434    0.00015
AFIX  43
H19   2    0.507180    0.456799    0.731749    11.00000   -1.20000
AFIX   0
C20   1    0.552969    0.455310    0.861350    11.00000    0.03045    0.08689 =
         0.03595   -0.00094   -0.00036   -0.00256
C21   1    0.634825    0.489814    0.821199    11.00000    0.03952    0.09803 =
         0.02245    0.01110    0.00100   -0.00410
AFIX  23
H21A  2    0.673245    0.478647    0.840141    11.00000   -1.20000
H21B  2    0.646763    0.507528    0.838966    11.00000   -1.20000
AFIX   0
C22   1    0.625392    0.488395    0.715086    11.00000    0.03009    0.11880 =
         0.03068    0.01066    0.00294   -0.00627
C23   1    0.640497    0.467832    0.663382    11.00000    0.03378    0.10071 =
         0.03384    0.00340   -0.00215    0.00596
AFIX  43
H23   2    0.661600    0.453508    0.692229    11.00000   -1.20000
AFIX   0
C24   1    0.626104    0.467131    0.570205    11.00000    0.04042    0.09203 =
         0.04494   -0.00707    0.00102    0.00431
AFIX  43
H24   2    0.634582    0.451951    0.536074    11.00000   -1.20000
AFIX   0
C25   1    0.598763    0.488671    0.523790    11.00000    0.03829    0.10829 =
         0.03272   -0.00257    0.00463    0.00013
C26   1    0.584609    0.510129    0.576165    11.00000    0.03757    0.11071 =
         0.03767    0.01318   -0.00072   -0.00072
AFIX  43
H26   2    0.566689    0.524961    0.546758    11.00000   -1.20000
AFIX   0
C27   1    0.596731    0.510041    0.673197    11.00000    0.04966    0.10057 =
         0.03153    0.00897    0.00106    0.00391
AFIX  43
H27   2    0.585542    0.524533    0.709703    11.00000   -1.20000
AFIX   0
C28   1    0.584452    0.489711    0.421401    11.00000    0.02364    0.16348 =
         0.03469   -0.00360   -0.00815   -0.00065
AFIX  23
H28A  2    0.554526    0.504440    0.407068    11.00000   -1.20000
H28B  2    0.560564    0.473956    0.401457    11.00000   -1.20000
AFIX   0
C29   1    0.694492    0.469450    0.366388    11.00000    0.05972    0.10822 =
         0.02956   -0.00227    0.00531    0.00499
C30   1    0.665029    0.445335    0.329759    11.00000    0.05542    0.13439 =
         0.03829    0.00962   -0.00254    0.00314
AFIX  43
H30   2    0.618585    0.444060    0.310946    11.00000   -1.20000
AFIX   0
C31   1    0.706927    0.425849    0.324869    11.00000    0.06132    0.10879 =
         0.04747   -0.00449   -0.00266   -0.00054
AFIX  43
H31   2    0.691086    0.410506    0.296797    11.00000   -1.20000
AFIX   0
C32   1    0.774661    0.426729    0.359628    11.00000    0.07275    0.09607 =
         0.06923    0.00350   -0.00117    0.02295
AFIX  43
H32   2    0.802323    0.411851    0.360391    11.00000   -1.20000
AFIX   0
C33   1    0.799012    0.449166    0.391622    11.00000    0.08831    0.12094 =
         0.04696   -0.00172    0.00579   -0.00020
AFIX  43
H33   2    0.844827    0.450893    0.412768    11.00000   -1.20000
AFIX   0
C34   1    0.755757    0.468896    0.392261    11.00000    0.03671
C35   1    0.789993    0.494764    0.542894    11.00000    0.05618    0.11991 =
         0.03639   -0.00394   -0.00168    0.00248
AFIX  23
H35A  2    0.789212    0.512503    0.566585    11.00000   -1.20000
H35B  2    0.750804    0.485613    0.569995    11.00000   -1.20000
AFIX   0
C36   1    0.854823    0.482128    0.575311    11.00000    0.04191    0.11303 =
         0.03583    0.00502   -0.00447   -0.00597
C37   1    0.855372    0.456979    0.603114    11.00000    0.03699    0.12750 =
         0.04870   -0.00228   -0.00528   -0.00623
AFIX  43
H37   2    0.814335    0.447362    0.602236    11.00000   -1.20000
AFIX   0
C38   1    0.916253    0.445612    0.632603    11.00000    0.05053    0.09979 =
         0.05071   -0.00496    0.00097   -0.00727
AFIX  43
H38   2    0.916161    0.428200    0.651039    11.00000   -1.20000
AFIX   0
C39   1    0.976246    0.459083    0.635498    11.00000    0.04799    0.11043 =
         0.03311   -0.00697    0.00426    0.00550
C40   1    0.974781    0.484559    0.608498    11.00000    0.06660    0.10113 =
         0.04273    0.00697    0.01020   -0.00043
AFIX  43
H40   2    1.015540    0.494334    0.610571    11.00000   -1.20000
AFIX   0
C41   1    0.914132    0.495938    0.578388    11.00000    0.05321    0.10189 =
         0.03613    0.00999   -0.00551   -0.00249
AFIX  43
H41   2    0.913941    0.513348    0.559922    11.00000   -1.20000
AFIX   0
C42   1    1.041404    0.447795    0.669953    11.00000    0.04479    0.09691 =
         0.05414   -0.01860    0.00536    0.01478
AFIX  23
H42A  2    1.080008    0.456349    0.639039    11.00000   -1.20000
H42B  2    1.042738    0.429470    0.653280    11.00000   -1.20000
AFIX   0
C43   1    0.691426    0.565889    0.808707    11.00000    0.04888    0.07542 =
         0.04800    0.00839    0.00802    0.00714
C44   1    0.737760    0.555817    0.877466    11.00000    0.06517    0.08803 =
         0.03927    0.00929    0.00490    0.00770
AFIX  43
H44   2    0.725815    0.556024    0.941366    11.00000   -1.20000
AFIX   0
C45   1    0.798224    0.546060    0.851551    11.00000    0.06014    0.08565 =
         0.04588   -0.00472   -0.00184    0.00700
AFIX  43
H45   2    0.829419    0.539692    0.896985    11.00000   -1.20000
AFIX   0
C46   1    0.814606    0.545415    0.756368    11.00000    0.08024    0.11220 =
         0.05971   -0.00252    0.01431    0.01893
AFIX  43
H46   2    0.856860    0.538253    0.738106    11.00000   -1.20000
AFIX   0
C47   1    0.771676    0.554737    0.690312    11.00000    0.05594    0.14138 =
         0.04281   -0.00890    0.00369    0.01541
AFIX  43
H47   2    0.784816    0.555140    0.626882    11.00000   -1.20000
AFIX   0
C48   1    0.706161    0.563991    0.717276    11.00000    0.05112    0.09414 =
         0.04727    0.00477   -0.00243    0.01196
C49   1    0.675430    0.593516    0.584670    11.00000    0.10348    0.12254 =
         0.05182    0.03819    0.02157    0.01926
AFIX  23
H49A  2    0.722735    0.591209    0.563027    11.00000   -1.20000
H49B  2    0.644999    0.593835    0.529214    11.00000   -1.20000
AFIX   0
C50   1    0.670072    0.618245    0.635021    11.00000    0.10188    0.11673 =
         0.07631    0.04643    0.03053    0.01058
C51   1    0.608710    0.631491    0.629326    11.00000    0.10793    0.12104 =
         0.08706    0.03620    0.02838    0.01368
AFIX  43
H51   2    0.571596    0.624642    0.594389    11.00000   -1.20000
AFIX   0
C52   1    0.602179    0.653304    0.671955    11.00000    0.12533    0.12169 =
         0.10657    0.04056    0.02575    0.01566
AFIX  43
H52   2    0.559328    0.661696    0.668208    11.00000   -1.20000
AFIX   0
C53   1    0.654755    0.665094    0.723024    11.00000    0.12725    0.10154 =
         0.10913    0.03137    0.03633    0.00913
C54   1    0.714980    0.650800    0.730491    11.00000    0.12513    0.10492 =
         0.10676    0.03473    0.03300    0.00906
AFIX  43
H54   2    0.751134    0.657148    0.768471    11.00000   -1.20000
AFIX   0
C55   1    0.723574    0.628525    0.686153    11.00000    0.10785    0.09424 =
         0.09215    0.04178    0.03780    0.00090
AFIX  43
H55   2    0.766062    0.619876    0.689831    11.00000   -1.20000
AFIX   0
 
C71   1    0.661826    0.654495    1.263220    11.00000    0.09602    0.06996 =
         0.05240   -0.01903    0.00866    0.00029
C72   1    0.589079    0.658114    1.279384    11.00000    0.09182    0.11190 =
         0.08788   -0.01175    0.00261   -0.00335
AFIX  43
H72   2    0.564724    0.671675    1.250354    11.00000   -1.20000
AFIX   0
C73   1    0.554402    0.639992    1.342447    11.00000    0.08620    0.12918 =
         0.08341   -0.02511    0.00743   -0.01396
AFIX  43
H73   2    0.507411    0.642170    1.355440    11.00000   -1.20000
AFIX   0
C74   1    0.588763    0.620649    1.381054    11.00000    0.09675    0.13599 =
         0.05862   -0.01085   -0.00313   -0.01167
AFIX  43
H74   2    0.566186    0.609202    1.421669    11.00000   -1.20000
AFIX   0
C75   1    0.654248    0.617328    1.363008    11.00000    0.09332    0.12925 =
         0.04892   -0.00244   -0.00753   -0.01967
AFIX  43
H75   2    0.677178    0.603211    1.390598    11.00000   -1.20000
AFIX   0
C76   1    0.690988    0.633532    1.305595    11.00000    0.08881    0.09290 =
         0.06992   -0.01920   -0.00967   -0.01414
C77   1    0.774738    0.606416    1.231317    11.00000    0.09988    0.09260 =
         0.07679   -0.01861   -0.01650   -0.02035
AFIX  23
H77A  2    0.760209    0.591569    1.268806    11.00000   -1.20000
H77B  2    0.824181    0.604665    1.220023    11.00000   -1.20000
AFIX   0
C78   1    0.737585    0.606036    1.140317    11.00000    0.05556    0.09136 =
         0.06047   -0.01779   -0.00833    0.01086
C79   1    0.672749    0.596037    1.133408    11.00000    0.07876    0.07699 =
         0.04415   -0.00663    0.00891   -0.01302
AFIX  43
H79   2    0.652261    0.589113    1.187420    11.00000   -1.20000
AFIX   0
C80   1    0.635149    0.595784    1.046588    11.00000    0.06872    0.07835 =
         0.04083   -0.00618    0.00977   -0.00349
AFIX  43
H80   2    0.589298    0.589998    1.043755    11.00000   -1.20000
AFIX   0
C81   1    0.667986    0.604259    0.967132    11.00000    0.05615    0.07008 =
         0.05320    0.00398    0.01528    0.00533
C82   1    0.734725    0.612881    0.973813    11.00000    0.06802    0.07295 =
         0.06772    0.00577    0.01659   -0.00143
AFIX  43
H82   2    0.756648    0.618360    0.918688    11.00000   -1.20000
AFIX   0
C83   1    0.771508    0.613880    1.058753    11.00000    0.05964    0.07702 =
         0.07634    0.00060    0.00400   -0.00883
AFIX  43
H83   2    0.817415    0.619615    1.061104    11.00000   -1.20000
AFIX   0
C84   1    0.630587    0.602823    0.876679    11.00000    0.08593    0.07780 =
         0.04512    0.01392    0.01713    0.01629
AFIX  23
H84A  2    0.653437    0.614182    0.831672    11.00000   -1.20000
H84B  2    0.583882    0.609451    0.885605    11.00000   -1.20000
AFIX   0
C85   1    0.933977    0.418706    1.266462    10.48288    0.10739
C86   1    0.932293    0.391990    1.278332    10.48288    0.12952
AFIX  43
H86   2    0.964024    0.384223    1.319982    10.48288   -1.20000
AFIX   0
C87   1    0.885782    0.376755    1.231099    10.48288    0.13499
AFIX  43
H87   2    0.885333    0.358837    1.241179    10.48288   -1.20000
AFIX   0
C88   1    0.839545    0.387850    1.168587    10.48288    0.13963
C89   1    0.841371    0.413487    1.156002    10.48288    0.11289
AFIX  43
H89   2    0.808957    0.421196    1.115198    10.48288   -1.20000
AFIX   0
C90   1    0.889366    0.428870    1.201124    10.48288    0.10184
AFIX  43
H90   2    0.891451    0.446551    1.186811    10.48288   -1.20000
AFIX   0
PART 1
PD5A  5    0.661801    0.747652    0.782035    21.00000    0.10462
CL9A  4    0.656258    0.785609    0.856247    21.00000    0.10639
CL1A  4    0.546522    0.749359    0.779083    21.00000    0.28365
N9A   3    0.673592    0.713212    0.714239    21.00000    0.14455
AFIX  13
H9A   2    0.643992    0.712301    0.657184    21.00000   -1.20000
AFIX   0
N10A  3    0.764915    0.752912    0.802712    21.00000    0.03111
AFIX  13
H10A  2    0.778945    0.769861    0.777305    21.00000   -1.20000
AFIX   0
C56A  1    0.661994    0.690573    0.776854    21.00000    0.12533
AFIX  23
H56A  2    0.620139    0.693495    0.813145    21.00000   -1.20000
H56B  2    0.700647    0.689174    0.821476    21.00000   -1.20000
AFIX   0
C57A  1    0.748038    0.715079    0.689097    21.00000    0.13850
C58A  1    0.774278    0.698926    0.621998    21.00000    0.14853
AFIX  43
H58A  2    0.741926    0.689475    0.586372    21.00000   -1.20000
AFIX   0
C59A  1    0.840982    0.695015    0.601151    21.00000    0.15007
AFIX  43
H59A  2    0.855127    0.682806    0.556461    21.00000   -1.20000
AFIX   0
C60A  1    0.886422    0.710181    0.650050    21.00000    0.14879
AFIX  43
H60A  2    0.933996    0.708895    0.639538    21.00000   -1.20000
AFIX   0
C61A  1    0.861426    0.727332    0.714808    21.00000    0.14521
AFIX  43
H61A  2    0.894574    0.737707    0.745192    21.00000   -1.20000
AFIX   0
C62A  1    0.793045    0.731451    0.741717    21.00000    0.12255
C63A  1    0.804813    0.747171    0.890896    21.00000    0.09566
AFIX  23
H63A  2    0.808247    0.763206    0.927104    21.00000   -1.20000
H63B  2    0.851651    0.742440    0.872745    21.00000   -1.20000
AFIX   0
C64A  1    0.778788    0.726486    0.955996    21.00000    0.10110
C65A  1    0.720195    0.732137    1.009835    21.00000    0.08661
AFIX  43
H65A  2    0.701921    0.748926    1.009771    21.00000   -1.20000
AFIX   0
C66A  1    0.690725    0.713758    1.060717    21.00000    0.07585
AFIX  43
H66A  2    0.651556    0.717923    1.095853    21.00000   -1.20000
AFIX   0
C67A  1    0.715068    0.689137    1.063915    21.00000    0.07701
C68A  1    0.774391    0.684141    1.010391    21.00000    0.08634
AFIX  43
H68A  2    0.793650    0.667507    1.010207    21.00000   -1.20000
AFIX   0
C69A  1    0.802527    0.702400    0.961382    21.00000    0.09993
AFIX  43
H69A  2    0.842332    0.698347    0.927414    21.00000   -1.20000
AFIX   0
C70A  1    0.669047    0.668221    1.103387    21.00000    0.09168
AFIX  23
H70A  2    0.620003    0.672467    1.098075    21.00000   -1.20000
H70B  2    0.677893    0.651244    1.075796    21.00000   -1.20000
AFIX   0
PART 2
PD5B  5    0.638452    0.744298    0.740689   -21.00000    0.13386
CL9B  4    0.631472    0.783127    0.812678   -21.00000    0.14524
CL1B  4    0.522772    0.738588    0.736877   -21.00000    0.21445
N9B   3    0.658799    0.710399    0.685596   -21.00000    0.14458
AFIX  13
H9B   2    0.627832    0.708673    0.630161   -21.00000   -1.20000
AFIX   0
N10B  3    0.738509    0.753047    0.793312   -21.00000    0.03642
AFIX  13
H10B  2    0.749372    0.770563    0.770169   -21.00000   -1.20000
AFIX   0
C56B  1    0.633565    0.691512    0.756130   -21.00000    0.12990
AFIX  23
H56C  2    0.583361    0.692541    0.760915   -21.00000   -1.20000
H56D  2    0.653903    0.695144    0.818130   -21.00000   -1.20000
AFIX   0
C57B  1    0.726859    0.712253    0.649288   -21.00000    0.14491
C58B  1    0.739314    0.697551    0.575306   -21.00000    0.15656
AFIX  43
H58B  2    0.703183    0.687570    0.549984   -21.00000   -1.20000
AFIX   0
C59B  1    0.802688    0.696254    0.533993   -21.00000    0.15458
AFIX  43
H59B  2    0.813445    0.685783    0.482212   -21.00000   -1.20000
AFIX   0
C60B  1    0.850069    0.713151    0.581129   -21.00000    0.14745
AFIX  43
H60B  2    0.895631    0.713696    0.559614   -21.00000   -1.20000
AFIX   0
C61B  1    0.833932    0.727906    0.652373   -21.00000    0.14065
AFIX  43
H61B  2    0.870257    0.738617    0.672568   -21.00000   -1.20000
AFIX   0
C62B  1    0.770771    0.731222    0.707455   -21.00000    0.12722
C63B  1    0.796402    0.744875    0.844004   -21.00000    0.10533
AFIX  23
H63C  2    0.817314    0.758564    0.882297   -21.00000   -1.20000
H63D  2    0.831096    0.736619    0.804607   -21.00000   -1.20000
AFIX   0
C64B  1    0.754826    0.725675    0.901570   -21.00000    0.10466
C65B  1    0.697641    0.731200    0.952477   -21.00000    0.11813
AFIX  43
H65B  2    0.677766    0.747670    0.946944   -21.00000   -1.20000
AFIX   0
C66B  1    0.666701    0.712715    1.014300   -21.00000    0.12557
AFIX  43
H66B  2    0.627709    0.717117    1.049423   -21.00000   -1.20000
AFIX   0
C67B  1    0.695104    0.688435    1.021269   -21.00000    0.10679
C68B  1    0.750742    0.682924    0.970092   -21.00000    0.08543
AFIX  43
H68B  2    0.769821    0.666289    0.973912   -21.00000   -1.20000
AFIX   0
C69B  1    0.779786    0.700217    0.914146   -21.00000    0.09570
AFIX  43
H69B  2    0.819224    0.695269    0.880945   -21.00000   -1.20000
AFIX   0
C70B  1    0.671824    0.671118    1.101192   -21.00000    0.14276
AFIX  23
H70C  2    0.621915    0.673629    1.104464   -21.00000   -1.20000
H70D  2    0.678442    0.653492    1.078180   -21.00000   -1.20000
AFIX   0
PART 0
N11   3    0.696209    0.670613    1.201173    11.00000    0.08768    0.09976 =
         0.21231   -0.05765    0.03484   -0.00029
PART 1
AFIX  13
H11A  2    0.687152    0.688530    1.221566    21.00000   -1.20000
AFIX  13
PART 2
H11B  2    0.688112    0.688274    1.224996   -21.00000   -1.20000
PART 0
 
AFIX   0
HKLF 4
 
REM  150222
REM R1 =  0.1043 for   19194 Fo > 4sig(Fo)  and  0.1446 for all   32946 data
REM   1095 parameters refined using    426 restraints
 
END  
     
WGHT      0.2000      0.0000 

REM Instructions for potential hydrogen bonds
EQIV $1 -x+2, -y+1, -z+2
HTAB N1 N1S_$1
HTAB N2 Cl2_$1
EQIV $2 -x+1, -y+1, -z+2
HTAB N3 Cl7_$2
HTAB N4 Cl3_$2
EQIV $3 -x+2, -y+1, -z+1
HTAB N5 Cl1_$3
EQIV $4 x, y, z-1
HTAB N6 Cl3_$4
HTAB N7 Cl4
EQIV $5 x, y, z+1
HTAB N12 O2W_$5
HTAB C1T Cl4
HTAB C1T Cl6_$5
HTAB C2 Cl11_$1
HTAB C7 Cl2
HTAB C14 O3
HTAB C21 Cl4
HTAB C28 Cl6
EQIV $6 -x+1, -y+1, -z+1
HTAB C28 Cl8_$6
HTAB C30 Cl7_$6
HTAB C35 Cl5
HTAB C42 Cl5_$3
HTAB C47 Cl5
HTAB C49 Cl5
HTAB C75 Cl6_$5
HTAB C77 Cl11
HTAB C84 Cl7
HTAB C90 Cl1_$1
HTAB C90 Cl2_$1
EQIV $7 x, -y+3/2, z-1/2
HTAB N10A Cl12_$7
HTAB N9B O1W
HTAB N10B Cl12_$7
HTAB C56B Cl1B
EQIV $8 x, -y+3/2, z+1/2
HTAB N11 Cl9A_$8
HTAB N11 Cl9B_$8

REM Highest difference peak  2.898,  deepest hole -2.291,  1-sigma level  0.161
Q1    1   0.6934  0.7547  0.8177  11.00000  0.05    2.90
Q2    1   0.7417  0.7573  0.8138  11.00000  0.05    2.31
Q3    1   0.7937  0.6762  1.1870  11.00000  0.05    1.97
Q4    1   0.7500  0.7463  0.7551  11.00000  0.05    1.90
Q5    1   0.7490  0.7950  0.8706  11.00000  0.05    1.76
Q6    1   0.5799  0.5905  0.7350  11.00000  0.05    1.75
Q7    1   0.7586  0.4787  0.3989  11.00000  0.05    1.60
Q8    1   0.8783  0.6105  0.7796  11.00000  0.05    1.53
Q9    1   0.8005  0.3937  1.1153  11.00000  0.05    1.47
Q10   1   0.7451  0.4606  0.3866  11.00000  0.05    1.46
Q11   1   0.6890  0.6568  1.2647  11.00000  0.05    1.28
Q12   1   0.8988  0.5999  0.8354  11.00000  0.05    1.25
Q13   1   0.6399  0.7678  0.7368  11.00000  0.05    1.16
Q14   1   0.9931  0.4454  1.3607  11.00000  0.05    1.16
Q15   1   0.5893  0.4742  1.0486  11.00000  0.05    1.12
Q16   1   0.5737  0.4735  0.9777  11.00000  0.05    1.12
Q17   1   0.6819  0.5086  0.3768  11.00000  0.05    1.08
Q18   1   0.7521  0.5198  0.4147  11.00000  0.05    1.05
Q19   1   0.8629  0.6133  0.4999  11.00000  0.05    1.04
Q20   1   1.0680  0.4869  0.8361  11.00000  0.05    1.03
Q21   1   0.7172  0.5406  0.4407  11.00000  0.05    0.96
Q22   1   0.5908  0.7171  0.5447  11.00000  0.05    0.95
Q23   1   1.0469  0.5064  0.8588  11.00000  0.05    0.94
Q24   1   0.8037  0.6622  1.2563  11.00000  0.05    0.92
Q25   1   0.7362  0.5482  0.4174  11.00000  0.05    0.91
Q26   1   0.9918  0.4861  0.8147  11.00000  0.05    0.91
Q27   1   0.7390  0.5003  0.4213  11.00000  0.05    0.91
Q28   1   0.6613  0.7321  0.6985  11.00000  0.05    0.88
Q29   1   1.0284  0.4676  0.7927  11.00000  0.05    0.83
Q30   1   0.5271  0.5874  0.5945  11.00000  0.05    0.82
;

loop_
_symmetry_equiv_pos_site_id
_space_group_symop_operation_xyz
1 +X,+Y,+Z
2 -X,1/2+Y,1/2-Z
3 -X,-Y,-Z
4 +X,1/2-Y,1/2+Z

loop_
_atom_site_label
_atom_site_type_symbol
_atom_site_fract_x
_atom_site_fract_y
_atom_site_fract_z
_atom_site_U_iso_or_equiv
_atom_site_adp_type
_atom_site_occupancy
_atom_site_site_symmetry_multiplicity
_atom_site_calc_flag
_atom_site_refinement_flags
_atom_site_disorder_assembly
_atom_site_disorder_group
Pd1 Pd 1.03286(3) 0.48629(2) 0.82576(4) 0.05322(19) Uani 1 4 d . . .
Pd2 Pd 0.58185(3) 0.48899(2) 1.01115(3) 0.04467(17) Uani 1 4 d . . .
Pd3 Pd 0.71097(3) 0.52257(2) 0.40238(4) 0.0633(2) Uani 1 4 d . . .
Pd4 Pd 0.56578(4) 0.57670(2) 0.71615(4) 0.0672(2) Uani 1 4 d . . .
Pd5A Pd 0.6618(2) 0.74765(5) 0.7820(3) 0.1046(12) Uiso 0.417(6) 4 d . . .
Pd5B Pd 0.63845(19) 0.74430(5) 0.7407(3) 0.1339(11) Uiso 0.583(6) 4 d . . .
Pd6 Pd 0.79677(6) 0.66321(2) 1.23114(11) 0.1330(5) Uani 1 4 d . . .
Cl1 Cl 1.12686(11) 0.50236(5) 0.75070(13) 0.0620(5) Uani 1 4 d . . .
Cl1A Cl 0.5465(7) 0.7494(5) 0.779(2) 0.284(12) Uiso 0.417(6) 4 d . . .
Cl1B Cl 0.5228(6) 0.7386(3) 0.7369(10) 0.214(5) Uiso 0.583(6) 4 d . . .
Cl2 Cl 1.00571(12) 0.52499(4) 0.89119(13) 0.0620(5) Uani 1 4 d . . .
Cl3 Cl 0.57943(10) 0.49330(4) 1.17111(10) 0.0533(4) Uani 1 4 d . . .
Cl4 Cl 0.57879(10) 0.53263(4) 0.98503(11) 0.0510(4) Uani 1 4 d . . .
Cl5 Cl 0.78880(13) 0.55438(6) 0.43382(14) 0.0762(6) Uani 1 4 d . . .
Cl6 Cl 0.62589(13) 0.55103(6) 0.36795(15) 0.0784(7) Uani 1 4 d . . .
Cl7 Cl 0.47097(12) 0.58289(5) 0.80537(14) 0.0694(6) Uani 1 4 d . . .
Cl8 Cl 0.50443(15) 0.57543(6) 0.57846(14) 0.0903(8) Uani 1 4 d . . .
Cl9A Cl 0.6563(5) 0.78561(15) 0.8562(7) 0.106(3) Uiso 0.417(6) 4 d . . .
Cl9B Cl 0.6315(5) 0.78313(15) 0.8127(7) 0.145(3) Uiso 0.583(6) 4 d . . .
Cl11 Cl 0.9058(2) 0.65105(8) 1.2624(5) 0.178(3) Uani 1 4 d . . .
Cl12 Cl 0.8318(3) 0.70308(7) 1.1965(6) 0.210(3) Uani 1 4 d . . .
Cl13 Cl 0.9864(5) 0.43676(17) 1.3272(6) 0.131(3) Uiso 0.4829 4 d . . .
S1 S 0.7784(8) 0.3675(3) 1.1087(10) 0.179(4) Uiso 0.4829 4 d . . .
O1W O 0.5370(15) 0.7079(5) 0.5295(18) 0.317(12) Uiso 1 4 d . . .
O1 O 0.824(2) 0.3501(8) 1.016(3) 0.270(14) Uiso 0.4829 4 d . . .
O2W O 0.8352(8) 0.6241(3) 0.4773(10) 0.179(5) Uiso 1 4 d . . .
O2 O 0.763(2) 0.3459(8) 1.177(2) 0.252(14) Uiso 0.4829 4 d . . .
O3 O 0.7172(18) 0.3789(6) 1.051(2) 0.216(12) Uiso 0.4829 4 d . . .
O3W O 0.5123(12) 0.6540(4) 0.9580(16) 0.281(10) Uiso 1 4 d . . .
N1 N 1.0493(3) 0.45054(13) 0.7735(4) 0.0553(16) Uani 1 4 d . . .
N1S N 0.8331(4) 0.55418(14) 1.0938(6) 0.073(2) Uiso 1 4 d . . .
N2 N 0.9522(3) 0.46967(13) 0.8919(4) 0.0542(15) Uani 1 4 d . . .
N2S N 0.887(2) 0.6342(5) 0.865(3) 0.262(15) Uiso 0.6202 4 d . . .
N3 N 0.5895(3) 0.45009(13) 1.0238(4) 0.0527(15) Uani 1 4 d . . .
N3S N 0.7347(12) 0.4067(4) 0.6810(15) 0.165(7) Uiso 0.8075 4 d . . .
N4 N 0.5721(3) 0.48185(13) 0.8726(4) 0.0500(15) Uani 1 4 d . . .
N5 N 0.7814(4) 0.49528(17) 0.4358(4) 0.069(2) Uani 1 4 d . . .
N6 N 0.6525(4) 0.49237(17) 0.3676(4) 0.069(2) Uani 1 4 d . . .
N7 N 0.6256(4) 0.57647(13) 0.8348(4) 0.0581(17) Uani 1 4 d . . .
N8 N 0.6562(4) 0.57134(17) 0.6461(5) 0.078(2) Uani 1 4 d . . .
N9A N 0.6736(11) 0.7132(4) 0.714(2) 0.145(4) Uiso 0.417(6) 4 d . . .
N9B N 0.6588(11) 0.7104(3) 0.6856(16) 0.145(4) Uiso 0.583(6) 4 d . . .
N10A N 0.7649(6) 0.7529(2) 0.8027(8) 0.0311(18) Uiso 0.417(6) 4 d . . .
N10B N 0.7385(5) 0.75305(16) 0.7933(6) 0.0364(16) Uiso 0.583(6) 4 d . . .
N11 N 0.6962(5) 0.67061(19) 1.2012(8) 0.133(5) Uani 1 4 d . . .
N12 N 0.7628(5) 0.62987(16) 1.2846(6) 0.093(3) Uani 1 4 d . . .
C1 C 1.0060(4) 0.43239(19) 0.8266(6) 0.064(2) Uani 1 4 d . . .
C1S C 0.7858(4) 0.54446(15) 1.1214(6) 0.0598(19) Uiso 1 4 d . . .
C1T C 0.7233(5) 0.53225(16) 1.1549(6) 0.065(2) Uiso 1 4 d . . .
C2 C 1.0170(5) 0.40578(19) 0.8173(7) 0.073(2) Uani 1 4 d . . .
C2S C 0.896(2) 0.6122(5) 0.860(2) 0.187(11) Uiso 0.6202 4 d . . .
C2T C 0.9258(10) 0.5891(3) 0.9137(12) 0.079(4) Uiso 0.6202 4 d . . .
C3 C 0.9803(6) 0.3893(2) 0.8699(9) 0.093(3) Uani 1 4 d . . .
C3S C 0.6932(15) 0.4007(6) 0.631(2) 0.189(11) Uiso 0.8075 4 d . . .
C3T C 0.6398(16) 0.3889(6) 0.568(2) 0.226(14) Uiso 0.8075 4 d . . .
C4 C 0.9349(6) 0.3996(2) 0.9396(8) 0.082(3) Uani 1 4 d . . .
C5 C 0.9269(4) 0.42424(18) 0.9485(7) 0.070(2) Uani 1 4 d . . .
C6 C 0.9659(4) 0.44192(14) 0.8885(4) 0.0459(15) Uani 1 4 d . . .
C7 C 0.8861(4) 0.47893(17) 0.8524(5) 0.0577(19) Uani 1 4 d . . .
C8 C 0.8242(4) 0.46967(16) 0.9029(5) 0.057(2) Uani 1 4 d . . .
C9 C 0.7868(4) 0.44866(16) 0.8698(5) 0.057(2) Uani 1 4 d . . .
C10 C 0.7332(4) 0.43884(16) 0.9207(5) 0.0542(18) Uani 1 4 d . . .
C11 C 0.7148(4) 0.44954(15) 1.0048(5) 0.0492(17) Uani 1 4 d . . .
C12 C 0.7533(4) 0.47018(18) 1.0386(5) 0.060(2) Uani 1 4 d . . .
C13 C 0.8076(5) 0.48016(17) 0.9889(5) 0.059(2) Uani 1 4 d . . .
C14 C 0.6560(4) 0.43981(16) 1.0596(5) 0.0530(18) Uani 1 4 d . . .
C15 C 0.5657(4) 0.43862(15) 0.9365(5) 0.0504(17) Uani 1 4 d . . .
C16 C 0.5532(5) 0.41303(17) 0.9271(6) 0.062(2) Uani 1 4 d . . .
C17 C 0.5241(6) 0.4041(2) 0.8439(6) 0.075(3) Uani 1 4 d . . .
C18 C 0.5077(5) 0.42013(18) 0.7733(6) 0.067(2) Uani 1 4 d . . .
C19 C 0.5203(5) 0.44558(19) 0.7807(5) 0.070(2) Uani 1 4 d . . .
C20 C 0.5530(4) 0.45531(16) 0.8613(4) 0.0511(17) Uani 1 4 d . . .
C21 C 0.6348(4) 0.48981(17) 0.8212(4) 0.0533(19) Uani 1 4 d . . .
C22 C 0.6254(4) 0.48839(18) 0.7151(5) 0.060(2) Uani 1 4 d . . .
C23 C 0.6405(4) 0.46783(17) 0.6634(5) 0.0561(19) Uani 1 4 d . . .
C24 C 0.6261(4) 0.46713(18) 0.5702(5) 0.059(2) Uani 1 4 d . . .
C25 C 0.5988(4) 0.48867(18) 0.5238(5) 0.060(2) Uani 1 4 d . . .
C26 C 0.5846(4) 0.51013(19) 0.5762(5) 0.062(2) Uani 1 4 d . . .
C27 C 0.5967(5) 0.51004(18) 0.6732(5) 0.061(2) Uani 1 4 d . . .
C28 C 0.5845(4) 0.4897(2) 0.4214(5) 0.074(3) Uani 1 4 d . . .
C29 C 0.6945(5) 0.4694(2) 0.3664(5) 0.066(2) Uani 1 4 d . . .
C30 C 0.6650(5) 0.4453(2) 0.3298(5) 0.076(3) Uani 1 4 d . . .
C31 C 0.7069(6) 0.4259(2) 0.3249(6) 0.073(2) Uani 1 4 d . . .
C32 C 0.7747(6) 0.4267(2) 0.3596(6) 0.079(3) Uani 1 4 d . . .
C33 C 0.7990(6) 0.4492(2) 0.3916(6) 0.085(3) Uani 1 4 d . . .
C34 C 0.7558(4) 0.46890(11) 0.3923(4) 0.0367(13) Uiso 1 4 d . . .
C35 C 0.7900(5) 0.4948(2) 0.5429(5) 0.071(2) Uani 1 4 d . . .
C36 C 0.8548(5) 0.4821(2) 0.5753(5) 0.064(2) Uani 1 4 d . . .
C37 C 0.8554(5) 0.4570(2) 0.6031(5) 0.071(3) Uani 1 4 d . . .
C38 C 0.9163(5) 0.4456(2) 0.6326(6) 0.067(2) Uani 1 4 d . . .
C39 C 0.9762(5) 0.4591(2) 0.6355(5) 0.064(2) Uani 1 4 d . . .
C40 C 0.9748(5) 0.4846(2) 0.6085(6) 0.070(2) Uani 1 4 d . . .
C41 C 0.9141(5) 0.49594(19) 0.5784(5) 0.064(2) Uani 1 4 d . . .
C42 C 1.0414(5) 0.44779(19) 0.6700(6) 0.065(2) Uani 1 4 d . . .
C43 C 0.6914(4) 0.56589(16) 0.8087(5) 0.0574(19) Uani 1 4 d . . .
C44 C 0.7378(5) 0.55582(16) 0.8775(5) 0.064(2) Uani 1 4 d . . .
C45 C 0.7982(5) 0.54606(17) 0.8516(5) 0.064(2) Uani 1 4 d . . .
C46 C 0.8146(6) 0.5454(2) 0.7564(7) 0.084(3) Uani 1 4 d . . .
C47 C 0.7717(5) 0.5547(2) 0.6903(6) 0.080(3) Uani 1 4 d . . .
C48 C 0.7062(4) 0.56399(18) 0.7173(5) 0.064(2) Uani 1 4 d . . .
C49 C 0.6754(7) 0.5935(2) 0.5847(6) 0.092(4) Uani 1 4 d . . .
C50 C 0.6701(7) 0.6182(2) 0.6350(8) 0.098(3) Uani 1 4 d . . .
C51 C 0.6087(8) 0.6315(3) 0.6293(9) 0.105(3) Uani 1 4 d . . .
C52 C 0.6022(9) 0.6533(3) 0.6720(10) 0.118(3) Uani 1 4 d . . .
C53 C 0.6548(8) 0.6651(2) 0.7230(10) 0.112(3) Uani 1 4 d . . .
C54 C 0.7150(8) 0.6508(2) 0.7305(10) 0.112(3) Uani 1 4 d . . .
C55 C 0.7236(7) 0.6285(2) 0.6862(8) 0.098(3) Uani 1 4 d . . .
C56A C 0.6620(19) 0.6906(4) 0.777(2) 0.125(9) Uiso 0.417(6) 4 d . . .
C56B C 0.6336(17) 0.6915(3) 0.7561(19) 0.130(7) Uiso 0.583(6) 4 d . . .
C57A C 0.7480(11) 0.7151(4) 0.6891(18) 0.138(7) Uiso 0.417(6) 4 d . . .
C57B C 0.7269(10) 0.7123(4) 0.6493(14) 0.145(6) Uiso 0.583(6) 4 d . . .
C58A C 0.7743(13) 0.6989(4) 0.6220(17) 0.149(8) Uiso 0.417(6) 4 d . . .
C58B C 0.7393(12) 0.6976(4) 0.5753(14) 0.157(7) Uiso 0.583(6) 4 d . . .
C59A C 0.8410(15) 0.6950(5) 0.601(2) 0.150(9) Uiso 0.417(6) 4 d . . .
C59B C 0.8027(14) 0.6963(4) 0.5340(16) 0.155(7) Uiso 0.583(6) 4 d . . .
C60A C 0.8864(14) 0.7102(6) 0.650(2) 0.149(9) Uiso 0.417(6) 4 d . . .
C60B C 0.8501(12) 0.7131(4) 0.5811(16) 0.147(7) Uiso 0.583(6) 4 d . . .
C61A C 0.8614(12) 0.7273(5) 0.7148(16) 0.145(8) Uiso 0.417(6) 4 d . . .
C61B C 0.8339(11) 0.7279(4) 0.6524(13) 0.141(7) Uiso 0.583(6) 4 d . . .
C62A C 0.7931(9) 0.7315(4) 0.7417(18) 0.123(6) Uiso 0.417(6) 4 d . . .
C62B C 0.7708(8) 0.7312(4) 0.7075(14) 0.127(5) Uiso 0.583(6) 4 d . . .
C63A C 0.8048(12) 0.7472(5) 0.8909(12) 0.096(6) Uiso 0.417(6) 4 d . . .
C63B C 0.7964(8) 0.7449(4) 0.8440(13) 0.105(5) Uiso 0.583(6) 4 d . . .
C64A C 0.7788(13) 0.7265(4) 0.9560(16) 0.101(5) Uiso 0.417(6) 4 d . . .
C64B C 0.7548(10) 0.7257(4) 0.9016(13) 0.105(5) Uiso 0.583(6) 4 d . . .
C65A C 0.7202(12) 0.7321(4) 1.0098(15) 0.087(5) Uiso 0.417(6) 4 d . . .
C65B C 0.6976(10) 0.7312(4) 0.9525(14) 0.118(6) Uiso 0.583(6) 4 d . . .
C66A C 0.6907(12) 0.7138(4) 1.0607(14) 0.076(5) Uiso 0.417(6) 4 d . . .
C66B C 0.6667(12) 0.7127(4) 1.0143(16) 0.126(6) Uiso 0.583(6) 4 d . . .
C67A C 0.7151(12) 0.6891(4) 1.0639(15) 0.077(5) Uiso 0.417(6) 4 d . . .
C67B C 0.6951(12) 0.6884(4) 1.0213(14) 0.107(5) Uiso 0.583(6) 4 d . . .
C68A C 0.7744(13) 0.6841(4) 1.0104(16) 0.086(6) Uiso 0.417(6) 4 d . . .
C68B C 0.7507(10) 0.6829(3) 0.9701(12) 0.085(4) Uiso 0.583(6) 4 d . . .
C69A C 0.8025(14) 0.7024(4) 0.9614(17) 0.100(6) Uiso 0.417(6) 4 d . . .
C69B C 0.7798(11) 0.7002(3) 0.9142(13) 0.096(5) Uiso 0.583(6) 4 d . . .
C70A C 0.669(3) 0.6682(10) 1.1034(16) 0.092(6) Uiso 0.417(6) 4 d . . .
C70B C 0.672(3) 0.6711(11) 1.1012(17) 0.143(7) Uiso 0.583(6) 4 d . . .
C71 C 0.6618(5) 0.65449(17) 1.2632(6) 0.073(2) Uani 1 4 d . . .
C72 C 0.5891(7) 0.6581(3) 1.2794(8) 0.097(3) Uani 1 4 d . . .
C73 C 0.5544(7) 0.6400(3) 1.3424(8) 0.100(3) Uani 1 4 d . . .
C74 C 0.5888(7) 0.6207(3) 1.3811(7) 0.097(3) Uani 1 4 d . . .
C75 C 0.6543(7) 0.6173(3) 1.3630(6) 0.091(2) Uani 1 4 d . . .
C76 C 0.6910(5) 0.6335(2) 1.3056(7) 0.084(2) Uani 1 4 d . . .
C77 C 0.7747(7) 0.6064(2) 1.2313(7) 0.090(3) Uani 1 4 d . . .
C78 C 0.7376(5) 0.60604(19) 1.1403(6) 0.069(2) Uani 1 4 d . . .
C79 C 0.6727(5) 0.59604(17) 1.1334(5) 0.067(2) Uani 1 4 d . . .
C80 C 0.6351(5) 0.59578(17) 1.0466(5) 0.063(2) Uani 1 4 d . . .
C81 C 0.6680(5) 0.60426(15) 0.9671(5) 0.060(2) Uani 1 4 d . . .
C82 C 0.7347(5) 0.61288(16) 0.9738(6) 0.069(2) Uani 1 4 d . . .
C83 C 0.7715(5) 0.61388(17) 1.0588(7) 0.071(2) Uani 1 4 d . . .
C84 C 0.6306(5) 0.60282(16) 0.8767(5) 0.069(3) Uani 1 4 d . . .
C85 C 0.9340(9) 0.4187(4) 1.2665(11) 0.107(6) Uiso 0.4829 4 d . . .
C86 C 0.9323(12) 0.3920(4) 1.2783(15) 0.130(7) Uiso 0.4829 4 d . . .
C87 C 0.8858(13) 0.3768(4) 1.2311(16) 0.135(7) Uiso 0.4829 4 d . . .
C88 C 0.8396(11) 0.3878(4) 1.1686(15) 0.140(6) Uiso 0.4829 4 d . . .
C89 C 0.8414(10) 0.4135(4) 1.1560(11) 0.113(6) Uiso 0.4829 4 d . . .
C90 C 0.8894(10) 0.4289(4) 1.2011(13) 0.102(6) Uiso 0.4829 4 d . . .
H1 H 1.09773 0.44612 0.78893 0.0664 Uiso 1 4 calc R . .
H1A H 0.73534 0.51779 1.19512 0.0778 Uiso 1 4 calc R . .
H1B H 0.69622 0.52617 1.10162 0.0778 Uiso 1 4 calc R . .
H1C H 0.69668 0.54465 1.19031 0.0778 Uiso 1 4 calc R . .
H2 H 0.95438 0.47502 0.95873 0.0651 Uiso 1 4 calc R . .
H2A H 1.04971 0.39951 0.77477 0.0880 Uiso 1 4 calc R . .
H2B H 0.9001 0.58643 0.97086 0.0947 Uiso 0.6202 4 calc R . .
H2C H 0.97371 0.5925 0.92955 0.0947 Uiso 0.6202 4 calc R . .
H2D H 0.92275 0.57385 0.87453 0.0947 Uiso 0.6202 4 calc R . .
H3 H 0.555 0.44516 1.07127 0.0633 Uiso 1 4 calc R . .
H3A H 0.98422 0.37143 0.86126 0.1117 Uiso 1 4 calc R . .
H3B H 0.66206 0.37952 0.51741 0.2709 Uiso 0.8075 4 calc R . .
H3C H 0.61094 0.40235 0.541 0.2709 Uiso 0.8075 4 calc R . .
H3D H 0.61156 0.37708 0.60362 0.2709 Uiso 0.8075 4 calc R . .
H4 H 0.53337 0.49245 0.84845 0.0600 Uiso 1 4 calc R . .
H4A H 0.9108 0.38833 0.97917 0.0986 Uiso 1 4 calc R . .
H5A H 0.89625 0.43081 0.99315 0.0835 Uiso 1 4 calc R . .
H5 H 0.82594 0.49996 0.40734 0.0826 Uiso 1 4 calc R . .
H6 H 0.63868 0.49531 0.30121 0.0831 Uiso 1 4 calc R . .
H7 H 0.60436 0.56482 0.88131 0.0697 Uiso 1 4 calc R . .
H7A H 0.8826 0.47344 0.78656 0.0692 Uiso 1 4 calc R . .
H7B H 0.88623 0.49783 0.85317 0.0692 Uiso 1 4 calc R . .
H8 H 0.64961 0.55623 0.60444 0.0934 Uiso 1 4 calc R . .
H9A H 0.64399 0.7123 0.65718 0.1735 Uiso 0.417(6) 4 calc R . .
H9B H 0.62783 0.70867 0.63016 0.1735 Uiso 0.583(6) 4 calc R . .
H10A H 0.77894 0.76986 0.7773 0.0373 Uiso 0.417(6) 4 calc R . .
H10B H 0.74937 0.77056 0.77017 0.0437 Uiso 0.583(6) 4 calc R . .
H11A H 0.68715 0.68853 1.22157 0.1596 Uiso 0.417(6) 4 calc R . .
H11B H 0.68811 0.68827 1.225 0.1596 Uiso 0.583(6) 4 calc R . .
H12 H 0.78689 0.62759 1.34577 0.1116 Uiso 1 4 calc R . .
H12A H 0.7421 0.47753 1.09688 0.0719 Uiso 1 4 calc R . .
H13 H 0.83321 0.49405 1.01345 0.0713 Uiso 1 4 calc R . .
H14A H 0.66212 0.44479 1.12568 0.0636 Uiso 1 4 calc R . .
H14B H 0.65518 0.42094 1.05652 0.0636 Uiso 1 4 calc R . .
H16 H 0.564 0.40153 0.97619 0.0748 Uiso 1 4 calc R . .
H17 H 0.51567 0.38635 0.83683 0.0898 Uiso 1 4 calc R . .
H18 H 0.48716 0.41356 0.71804 0.0801 Uiso 1 4 calc R . .
H19 H 0.50718 0.4568 0.73175 0.0835 Uiso 1 4 calc R . .
H21A H 0.67324 0.47865 0.84014 0.0640 Uiso 1 4 calc R . .
H21B H 0.64676 0.50753 0.83897 0.0640 Uiso 1 4 calc R . .
H23 H 0.6616 0.45351 0.69223 0.0673 Uiso 1 4 calc R . .
H24 H 0.63458 0.45195 0.53607 0.0709 Uiso 1 4 calc R . .
H26 H 0.56669 0.52496 0.54676 0.0744 Uiso 1 4 calc R . .
H27 H 0.58554 0.52453 0.7097 0.0727 Uiso 1 4 calc R . .
H28A H 0.55453 0.50444 0.40707 0.0888 Uiso 1 4 calc R . .
H28B H 0.56056 0.47396 0.40146 0.0888 Uiso 1 4 calc R . .
H30 H 0.61859 0.44406 0.31095 0.0913 Uiso 1 4 calc R . .
H31 H 0.69109 0.41051 0.2968 0.0871 Uiso 1 4 calc R . .
H32 H 0.80232 0.41185 0.36039 0.0952 Uiso 1 4 calc R . .
H33 H 0.84483 0.45089 0.41277 0.1024 Uiso 1 4 calc R . .
H35A H 0.78921 0.5125 0.56658 0.0850 Uiso 1 4 calc R . .
H35B H 0.7508 0.48561 0.56999 0.0850 Uiso 1 4 calc R . .
H37 H 0.81434 0.44736 0.60224 0.0853 Uiso 1 4 calc R . .
H38 H 0.91616 0.4282 0.65104 0.0804 Uiso 1 4 calc R . .
H40 H 1.01554 0.49433 0.61057 0.0841 Uiso 1 4 calc R . .
H41 H 0.91394 0.51335 0.55992 0.0765 Uiso 1 4 calc R . .
H42A H 1.08001 0.45635 0.63904 0.0783 Uiso 1 4 calc R . .
H42B H 1.04274 0.42947 0.65328 0.0783 Uiso 1 4 calc R . .
H44 H 0.72582 0.55602 0.94137 0.0769 Uiso 1 4 calc R . .
H45 H 0.82942 0.53969 0.89699 0.0767 Uiso 1 4 calc R . .
H46 H 0.85686 0.53825 0.73811 0.1007 Uiso 1 4 calc R . .
H47 H 0.78482 0.55514 0.62688 0.0960 Uiso 1 4 calc R . .
H49A H 0.72274 0.59121 0.56303 0.1109 Uiso 1 4 calc R . .
H49B H 0.645 0.59383 0.52921 0.1109 Uiso 1 4 calc R . .
H51 H 0.5716 0.62464 0.59439 0.1261 Uiso 1 4 calc R . .
H52 H 0.55933 0.6617 0.66821 0.1412 Uiso 1 4 calc R . .
H54 H 0.75113 0.65715 0.76847 0.1344 Uiso 1 4 calc R . .
H55 H 0.76606 0.61988 0.68983 0.1173 Uiso 1 4 calc R . .
H56A H 0.62014 0.6935 0.81315 0.1504 Uiso 0.417(6) 4 calc R . .
H56B H 0.70065 0.68917 0.82148 0.1504 Uiso 0.417(6) 4 calc R . .
H56C H 0.58336 0.69254 0.76092 0.1559 Uiso 0.583(6) 4 calc R . .
H56D H 0.6539 0.69514 0.81813 0.1559 Uiso 0.583(6) 4 calc R . .
H58A H 0.74193 0.68948 0.58637 0.1782 Uiso 0.417(6) 4 calc R . .
H58B H 0.70318 0.68757 0.54998 0.1879 Uiso 0.583(6) 4 calc R . .
H59A H 0.85513 0.68281 0.55646 0.1801 Uiso 0.417(6) 4 calc R . .
H59B H 0.81345 0.68578 0.48221 0.1855 Uiso 0.583(6) 4 calc R . .
H60A H 0.934 0.70889 0.63954 0.1785 Uiso 0.417(6) 4 calc R . .
H60B H 0.89563 0.7137 0.55961 0.1769 Uiso 0.583(6) 4 calc R . .
H61A H 0.89457 0.73771 0.74519 0.1742 Uiso 0.417(6) 4 calc R . .
H61B H 0.87026 0.73862 0.67257 0.1688 Uiso 0.583(6) 4 calc R . .
H63A H 0.80825 0.76321 0.9271 0.1148 Uiso 0.417(6) 4 calc R . .
H63B H 0.85165 0.74244 0.87275 0.1148 Uiso 0.417(6) 4 calc R . .
H63C H 0.81731 0.75856 0.8823 0.1264 Uiso 0.583(6) 4 calc R . .
H63D H 0.8311 0.73662 0.80461 0.1264 Uiso 0.583(6) 4 calc R . .
H65A H 0.70192 0.74893 1.00977 0.1039 Uiso 0.417(6) 4 calc R . .
H65B H 0.67777 0.74767 0.94694 0.1417 Uiso 0.583(6) 4 calc R . .
H66A H 0.65156 0.71792 1.09585 0.0910 Uiso 0.417(6) 4 calc R . .
H66B H 0.62771 0.71712 1.04942 0.1507 Uiso 0.583(6) 4 calc R . .
H68A H 0.79365 0.66751 1.01021 0.1036 Uiso 0.417(6) 4 calc R . .
H68B H 0.76982 0.66629 0.97391 0.1025 Uiso 0.583(6) 4 calc R . .
H69A H 0.84233 0.69835 0.92741 0.1199 Uiso 0.417(6) 4 calc R . .
H69B H 0.81922 0.69527 0.88094 0.1148 Uiso 0.583(6) 4 calc R . .
H70A H 0.62 0.67247 1.09807 0.1100 Uiso 0.417(6) 4 calc R . .
H70B H 0.67789 0.65124 1.0758 0.1100 Uiso 0.417(6) 4 calc R . .
H70C H 0.62191 0.67363 1.10446 0.1713 Uiso 0.583(6) 4 calc R . .
H70D H 0.67844 0.65349 1.07818 0.1713 Uiso 0.583(6) 4 calc R . .
H72 H 0.56472 0.67168 1.25035 0.1166 Uiso 1 4 calc R . .
H73 H 0.50741 0.64217 1.35544 0.1194 Uiso 1 4 calc R . .
H74 H 0.56619 0.6092 1.42167 0.1166 Uiso 1 4 calc R . .
H75 H 0.67718 0.60321 1.3906 0.1087 Uiso 1 4 calc R . .
H77A H 0.76021 0.59157 1.26881 0.1079 Uiso 1 4 calc R . .
H77B H 0.82418 0.60466 1.22002 0.1079 Uiso 1 4 calc R . .
H79 H 0.65226 0.58911 1.18742 0.0799 Uiso 1 4 calc R . .
H80 H 0.5893 0.59 1.04375 0.0751 Uiso 1 4 calc R . .
H82 H 0.75665 0.61836 0.91869 0.0833 Uiso 1 4 calc R . .
H83 H 0.81741 0.61961 1.0611 0.0852 Uiso 1 4 calc R . .
H84A H 0.65344 0.61418 0.83167 0.0834 Uiso 1 4 calc R . .
H84B H 0.58388 0.60945 0.88561 0.0834 Uiso 1 4 calc R . .
H86 H 0.96402 0.38422 1.31998 0.1554 Uiso 0.4829 4 calc R . .
H87 H 0.88533 0.35884 1.24118 0.1620 Uiso 0.4829 4 calc R . .
H89 H 0.80896 0.4212 1.1152 0.1355 Uiso 0.4829 4 calc R . .
H90 H 0.89145 0.44655 1.18681 0.1222 Uiso 0.4829 4 calc R . .
H9 H 0.79824 0.44109 0.81196 0.0684 Uiso 1 4 calc R . .
H10 H 0.70872 0.42451 0.89745 0.0650 Uiso 1 4 calc R . .

loop_
_atom_site_aniso_label
_atom_site_aniso_U_11
_atom_site_aniso_U_22
_atom_site_aniso_U_33
_atom_site_aniso_U_12
_atom_site_aniso_U_13
_atom_site_aniso_U_23
Pd1 0.0370(4) 0.0833(4) 0.0394(3) 0.0068(3) 0.0002(2) -0.0011(3)
Pd2 0.0346(3) 0.0743(4) 0.0251(2) 0.0022(2) 0.00041(19) 0.0033(2)
Pd3 0.0421(4) 0.1170(6) 0.0310(3) 0.0058(3) 0.0009(2) -0.0009(3)
Pd4 0.0584(5) 0.1051(6) 0.0381(3) 0.0057(4) 0.0052(3) 0.0154(3)
Pd6 0.0895(9) 0.0903(6) 0.2207(14) -0.0221(5) 0.0569(9) -0.0608(8)
Cl1 0.0402(12) 0.0993(15) 0.0466(9) -0.0006(9) 0.0037(8) -0.0009(9)
Cl2 0.0595(14) 0.0789(13) 0.0479(9) 0.0066(9) 0.0063(9) 0.0007(9)
Cl3 0.0430(11) 0.0907(13) 0.0260(6) 0.0056(8) -0.0024(6) 0.0043(7)
Cl4 0.0420(11) 0.0758(11) 0.0353(7) 0.0014(8) 0.0007(7) 0.0064(7)
Cl5 0.0519(14) 0.125(2) 0.0513(10) -0.0004(12) 0.0030(9) -0.0046(11)
Cl6 0.0487(14) 0.127(2) 0.0591(11) 0.0153(12) -0.0037(10) 0.0034(12)
Cl7 0.0575(14) 0.1019(16) 0.0490(9) 0.0023(11) 0.0079(9) 0.0179(10)
Cl8 0.0761(19) 0.153(2) 0.0421(10) 0.0068(16) -0.0015(10) 0.0188(12)
Cl11 0.079(3) 0.129(3) 0.326(7) -0.018(2) 0.045(4) -0.106(4)
Cl12 0.148(4) 0.083(2) 0.402(9) -0.024(2) 0.134(5) -0.035(4)
N1 0.028(3) 0.091(5) 0.047(3) 0.010(3) -0.002(2) -0.011(3)
N2 0.036(4) 0.081(4) 0.045(3) -0.003(3) 0.001(3) 0.008(3)
N3 0.048(4) 0.077(4) 0.033(3) 0.001(3) 0.007(2) 0.005(3)
N4 0.040(4) 0.081(4) 0.029(2) 0.004(3) 0.003(2) 0.003(3)
N5 0.032(4) 0.140(7) 0.035(3) 0.017(4) -0.004(2) 0.013(4)
N6 0.051(5) 0.133(7) 0.024(2) 0.006(4) 0.003(3) 0.001(3)
N7 0.056(5) 0.079(4) 0.039(3) 0.001(3) 0.009(3) 0.004(3)
N8 0.063(6) 0.119(6) 0.052(4) 0.014(4) 0.010(4) 0.019(4)
N11 0.088(9) 0.100(7) 0.212(14) -0.000(6) 0.035(9) -0.058(8)
N12 0.085(8) 0.114(7) 0.080(5) 0.004(5) 0.008(5) -0.030(5)
C1 0.034(5) 0.101(7) 0.056(4) -0.004(4) -0.016(3) -0.007(4)
C2 0.046(6) 0.082(6) 0.092(7) 0.003(4) -0.005(5) -0.013(5)
C3 0.062(8) 0.094(7) 0.124(9) 0.021(6) -0.023(7) -0.012(7)
C4 0.051(6) 0.087(7) 0.109(8) -0.007(5) -0.003(5) 0.018(6)
C5 0.041(5) 0.089(7) 0.078(6) -0.002(4) -0.003(4) 0.009(5)
C6 0.038(4) 0.064(4) 0.035(3) -0.001(3) -0.005(3) -0.001(3)
C7 0.035(5) 0.089(5) 0.049(4) 0.010(4) 0.006(3) 0.013(4)
C8 0.045(5) 0.084(5) 0.042(3) 0.020(4) 0.000(3) 0.003(4)
C9 0.047(5) 0.086(5) 0.038(3) 0.012(4) 0.007(3) -0.006(4)
C10 0.040(5) 0.078(5) 0.044(3) 0.003(3) -0.008(3) -0.001(3)
C11 0.036(4) 0.073(5) 0.039(3) 0.007(3) -0.007(3) 0.009(3)
C12 0.050(5) 0.094(6) 0.036(3) 0.017(4) 0.007(3) 0.001(4)
C13 0.046(5) 0.083(5) 0.050(4) 0.013(4) -0.001(3) -0.009(4)
C14 0.040(5) 0.081(5) 0.038(3) 0.010(3) -0.001(3) 0.005(3)
C15 0.033(4) 0.075(5) 0.043(3) 0.001(3) 0.001(3) -0.008(3)
C16 0.048(5) 0.078(5) 0.062(5) 0.006(4) 0.009(4) 0.002(4)
C17 0.083(8) 0.082(6) 0.059(5) -0.016(5) 0.011(5) -0.017(5)
C18 0.052(6) 0.088(6) 0.061(5) -0.011(4) 0.002(4) -0.022(5)
C19 0.054(6) 0.114(8) 0.041(4) 0.000(5) 0.004(3) -0.016(4)
C20 0.030(4) 0.087(5) 0.036(3) -0.003(3) -0.000(3) -0.001(3)
C21 0.040(4) 0.098(6) 0.022(3) -0.004(4) 0.001(3) 0.011(3)
C22 0.030(4) 0.119(7) 0.031(3) -0.006(4) 0.003(3) 0.011(4)
C23 0.034(4) 0.101(6) 0.034(3) 0.006(4) -0.002(3) 0.003(4)
C24 0.040(5) 0.092(6) 0.045(4) 0.004(4) 0.001(3) -0.007(4)
C25 0.038(5) 0.108(7) 0.033(3) 0.000(4) 0.005(3) -0.003(4)
C26 0.038(5) 0.111(7) 0.038(3) -0.001(4) -0.001(3) 0.013(4)
C27 0.050(5) 0.101(6) 0.032(3) 0.004(4) 0.001(3) 0.009(4)
C28 0.024(4) 0.163(10) 0.035(3) -0.001(5) -0.008(3) -0.004(4)
C29 0.060(6) 0.108(7) 0.030(3) 0.005(5) 0.005(3) -0.002(4)
C30 0.055(6) 0.134(9) 0.038(4) 0.003(6) -0.003(4) 0.010(5)
C31 0.061(7) 0.109(7) 0.047(4) -0.001(5) -0.003(4) -0.004(4)
C32 0.073(8) 0.096(7) 0.069(5) 0.023(5) -0.001(5) 0.004(5)
C33 0.088(9) 0.121(9) 0.047(4) -0.000(6) 0.006(5) -0.002(5)
C35 0.056(6) 0.120(7) 0.036(3) 0.002(5) -0.002(3) -0.004(4)
C36 0.042(5) 0.113(7) 0.036(3) -0.006(4) -0.004(3) 0.005(4)
C37 0.037(5) 0.128(8) 0.049(4) -0.006(5) -0.005(3) -0.002(5)
C38 0.051(6) 0.100(6) 0.051(4) -0.007(4) 0.001(4) -0.005(4)
C39 0.048(5) 0.110(7) 0.033(3) 0.005(4) 0.004(3) -0.007(4)
C40 0.067(7) 0.101(7) 0.043(4) -0.000(5) 0.010(4) 0.007(4)
C41 0.053(6) 0.102(6) 0.036(3) -0.002(4) -0.006(3) 0.010(4)
C42 0.045(5) 0.097(6) 0.054(4) 0.015(4) 0.005(4) -0.019(4)
C43 0.049(5) 0.075(5) 0.048(4) 0.007(4) 0.008(3) 0.008(4)
C44 0.065(6) 0.088(6) 0.039(3) 0.008(4) 0.005(4) 0.009(4)
C45 0.060(6) 0.086(6) 0.046(4) 0.007(4) -0.002(4) -0.005(4)
C46 0.080(8) 0.112(8) 0.060(5) 0.019(6) 0.014(5) -0.003(5)
C47 0.056(6) 0.141(9) 0.043(4) 0.015(6) 0.004(4) -0.009(5)
C48 0.051(6) 0.094(6) 0.047(4) 0.012(4) -0.002(3) 0.005(4)
C49 0.103(10) 0.123(9) 0.052(5) 0.019(7) 0.022(5) 0.038(6)
C50 0.102(7) 0.117(6) 0.076(5) 0.011(5) 0.031(5) 0.046(5)
C51 0.108(7) 0.121(6) 0.087(5) 0.014(5) 0.028(5) 0.036(5)
C52 0.125(8) 0.122(7) 0.107(7) 0.016(6) 0.026(6) 0.041(5)
C53 0.127(8) 0.102(6) 0.109(6) 0.009(5) 0.036(6) 0.031(5)
C54 0.125(7) 0.105(6) 0.107(6) 0.009(5) 0.033(5) 0.035(5)
C55 0.108(7) 0.094(5) 0.092(6) 0.001(5) 0.038(5) 0.042(5)
C71 0.096(6) 0.070(4) 0.052(4) 0.000(4) 0.009(4) -0.019(3)
C72 0.092(6) 0.112(6) 0.088(5) -0.003(5) 0.003(5) -0.012(4)
C73 0.086(6) 0.129(7) 0.083(5) -0.014(5) 0.007(5) -0.025(5)
C74 0.097(6) 0.136(6) 0.059(4) -0.012(5) -0.003(5) -0.011(4)
C75 0.093(6) 0.129(6) 0.049(4) -0.020(5) -0.008(4) -0.002(4)
C76 0.089(6) 0.093(5) 0.070(4) -0.014(4) -0.010(4) -0.019(4)
C77 0.100(10) 0.093(7) 0.077(6) -0.020(6) -0.017(6) -0.019(5)
C78 0.056(6) 0.091(6) 0.060(5) 0.011(4) -0.008(4) -0.018(4)
C79 0.079(7) 0.077(5) 0.044(4) -0.013(4) 0.009(4) -0.007(4)
C80 0.069(6) 0.078(5) 0.041(4) -0.003(4) 0.010(4) -0.006(4)
C81 0.056(6) 0.070(5) 0.053(4) 0.005(4) 0.015(4) 0.004(4)
C82 0.068(7) 0.073(5) 0.068(5) -0.001(4) 0.017(5) 0.006(4)
C83 0.060(6) 0.077(6) 0.076(6) -0.009(4) 0.004(5) 0.001(5)
C84 0.086(7) 0.078(6) 0.045(4) 0.016(5) 0.017(4) 0.014(4)

loop_
_atom_type_symbol
_atom_type_description
_atom_type_scat_dispersion_real
_atom_type_scat_dispersion_imag
_atom_type_scat_source
C C 0.0033 0.0016
;
International Tables for Crystallography
(Vol. C, Tables 4.2.6.8 and 6.1.1.4)
;
H H 0.0000 0.0000
;
International Tables for Crystallography
(Vol. C, Table 6.1.1.4)
;
N N 0.0061 0.0033
;
International Tables for Crystallography
(Vol. C, Tables 4.2.6.8 and 6.1.1.4)
;
Cl Cl 0.1484 0.1585
;
International Tables for Crystallography
(Vol. C, Tables 4.2.6.8 and 6.1.1.4)
;
Pd Pd -0.9988 1.0072
;
International Tables for Crystallography
(Vol. C, Tables 4.2.6.8 and 6.1.1.4)
;
O O 0.0106 0.0060
;
International Tables for Crystallography
(Vol. C, Tables 4.2.6.8 and 6.1.1.4)
;
S S 0.1246 0.1234
;
International Tables for Crystallography
(Vol. C, Tables 4.2.6.8 and 6.1.1.4)
;

loop_
_geom_angle_atom_site_label_1
_geom_angle_atom_site_label_2
_geom_angle_atom_site_label_3
_geom_angle
_geom_angle_publ_flag
_geom_angle_site_symmetry_1
_geom_angle_site_symmetry_2
_geom_angle_site_symmetry_3
Cl1 Pd1 Cl2 93.42(9) yes . . .
Cl1 Pd1 N1 91.83(19) yes . . .
Cl1 Pd1 N2 176.2(2) yes . . .
Cl2 Pd1 N1 174.76(19) yes . . .
Cl2 Pd1 N2 90.1(2) yes . . .
N1 Pd1 N2 84.7(3) yes . . .
Cl3 Pd2 Cl4 93.65(7) yes . . .
Cl3 Pd2 N3 90.65(16) yes . . .
Cl3 Pd2 N4 171.7(2) yes . . .
Cl4 Pd2 N3 174.97(17) yes . . .
Cl4 Pd2 N4 91.2(2) yes . . .
N3 Pd2 N4 84.8(2) yes . . .
Cl5 Pd3 Cl6 92.94(11) yes . . .
Cl5 Pd3 N5 90.9(2) yes . . .
Cl5 Pd3 N6 172.9(2) yes . . .
Cl6 Pd3 N5 175.7(2) yes . . .
Cl6 Pd3 N6 92.6(2) yes . . .
N5 Pd3 N6 83.7(3) yes . . .
Cl7 Pd4 Cl8 93.69(9) yes . . .
Cl7 Pd4 N7 89.84(19) yes . . .
Cl7 Pd4 N8 175.1(2) yes . . .
Cl8 Pd4 N7 176.2(2) yes . . .
Cl8 Pd4 N8 91.2(2) yes . . .
N7 Pd4 N8 85.3(3) yes . . .
Cl1A Pd5A Cl9A 85.4(8) yes . . .
Cl1A Pd5A N9A 98.2(9) yes . . .
Cl1A Pd5A N10A 167.7(8) yes . . .
Cl9A Pd5A N9A 176.3(7) yes . . .
Cl9A Pd5A N10A 82.4(4) yes . . .
N9A Pd5A N10A 94.0(7) yes . . .
Cl1B Pd5B Cl9B 93.6(5) yes . . .
Cl1B Pd5B N9B 94.5(7) yes . . .
Cl1B Pd5B N10B 160.0(5) yes . . .
Cl9B Pd5B N9B 171.4(7) yes . . .
Cl9B Pd5B N10B 73.1(4) yes . . .
N9B Pd5B N10B 98.3(7) yes . . .
Cl11 Pd6 Cl12 90.83(18) yes . . .
Cl11 Pd6 N11 174.6(3) yes . . .
Cl11 Pd6 N12 89.8(3) yes . . .
Cl12 Pd6 N11 94.2(3) yes . . .
Cl12 Pd6 N12 170.1(3) yes . . .
N11 Pd6 N12 85.5(4) yes . . .
O1 S1 O2 102(2) yes . . .
O1 S1 O3 100.6(19) yes . . .
O1 S1 C88 107.7(17) yes . . .
O2 S1 O3 117(2) yes . . .
O2 S1 C88 105.6(18) yes . . .
O3 S1 C88 121.6(16) yes . . .
Pd1 N1 C1 107.6(5) yes . . .
Pd1 N1 C42 115.9(5) yes . . .
C1 N1 C42 113.1(6) yes . . .
Pd1 N2 C6 105.1(4) yes . . .
Pd1 N2 C7 111.0(5) yes . . .
C6 N2 C7 117.7(6) yes . . .
Pd2 N3 C14 116.7(5) yes . . .
Pd2 N3 C15 108.1(4) yes . . .
C14 N3 C15 114.5(6) yes . . .
Pd2 N4 C20 107.9(4) yes . . .
Pd2 N4 C21 111.2(4) yes . . .
C20 N4 C21 115.1(6) yes . . .
Pd3 N5 C34 107.8(4) yes . . .
Pd3 N5 C35 108.2(6) yes . . .
C34 N5 C35 113.9(7) yes . . .
Pd3 N6 C28 115.9(6) yes . . .
Pd3 N6 C29 109.3(6) yes . . .
C28 N6 C29 114.9(8) yes . . .
Pd4 N7 C43 106.7(4) yes . . .
Pd4 N7 C84 111.0(5) yes . . .
C43 N7 C84 113.4(7) yes . . .
Pd4 N8 C48 105.5(5) yes . . .
Pd4 N8 C49 113.6(7) yes . . .
C48 N8 C49 116.3(8) yes . . .
Pd5A N9A C56A 113(2) yes . . .
Pd5A N9A C57A 99.8(14) yes . . .
C56A N9A C57A 110(2) yes . . .
Pd5B N9B C56B 104.5(15) yes . . .
Pd5B N9B C57B 106.0(12) yes . . .
C56B N9B C57B 127(2) yes . . .
Pd5A N10A C62A 100.3(9) yes . . .
Pd5A N10A C63A 126.3(11) yes . . .
C62A N10A C63A 98.4(14) yes . . .
Pd5B N10B C62B 87.2(6) yes . . .
Pd5B N10B C63B 147.8(9) yes . . .
C62B N10B C63B 82.7(10) yes . . .
Pd6 N11 C70A 121(2) yes . . .
Pd6 N11 C70B 120(2) yes . . .
Pd6 N11 C71 102.8(7) yes . . .
C70A N11 C71 112(2) yes . . .
C70B N11 C71 118(2) yes . . .
Pd6 N12 C76 106.8(6) yes . . .
Pd6 N12 C77 118.0(7) yes . . .
C76 N12 C77 112.3(9) yes . . .
N1 C1 C2 119.3(8) yes . . .
N1 C1 C6 117.4(8) yes . . .
C2 C1 C6 122.6(9) yes . . .
N1S C1S C1T 178.2(9) yes . . .
C1 C2 C3 119.2(10) yes . . .
N2S C2S C2T 143(3) yes . . .
C2 C3 C4 118.9(10) yes . . .
N3S C3S C3T 172(3) yes . . .
C3 C4 C5 120.6(10) yes . . .
C4 C5 C6 119.8(9) yes . . .
N2 C6 C1 120.9(7) yes . . .
N2 C6 C5 120.0(6) yes . . .
C1 C6 C5 118.7(8) yes . . .
N2 C7 C8 114.6(6) yes . . .
C7 C8 C9 120.8(7) yes . . .
C7 C8 C13 119.9(7) yes . . .
C9 C8 C13 118.9(7) yes . . .
C8 C9 C10 120.6(7) yes . . .
C9 C10 C11 121.2(7) yes . . .
C10 C11 C12 118.0(7) yes . . .
C10 C11 C14 122.2(7) yes . . .
C12 C11 C14 119.8(6) yes . . .
C11 C12 C13 121.7(7) yes . . .
C8 C13 C12 119.6(8) yes . . .
N3 C14 C11 111.8(6) yes . . .
N3 C15 C16 122.9(7) yes . . .
N3 C15 C20 117.0(7) yes . . .
C16 C15 C20 120.1(7) yes . . .
C15 C16 C17 118.9(8) yes . . .
C16 C17 C18 121.6(9) yes . . .
C17 C18 C19 120.5(8) yes . . .
C18 C19 C20 119.9(8) yes . . .
N4 C20 C15 117.8(6) yes . . .
N4 C20 C19 123.5(7) yes . . .
C15 C20 C19 118.6(8) yes . . .
N4 C21 C22 112.6(6) yes . . .
C21 C22 C23 124.3(8) yes . . .
C21 C22 C27 115.5(7) yes . . .
C23 C22 C27 120.2(6) yes . . .
C22 C23 C24 121.3(8) yes . . .
C23 C24 C25 120.9(8) yes . . .
C24 C25 C26 118.1(7) yes . . .
C24 C25 C28 124.0(8) yes . . .
C26 C25 C28 118.0(8) yes . . .
C25 C26 C27 120.1(8) yes . . .
C22 C27 C26 119.3(8) yes . . .
N6 C28 C25 109.8(6) yes . . .
N6 C29 C30 119.2(8) yes . . .
N6 C29 C34 123.8(9) yes . . .
C30 C29 C34 117.0(9) yes . . .
C29 C30 C31 116.1(9) yes . . .
C30 C31 C32 122.8(10) yes . . .
C31 C32 C33 118.5(10) yes . . .
C32 C33 C34 117.0(10) yes . . .
N5 C34 C29 113.1(7) yes . . .
N5 C34 C33 118.4(7) yes . . .
C29 C34 C33 128.4(8) yes . . .
N5 C35 C36 113.5(7) yes . . .
C35 C36 C37 121.0(9) yes . . .
C35 C36 C41 119.5(9) yes . . .
C37 C36 C41 119.5(8) yes . . .
C36 C37 C38 120.0(9) yes . . .
C37 C38 C39 121.4(10) yes . . .
C38 C39 C40 118.0(9) yes . . .
C38 C39 C42 122.6(9) yes . . .
C40 C39 C42 119.3(9) yes . . .
C39 C40 C41 120.8(9) yes . . .
C36 C41 C40 120.4(9) yes . . .
N1 C42 C39 111.7(7) yes . . .
N7 C43 C44 121.3(6) yes . . .
N7 C43 C48 118.5(7) yes . . .
C44 C43 C48 120.0(7) yes . . .
C43 C44 C45 120.1(7) yes . . .
C44 C45 C46 119.3(8) yes . . .
C45 C46 C47 121.6(10) yes . . .
C46 C47 C48 119.1(8) yes . . .
N8 C48 C43 120.8(7) yes . . .
N8 C48 C47 119.8(7) yes . . .
C43 C48 C47 119.4(7) yes . . .
N8 C49 C50 111.5(8) yes . . .
C49 C50 C51 118.2(12) yes . . .
C49 C50 C55 122.7(12) yes . . .
C51 C50 C55 119.2(11) yes . . .
C50 C51 C52 120.0(14) yes . . .
C51 C52 C53 123.8(15) yes . . .
C52 C53 C54 114.8(12) yes . . .
C52 C53 C56A 134.7(18) yes . . .
C52 C53 C56B 111.2(17) yes . . .
C54 C53 C56A 110.5(17) yes . . .
C54 C53 C56B 134.0(17) yes . . .
C53 C54 C55 122.6(13) yes . . .
C50 C55 C54 119.5(13) yes . . .
N9A C56A C53 113(2) yes . . .
N9B C56B C53 107(2) yes . . .
N9A C57A C58A 120(2) yes . . .
N9A C57A C62A 120(2) yes . . .
C58A C57A C62A 120(2) yes . . .
N9B C57B C58B 115.3(19) yes . . .
N9B C57B C62B 111.0(16) yes . . .
C58B C57B C62B 133.7(19) yes . . .
C57A C58A C59A 128(2) yes . . .
C57B C58B C59B 123(2) yes . . .
C58A C59A C60A 115(2) yes . . .
C58B C59B C60B 110(2) yes . . .
C59A C60A C61A 119(2) yes . . .
C59B C60B C61B 124(2) yes . . .
C60A C61A C62A 129(2) yes . . .
C60B C61B C62B 133(2) yes . . .
N10A C62A C57A 121.0(15) yes . . .
N10A C62A C61A 128.0(19) yes . . .
C57A C62A C61A 110(2) yes . . .
N10B C62B C57B 125.2(12) yes . . .
N10B C62B C61B 137.7(15) yes . . .
C57B C62B C61B 95.7(16) yes . . .
N10A C63A C64A 118.8(18) yes . . .
N10B C63B C64B 92.7(12) yes . . .
C63A C64A C65A 118(2) yes . . .
C63A C64A C69A 126(2) yes . . .
C65A C64A C69A 116(2) yes . . .
C63B C64B C65B 125.9(17) yes . . .
C63B C64B C69B 119.5(17) yes . . .
C65B C64B C69B 114.1(18) yes . . .
C64A C65A C66A 120(2) yes . . .
C64B C65B C66B 122(2) yes . . .
C65A C66A C67A 123(2) yes . . .
C65B C66B C67B 119(2) yes . . .
C66A C67A C68A 116(2) yes . . .
C66A C67A C70A 118(3) yes . . .
C68A C67A C70A 124(2) yes . . .
C66B C67B C68B 118.7(19) yes . . .
C66B C67B C70B 118(3) yes . . .
C68B C67B C70B 122(3) yes . . .
C67A C68A C69A 120(2) yes . . .
C67B C68B C69B 122.1(18) yes . . .
C64A C69A C68A 124(2) yes . . .
C64B C69B C68B 123.9(18) yes . . .
N11 C70A C67A 95(3) yes . . .
N11 C70B C67B 129(4) yes . . .
N11 C71 C72 120.0(9) yes . . .
N11 C71 C76 124.0(9) yes . . .
C72 C71 C76 115.8(9) yes . . .
C71 C72 C73 118.0(11) yes . . .
C72 C73 C74 120.4(13) yes . . .
C73 C74 C75 120.3(12) yes . . .
C74 C75 C76 123.1(12) yes . . .
N12 C76 C71 114.3(9) yes . . .
N12 C76 C75 123.5(10) yes . . .
C71 C76 C75 122.2(10) yes . . .
N12 C77 C78 112.9(9) yes . . .
C77 C78 C79 120.7(9) yes . . .
C77 C78 C83 119.5(9) yes . . .
C79 C78 C83 119.6(8) yes . . .
C78 C79 C80 121.9(8) yes . . .
C79 C80 C81 118.0(9) yes . . .
C80 C81 C82 119.6(8) yes . . .
C80 C81 C84 118.2(8) yes . . .
C82 C81 C84 122.2(8) yes . . .
C81 C82 C83 123.0(9) yes . . .
C78 C83 C82 117.6(9) yes . . .
N7 C84 C81 115.1(7) yes . . .
Cl13 C85 C86 121.6(15) yes . . .
Cl13 C85 C90 121.8(16) yes . . .
C86 C85 C90 116.7(17) yes . . .
C85 C86 C87 122.0(19) yes . . .
C86 C87 C88 119.7(19) yes . . .
S1 C88 C87 118.8(17) yes . . .
S1 C88 C89 122.5(17) yes . . .
C87 C88 C89 119(2) yes . . .
C88 C89 C90 122.0(18) yes . . .
C85 C90 C89 120.8(18) yes . . .
Pd1 N1 H1 106.534 no . . .
C1 N1 H1 106.556 no . . .
C42 N1 H1 106.554 no . . .
Pd1 N2 H2 107.530 no . . .
C6 N2 H2 107.531 no . . .
C7 N2 H2 107.539 no . . .
Pd2 N3 H3 105.533 no . . .
C14 N3 H3 105.490 no . . .
C15 N3 H3 105.500 no . . .
Pd2 N4 H4 107.430 no . . .
C20 N4 H4 107.432 no . . .
C21 N4 H4 107.430 no . . .
Pd3 N5 H5 108.965 no . . .
C34 N5 H5 108.994 no . . .
C35 N5 H5 108.975 no . . .
Pd3 N6 H6 105.229 no . . .
C28 N6 H6 105.228 no . . .
C29 N6 H6 105.230 no . . .
Pd4 N7 H7 108.536 no . . .
C43 N7 H7 108.522 no . . .
C84 N7 H7 108.516 no . . .
Pd4 N8 H8 106.975 no . . .
C48 N8 H8 106.961 no . . .
C49 N8 H8 106.953 no . . .
Pd5A N9A H9A 111.152 no . . .
C56A N9A H9A 111.158 no . . .
C57A N9A H9A 111.156 no . . .
Pd5B N9B H9B 105.958 no . . .
C56B N9B H9B 105.939 no . . .
C57B N9B H9B 105.950 no . . .
Pd5A N10A H10A 109.890 no . . .
C62A N10A H10A 109.908 no . . .
C63A N10A H10A 109.910 no . . .
Pd5B N10B H10B 106.076 no . . .
C62B N10B H10B 106.079 no . . .
C63B N10B H10B 106.092 no . . .
Pd6 N11 H11A 106.848 no . . .
Pd6 N11 H11B 105.039 no . . .
C70A N11 H11A 106.854 no . . .
C70B N11 H11B 105.039 no . . .
C71 N11 H11A 106.854 no . . .
C71 N11 H11B 105.039 no . . .
Pd6 N12 H12 106.381 no . . .
C76 N12 H12 106.364 no . . .
C77 N12 H12 106.342 no . . .
C1S C1T H1A 109.454 no . . .
C1S C1T H1B 109.459 no . . .
C1S C1T H1C 109.481 no . . .
H1A C1T H1B 109.497 no . . .
H1A C1T H1C 109.466 no . . .
H1B C1T H1C 109.471 no . . .
C1 C2 H2A 120.394 no . . .
C3 C2 H2A 120.370 no . . .
C2S C2T H2B 109.482 no . . .
C2S C2T H2C 109.473 no . . .
C2S C2T H2D 109.484 no . . .
H2B C2T H2C 109.465 no . . .
H2B C2T H2D 109.460 no . . .
H2C C2T H2D 109.463 no . . .
C2 C3 H3A 120.569 no . . .
C4 C3 H3A 120.571 no . . .
C3S C3T H3B 109.480 no . . .
C3S C3T H3C 109.441 no . . .
C3S C3T H3D 109.488 no . . .
H3B C3T H3C 109.453 no . . .
H3B C3T H3D 109.489 no . . .
H3C C3T H3D 109.475 no . . .
C3 C4 H4A 119.723 no . . .
C5 C4 H4A 119.711 no . . .
C4 C5 H5A 120.079 no . . .
C6 C5 H5A 120.082 no . . .
N2 C7 H7A 108.639 no . . .
N2 C7 H7B 108.612 no . . .
C8 C7 H7A 108.639 no . . .
C8 C7 H7B 108.611 no . . .
H7A C7 H7B 107.548 no . . .
C8 C9 H9 119.691 no . . .
C10 C9 H9 119.689 no . . .
C9 C10 H10 119.416 no . . .
C11 C10 H10 119.418 no . . .
C11 C12 H12A 119.162 no . . .
C13 C12 H12A 119.150 no . . .
C8 C13 H13 120.179 no . . .
C12 C13 H13 120.175 no . . .
N3 C14 H14A 109.237 no . . .
N3 C14 H14B 109.265 no . . .
C11 C14 H14A 109.234 no . . .
C11 C14 H14B 109.244 no . . .
H14A C14 H14B 107.937 no . . .
C15 C16 H16 120.573 no . . .
C17 C16 H16 120.534 no . . .
C16 C17 H17 119.176 no . . .
C18 C17 H17 119.196 no . . .
C17 C18 H18 119.754 no . . .
C19 C18 H18 119.735 no . . .
C18 C19 H19 120.048 no . . .
C20 C19 H19 120.018 no . . .
N4 C21 H21A 109.092 no . . .
N4 C21 H21B 109.061 no . . .
C22 C21 H21A 109.072 no . . .
C22 C21 H21B 109.071 no . . .
H21A C21 H21B 107.813 no . . .
C22 C23 H23 119.354 no . . .
C24 C23 H23 119.382 no . . .
C23 C24 H24 119.530 no . . .
C25 C24 H24 119.542 no . . .
C25 C26 H26 119.939 no . . .
C27 C26 H26 119.933 no . . .
C22 C27 H27 120.344 no . . .
C26 C27 H27 120.336 no . . .
N6 C28 H28A 109.701 no . . .
N6 C28 H28B 109.701 no . . .
C25 C28 H28A 109.694 no . . .
C25 C28 H28B 109.698 no . . .
H28A C28 H28B 108.185 no . . .
C29 C30 H30 121.946 no . . .
C31 C30 H30 121.986 no . . .
C30 C31 H31 118.582 no . . .
C32 C31 H31 118.596 no . . .
C31 C32 H32 120.767 no . . .
C33 C32 H32 120.780 no . . .
C32 C33 H33 121.478 no . . .
C34 C33 H33 121.519 no . . .
N5 C35 H35A 108.876 no . . .
N5 C35 H35B 108.883 no . . .
C36 C35 H35A 108.867 no . . .
C36 C35 H35B 108.889 no . . .
H35A C35 H35B 107.717 no . . .
C36 C37 H37 120.018 no . . .
C38 C37 H37 119.983 no . . .
C37 C38 H38 119.332 no . . .
C39 C38 H38 119.314 no . . .
C39 C40 H40 119.607 no . . .
C41 C40 H40 119.628 no . . .
C36 C41 H41 119.823 no . . .
C40 C41 H41 119.825 no . . .
N1 C42 H42A 109.259 no . . .
N1 C42 H42B 109.280 no . . .
C39 C42 H42A 109.266 no . . .
C39 C42 H42B 109.286 no . . .
H42A C42 H42B 107.950 no . . .
C43 C44 H44 119.952 no . . .
C45 C44 H44 119.923 no . . .
C44 C45 H45 120.370 no . . .
C46 C45 H45 120.359 no . . .
C45 C46 H46 119.189 no . . .
C47 C46 H46 119.180 no . . .
C46 C47 H47 120.441 no . . .
C48 C47 H47 120.454 no . . .
N8 C49 H49A 109.315 no . . .
N8 C49 H49B 109.300 no . . .
C50 C49 H49A 109.330 no . . .
C50 C49 H49B 109.350 no . . .
H49A C49 H49B 107.966 no . . .
C50 C51 H51 120.003 no . . .
C52 C51 H51 120.020 no . . .
C51 C52 H52 118.130 no . . .
C53 C52 H52 118.089 no . . .
C53 C54 H54 118.686 no . . .
C55 C54 H54 118.701 no . . .
C50 C55 H55 120.248 no . . .
C54 C55 H55 120.261 no . . .
N9A C56A H56A 108.918 no . . .
N9A C56A H56B 108.934 no . . .
C53 C56A H56A 108.963 no . . .
C53 C56A H56B 108.925 no . . .
H56A C56A H56B 107.741 no . . .
N9B C56B H56C 110.297 no . . .
N9B C56B H56D 110.292 no . . .
C53 C56B H56C 110.305 no . . .
C53 C56B H56D 110.285 no . . .
H56C C56B H56D 108.545 no . . .
C57A C58A H58A 116.182 no . . .
C59A C58A H58A 116.164 no . . .
C57B C58B H58B 118.604 no . . .
C59B C58B H58B 118.588 no . . .
C58A C59A H59A 122.660 no . . .
C60A C59A H59A 122.622 no . . .
C58B C59B H59B 124.924 no . . .
C60B C59B H59B 124.914 no . . .
C59A C60A H60A 120.561 no . . .
C61A C60A H60A 120.573 no . . .
C59B C60B H60B 117.946 no . . .
C61B C60B H60B 117.934 no . . .
C60A C61A H61A 115.676 no . . .
C62A C61A H61A 115.647 no . . .
C60B C61B H61B 113.293 no . . .
C62B C61B H61B 113.303 no . . .
N10A C63A H63A 107.612 no . . .
N10A C63A H63B 107.609 no . . .
C64A C63A H63A 107.622 no . . .
C64A C63A H63B 107.617 no . . .
H63A C63A H63B 107.038 no . . .
N10B C63B H63C 113.148 no . . .
N10B C63B H63D 113.177 no . . .
C64B C63B H63C 113.157 no . . .
C64B C63B H63D 113.177 no . . .
H63C C63B H63D 110.517 no . . .
C64A C65A H65A 119.941 no . . .
C66A C65A H65A 119.947 no . . .
C64B C65B H65B 118.872 no . . .
C66B C65B H65B 118.888 no . . .
C65A C66A H66A 118.729 no . . .
C67A C66A H66A 118.706 no . . .
C65B C66B H66B 120.511 no . . .
C67B C66B H66B 120.560 no . . .
C67A C68A H68A 119.812 no . . .
C69A C68A H68A 119.796 no . . .
C67B C68B H68B 118.946 no . . .
C69B C68B H68B 118.946 no . . .
C64A C69A H69A 117.758 no . . .
C68A C69A H69A 117.782 no . . .
C64B C69B H69B 118.074 no . . .
C68B C69B H69B 118.055 no . . .
N11 C70A H70A 112.797 no . . .
N11 C70A H70B 112.789 no . . .
C67A C70A H70A 112.775 no . . .
C67A C70A H70B 112.805 no . . .
H70A C70A H70B 110.245 no . . .
N11 C70B H70C 105.080 no . . .
N11 C70B H70D 105.057 no . . .
C67B C70B H70C 105.079 no . . .
C67B C70B H70D 105.068 no . . .
H70C C70B H70D 105.878 no . . .
C71 C72 H72 120.977 no . . .
C73 C72 H72 120.980 no . . .
C72 C73 H73 119.774 no . . .
C74 C73 H73 119.787 no . . .
C73 C74 H74 119.850 no . . .
C75 C74 H74 119.826 no . . .
C74 C75 H75 118.439 no . . .
C76 C75 H75 118.435 no . . .
N12 C77 H77A 109.009 no . . .
N12 C77 H77B 109.037 no . . .
C78 C77 H77A 108.999 no . . .
C78 C77 H77B 109.002 no . . .
H77A C77 H77B 107.766 no . . .
C78 C79 H79 119.060 no . . .
C80 C79 H79 119.037 no . . .
C79 C80 H80 121.008 no . . .
C81 C80 H80 120.987 no . . .
C81 C82 H82 118.502 no . . .
C83 C82 H82 118.503 no . . .
C78 C83 H83 121.178 no . . .
C82 C83 H83 121.179 no . . .
N7 C84 H84A 108.500 no . . .
N7 C84 H84B 108.506 no . . .
C81 C84 H84A 108.502 no . . .
C81 C84 H84B 108.503 no . . .
H84A C84 H84B 107.512 no . . .
C85 C86 H86 119.024 no . . .
C87 C86 H86 119.020 no . . .
C86 C87 H87 120.159 no . . .
C88 C87 H87 120.157 no . . .
C88 C89 H89 119.017 no . . .
C90 C89 H89 119.007 no . . .
C85 C90 H90 119.600 no . . .
C89 C90 H90 119.594 no . . .

loop_
_geom_bond_atom_site_label_1
_geom_bond_atom_site_label_2
_geom_bond_distance
_geom_bond_publ_flag
_geom_bond_site_symmetry_1
_geom_bond_site_symmetry_2
Pd1 Cl1 2.307(2) yes . .
Pd1 Cl2 2.300(2) yes . .
Pd1 N1 2.045(7) yes . .
Pd1 N2 2.050(6) yes . .
Pd2 Cl3 2.3096(15) yes . .
Pd2 Cl4 2.318(2) yes . .
Pd2 N3 2.052(7) yes . .
Pd2 N4 2.032(5) yes . .
Pd3 Cl5 2.302(3) yes . .
Pd3 Cl6 2.288(3) yes . .
Pd3 N5 2.042(8) yes . .
Pd3 N6 2.014(8) yes . .
Pd4 Cl7 2.295(2) yes . .
Pd4 Cl8 2.304(2) yes . .
Pd4 N7 2.058(6) yes . .
Pd4 N8 2.070(8) yes . .
Pd5A Cl1A 2.264(15) yes . .
Pd5A Cl9A 2.260(9) yes . .
Pd5A N9A 2.06(2) yes . .
Pd5A N10A 2.061(12) yes . .
Pd5B Cl1B 2.290(12) yes . .
Pd5B Cl9B 2.287(9) yes . .
Pd5B N9B 1.987(18) yes . .
Pd5B N10B 2.145(10) yes . .
Pd6 Cl11 2.273(4) yes . .
Pd6 Cl12 2.257(4) yes . .
Pd6 N11 2.052(10) yes . .
Pd6 N12 2.024(9) yes . .
Cl13 C85 1.64(2) yes . .
S1 O1 1.86(4) yes . .
S1 O2 1.53(4) yes . .
S1 O3 1.57(4) yes . .
S1 C88 1.81(3) yes . .
N1 C1 1.492(11) yes . .
N1 C42 1.500(10) yes . .
N1S C1S 1.134(12) yes . .
N2 C6 1.480(10) yes . .
N2 C7 1.491(10) yes . .
N2S C2S 1.17(4) yes . .
N3 C14 1.498(10) yes . .
N3 C15 1.462(9) yes . .
N3S C3S 1.13(4) yes . .
N4 C20 1.449(11) yes . .
N4 C21 1.502(10) yes . .
N5 C34 1.596(10) yes . .
N5 C35 1.546(9) yes . .
N6 C28 1.557(11) yes . .
N6 C29 1.457(13) yes . .
N7 C43 1.458(10) yes . .
N7 C84 1.509(11) yes . .
N8 C48 1.459(11) yes . .
N8 C49 1.510(13) yes . .
N9A C56A 1.51(3) yes . .
N9A C57A 1.51(3) yes . .
N9B C56B 1.50(3) yes . .
N9B C57B 1.44(3) yes . .
N10A C62A 1.53(3) yes . .
N10A C63A 1.51(2) yes . .
N10B C62B 1.80(2) yes . .
N10B C63B 1.409(19) yes . .
N11 C70A 1.50(3) yes . .
N11 C70B 1.51(3) yes . .
N11 C71 1.406(14) yes . .
N12 C76 1.458(14) yes . .
N12 C77 1.468(14) yes . .
C1 C2 1.418(14) yes . .
C1 C6 1.294(11) yes . .
C1S C1T 1.470(12) yes . .
C2 C3 1.359(16) yes . .
C2S C2T 1.55(3) yes . .
C3 C4 1.451(17) yes . .
C3S C3T 1.51(4) yes . .
C4 C5 1.306(14) yes . .
C5 C6 1.483(12) yes . .
C7 C8 1.503(12) yes . .
C8 C9 1.403(12) yes . .
C8 C13 1.394(11) yes . .
C9 C10 1.387(11) yes . .
C10 C11 1.383(10) yes . .
C11 C12 1.403(12) yes . .
C11 C14 1.494(11) yes . .
C12 C13 1.391(12) yes . .
C15 C16 1.370(12) yes . .
C15 C20 1.409(10) yes . .
C16 C17 1.398(13) yes . .
C17 C18 1.353(13) yes . .
C18 C19 1.360(14) yes . .
C19 C20 1.412(11) yes . .
C21 C22 1.535(9) yes . .
C22 C23 1.344(12) yes . .
C22 C27 1.399(12) yes . .
C23 C24 1.365(10) yes . .
C24 C25 1.413(12) yes . .
C25 C26 1.383(13) yes . .
C25 C28 1.495(10) yes . .
C26 C27 1.411(10) yes . .
C29 C30 1.484(15) yes . .
C29 C34 1.255(12) yes . .
C30 C31 1.313(16) yes . .
C31 C32 1.415(15) yes . .
C32 C33 1.348(16) yes . .
C33 C34 1.338(14) yes . .
C35 C36 1.503(13) yes . .
C36 C37 1.377(15) yes . .
C36 C41 1.371(13) yes . .
C37 C38 1.396(14) yes . .
C38 C39 1.373(14) yes . .
C39 C40 1.390(15) yes . .
C39 C42 1.488(13) yes . .
C40 C41 1.395(14) yes . .
C43 C44 1.435(11) yes . .
C43 C48 1.352(11) yes . .
C44 C45 1.349(13) yes . .
C45 C46 1.409(12) yes . .
C46 C47 1.353(14) yes . .
C47 C48 1.432(13) yes . .
C49 C50 1.488(16) yes . .
C50 C51 1.39(2) yes . .
C50 C55 1.384(19) yes . .
C51 C52 1.30(2) yes . .
C52 C53 1.40(2) yes . .
C53 C54 1.40(2) yes . .
C53 C56A 1.55(3) yes . .
C53 C56B 1.52(2) yes . .
C54 C55 1.341(17) yes . .
C57A C58A 1.39(3) yes . .
C57A C62A 1.44(3) yes . .
C57B C58B 1.34(3) yes . .
C57B C62B 1.55(3) yes . .
C58A C59A 1.36(4) yes . .
C58B C59B 1.39(4) yes . .
C59A C60A 1.38(4) yes . .
C59B C60B 1.45(3) yes . .
C60A C61A 1.39(4) yes . .
C60B C61B 1.32(3) yes . .
C61A C62A 1.42(3) yes . .
C61B C62B 1.49(3) yes . .
C63A C64A 1.52(3) yes . .
C63B C64B 1.54(3) yes . .
C64A C65A 1.42(3) yes . .
C64A C69A 1.35(3) yes . .
C64B C65B 1.38(3) yes . .
C64B C69B 1.43(3) yes . .
C65A C66A 1.34(3) yes . .
C65B C66B 1.45(3) yes . .
C66A C67A 1.38(3) yes . .
C66B C67B 1.39(3) yes . .
C67A C68A 1.43(3) yes . .
C67A C70A 1.53(5) yes . .
C67B C68B 1.35(3) yes . .
C67B C70B 1.54(5) yes . .
C68A C69A 1.31(3) yes . .
C68B C69B 1.34(3) yes . .
C71 C72 1.462(17) yes . .
C71 C76 1.377(14) yes . .
C72 C73 1.483(18) yes . .
C73 C74 1.334(19) yes . .
C74 C75 1.326(19) yes . .
C75 C76 1.391(16) yes . .
C77 C78 1.489(14) yes . .
C78 C79 1.379(14) yes . .
C78 C83 1.415(13) yes . .
C79 C80 1.441(11) yes . .
C80 C81 1.390(11) yes . .
C81 C82 1.388(14) yes . .
C81 C84 1.486(11) yes . .
C82 C83 1.411(14) yes . .
C85 C86 1.41(3) yes . .
C85 C90 1.38(3) yes . .
C86 C87 1.38(3) yes . .
C87 C88 1.40(3) yes . .
C88 C89 1.36(3) yes . .
C89 C90 1.39(3) yes . .
N1 H1 1.000 no . .
N2 H2 1.000 no . .
N3 H3 1.000 no . .
N4 H4 1.000 no . .
N5 H5 1.000 no . .
N6 H6 1.000 no . .
N7 H7 1.000 no . .
N8 H8 1.000 no . .
N9A H9A 1.000 no . .
N9B H9B 1.000 no . .
N10A H10A 1.000 no . .
N10B H10B 1.000 no . .
N11 H11A 1.000 no . .
N11 H11B 1.000 no . .
N12 H12 1.000 no . .
C1T H1A 0.980 no . .
C1T H1B 0.980 no . .
C1T H1C 0.980 no . .
C2 H2A 0.950 no . .
C2T H2B 0.980 no . .
C2T H2C 0.980 no . .
C2T H2D 0.980 no . .
C3 H3A 0.950 no . .
C3T H3B 0.980 no . .
C3T H3C 0.980 no . .
C3T H3D 0.980 no . .
C4 H4A 0.950 no . .
C5 H5A 0.950 no . .
C7 H7A 0.990 no . .
C7 H7B 0.990 no . .
C9 H9 0.950 no . .
C10 H10 0.950 no . .
C12 H12A 0.950 no . .
C13 H13 0.950 no . .
C14 H14A 0.990 no . .
C14 H14B 0.990 no . .
C16 H16 0.950 no . .
C17 H17 0.950 no . .
C18 H18 0.950 no . .
C19 H19 0.950 no . .
C21 H21A 0.990 no . .
C21 H21B 0.990 no . .
C23 H23 0.950 no . .
C24 H24 0.950 no . .
C26 H26 0.950 no . .
C27 H27 0.950 no . .
C28 H28A 0.990 no . .
C28 H28B 0.990 no . .
C30 H30 0.950 no . .
C31 H31 0.950 no . .
C32 H32 0.950 no . .
C33 H33 0.950 no . .
C35 H35A 0.990 no . .
C35 H35B 0.990 no . .
C37 H37 0.950 no . .
C38 H38 0.950 no . .
C40 H40 0.950 no . .
C41 H41 0.950 no . .
C42 H42A 0.990 no . .
C42 H42B 0.990 no . .
C44 H44 0.950 no . .
C45 H45 0.950 no . .
C46 H46 0.950 no . .
C47 H47 0.950 no . .
C49 H49A 0.990 no . .
C49 H49B 0.990 no . .
C51 H51 0.950 no . .
C52 H52 0.950 no . .
C54 H54 0.950 no . .
C55 H55 0.950 no . .
C56A H56A 0.990 no . .
C56A H56B 0.990 no . .
C56B H56C 0.990 no . .
C56B H56D 0.990 no . .
C58A H58A 0.950 no . .
C58B H58B 0.950 no . .
C59A H59A 0.950 no . .
C59B H59B 0.950 no . .
C60A H60A 0.950 no . .
C60B H60B 0.950 no . .
C61A H61A 0.950 no . .
C61B H61B 0.950 no . .
C63A H63A 0.990 no . .
C63A H63B 0.990 no . .
C63B H63C 0.990 no . .
C63B H63D 0.990 no . .
C65A H65A 0.950 no . .
C65B H65B 0.950 no . .
C66A H66A 0.950 no . .
C66B H66B 0.950 no . .
C68A H68A 0.950 no . .
C68B H68B 0.950 no . .
C69A H69A 0.950 no . .
C69B H69B 0.950 no . .
C70A H70A 0.990 no . .
C70A H70B 0.990 no . .
C70B H70C 0.990 no . .
C70B H70D 0.990 no . .
C72 H72 0.950 no . .
C73 H73 0.950 no . .
C74 H74 0.950 no . .
C75 H75 0.950 no . .
C77 H77A 0.990 no . .
C77 H77B 0.990 no . .
C79 H79 0.950 no . .
C80 H80 0.950 no . .
C82 H82 0.950 no . .
C83 H83 0.950 no . .
C84 H84A 0.990 no . .
C84 H84B 0.990 no . .
C86 H86 0.950 no . .
C87 H87 0.950 no . .
C89 H89 0.950 no . .
C90 H90 0.950 no . .

loop_
_geom_contact_atom_site_label_1
_geom_contact_atom_site_label_2
_geom_contact_distance
_geom_contact_publ_flag
_geom_contact_site_symmetry_1
_geom_contact_site_symmetry_2
Pd1 C39 3.265(8) no . .
Pd1 C40 3.311(8) no . .
Pd2 C11 3.331(8) no . .
Pd2 C12 3.525(9) no . .
Pd3 C25 3.337(8) no . .
Pd3 C26 3.599(8) no . .
Pd4 C50 3.216(13) no . .
Pd4 C51 3.245(14) no . .
Pd5A C64A 3.55(2) no . .
Pd5A C65A 3.55(2) no . .
Pd5B C64B 3.37(2) no . .
Pd5B C65B 3.32(2) no . .
Pd6 C67A 3.18(2) no . .
Pd6 C68A 3.38(2) no . .
Pd6 C78 3.462(10) no . .
Cl1 C42 3.505(10) no . .
Cl1B C56B 3.30(3) no . .
Cl2 C7 3.408(9) no . .
Cl3 C14 3.569(8) no . .
Cl4 C21 3.441(8) no . .
Cl5 C35 3.495(11) no . .
Cl6 C28 3.404(12) no . .
Cl7 C84 3.446(10) no . .
Cl8 C49 3.488(13) no . .
Cl9A C63A 3.57(2) no . .
Cl11 C77 3.502(13) no . .
Cl12 C66A 3.41(2) no . .
Cl12 C67A 3.05(2) no . .
Cl12 C68A 3.05(2) no . .
Cl12 C69A 3.42(3) no . .
O1 C87 3.59(4) no . .
O2 C87 3.00(5) no . .
O3 C89 3.38(4) no . .
N1 C38 3.295(11) no . .
N1 C40 3.294(11) no . .
N2 C9 3.440(10) no . .
N2 C13 3.223(11) no . .
N3 C10 3.255(10) no . .
N3 C12 3.389(11) no . .
N4 C23 3.386(9) no . .
N4 C27 3.263(9) no . .
N5 C37 3.439(12) no . .
N5 C41 3.295(11) no . .
N6 C24 3.244(10) no . .
N6 C26 3.422(10) no . .
N7 C80 3.209(9) no . .
N7 C82 3.480(11) no . .
N8 C51 3.295(17) no . .
N8 C55 3.322(15) no . .
N9A C52 3.49(3) no . .
N9A C54 3.38(2) no . .
N9B C52 3.20(2) no . .
N9B C54 3.37(2) no . .
N9B C61B 3.59(3) no . .
N10A C65A 3.30(2) no . .
N10A C69A 3.56(3) no . .
N10B C65B 2.69(2) no . .
N10B C69B 3.361(19) no . .
N11 C66A 3.03(2) no . .
N11 C66B 3.52(3) no . .
N11 C68A 3.23(3) no . .
N11 C68B 3.56(2) no . .
N11 C78 3.590(14) no . .
N12 C79 3.300(12) no . .
N12 C83 3.356(13) no . .
C1 C4 2.754(14) no . .
C1 C7 3.411(13) no . .
C1 C38 3.351(12) no . .
C1 C39 3.129(11) no . .
C2 C5 2.773(14) no . .
C2 C42 3.095(14) no . .
C3 C6 2.783(14) no . .
C5 C7 3.276(13) no . .
C5 C8 3.183(12) no . .
C5 C9 3.226(12) no . .
C6 C8 3.148(11) no . .
C6 C9 3.541(11) no . .
C6 C42 3.501(10) no . .
C8 C11 2.818(11) no . .
C9 C12 2.760(10) no . .
C10 C13 2.783(12) no . .
C10 C15 3.298(11) no . .
C10 C21 3.583(11) no . .
C11 C15 3.128(10) no . .
C14 C16 3.095(12) no . .
C14 C20 3.567(10) no . .
C15 C18 2.769(11) no . .
C15 C21 3.439(11) no . .
C16 C19 2.777(12) no . .
C17 C20 2.753(13) no . .
C19 C21 3.275(12) no . .
C19 C22 3.197(13) no . .
C19 C23 3.140(11) no . .
C20 C22 3.084(11) no . .
C20 C23 3.403(10) no . .
C22 C25 2.791(9) no . .
C23 C26 2.766(12) no . .
C24 C27 2.756(12) no . .
C24 C29 3.237(10) no . .
C24 C35 3.553(13) no . .
C25 C29 3.123(11) no . .
C28 C30 3.113(15) no . .
C28 C34 3.564(11) no . .
C29 C32 2.738(15) no . .
C29 C35 3.404(12) no . .
C30 C33 2.773(16) no . .
C31 C34 2.631(12) no . .
C33 C35 3.235(14) no . .
C33 C36 3.328(13) no . .
C33 C37 3.246(12) no . .
C34 C36 3.324(10) no . .
C36 C39 2.799(13) no . .
C37 C40 2.754(14) no . .
C38 C41 2.750(14) no . .
C43 C46 2.758(14) no . .
C43 C49 3.539(12) no . .
C43 C81 3.075(11) no . .
C43 C82 3.516(12) no . .
C44 C47 2.778(11) no . .
C44 C81 3.165(12) no . .
C44 C82 3.295(12) no . .
C44 C84 3.239(13) no . .
C45 C48 2.790(12) no . .
C47 C49 3.151(15) no . .
C48 C50 3.156(15) no . .
C48 C55 3.429(15) no . .
C48 C84 3.415(12) no . .
C50 C53 2.779(17) no . .
C51 C54 2.72(2) no . .
C52 C55 2.72(2) no . .
C53 C57A 3.24(3) no . .
C53 C57B 3.04(2) no . .
C53 C58A 3.29(3) no . .
C53 C58B 3.20(3) no . .
C54 C57A 3.48(3) no . .
C54 C57B 3.43(2) no . .
C54 C58A 3.19(3) no . .
C54 C58B 3.35(2) no . .
C55 C84 3.571(15) no . .
C56A C58A 3.18(4) no . .
C56A C62A 3.39(4) no . .
C56B C58B 3.36(4) no . .
C56B C62B 3.48(3) no . .
C57A C60A 2.79(3) no . .
C57A C63A 3.52(3) no . .
C57B C60B 2.62(3) no . .
C57B C63B 3.54(3) no . .
C58A C61A 2.62(3) no . .
C58B C61B 2.67(3) no . .
C59A C62A 2.94(4) no . .
C59B C62B 3.16(3) no . .
C61A C63A 2.96(3) no . .
C61B C63B 2.99(3) no . .
C62A C64A 3.10(3) no . .
C62A C69A 3.51(3) no . .
C62B C64B 2.82(3) no . .
C62B C69B 3.39(3) no . .
C64A C67A 2.80(3) no . .
C64B C67B 2.86(3) no . .
C65A C68A 2.73(3) no . .
C65B C68B 2.75(3) no . .
C66A C69A 2.70(3) no . .
C66B C69B 2.74(3) no . .
C67A C71 3.56(2) no . .
C70A C72 3.04(4) no . .
C70A C76 3.45(3) no . .
C70A C78 3.56(5) no . .
C70A C83 3.55(5) no . .
C70B C72 3.12(4) no . .
C70B C76 3.55(4) no . .
C71 C74 2.850(16) no . .
C71 C77 3.390(15) no . .
C71 C78 3.440(13) no . .
C71 C79 3.593(12) no . .
C72 C75 2.758(18) no . .
C73 C76 2.760(18) no . .
C75 C77 3.099(17) no . .
C75 C79 3.504(12) no . .
C76 C78 2.932(13) no . .
C76 C79 3.175(13) no . .
C78 C81 2.825(12) no . .
C79 C82 2.753(13) no . .
C80 C83 2.843(14) no . .
C85 C88 2.82(3) no . .
C86 C89 2.73(3) no . .
C87 C90 2.77(3) no . .
Pd1 N1S 3.561(8) no . 3_767
Pd2 Pd2 3.4252(9) no . 3_667
Pd2 Cl4 3.351(2) no . 3_667
Pd4 C27 3.600(9) no . .
Cl1 N5 3.247(7) no . 3_766
Cl1 C1S 3.501(8) no . 3_767
Cl1 C33 3.580(11) no . 3_766
Cl1 C34 3.450(7) no . 3_766
Cl1B O1W 3.40(3) no . .
Cl2 N2 3.225(6) no . 3_767
Cl2 C90 3.451(19) no . 3_767
Cl3 N4 3.300(7) no . 3_667
Cl3 N6 3.151(6) no . 1_556
Cl3 C1T 3.494(9) no . .
Cl3 C28 3.600(7) no . 1_556
Cl4 Pd2 3.351(2) no . 3_667
Cl4 N3 3.425(7) no . 3_667
Cl4 N7 3.290(7) no . .
Cl4 C15 3.415(8) no . 3_667
Cl4 C20 3.477(7) no . 3_667
Cl4 C80 3.596(9) no . .
Cl6 C19 3.561(9) no . 3_666
Cl6 C75 3.519(13) no . 1_554
Cl7 N3 3.238(6) no . 3_667
Cl7 C14 3.391(8) no . 3_667
Cl7 C30 3.599(10) no . 3_666
Cl9A O1W 3.45(3) no . 4_565
Cl9A N11 3.298(14) no . 4_564
Cl9A C71 3.413(12) no . 4_564
Cl9A C72 3.409(16) no . 4_564
Cl9B N11 3.179(14) no . 4_564
Cl9B C71 3.399(12) no . 4_564
Cl9B C72 3.223(15) no . 4_564
Cl11 C2 3.537(11) no . 3_767
Cl12 N10A 3.068(12) no . 4_565
Cl12 N10B 3.260(10) no . 4_565
Cl12 C62A 3.57(2) no . 4_565
Cl12 C63B 3.53(2) no . 4_565
O1W Cl1B 3.40(3) no . .
O1W Cl9A 3.45(3) no . 4_564
O1W N9B 3.26(4) no . .
O1 C4 3.56(4) no . .
O2W N12 3.110(17) no . 1_554
O3 C14 3.41(3) no . .
N1 N1S 2.986(10) no . 3_767
N1 C1S 3.564(11) no . 3_767
N1S Pd1 3.561(8) no . 3_767
N1S N1 2.986(10) no . 3_767
N1S C1 3.420(12) no . 3_767
N1S C45 3.564(11) no . .
N1S C77 3.572(13) no . .
N1S C78 3.372(13) no . .
N1S C83 3.389(12) no . .
N2 Cl2 3.225(6) no . 3_767
N2S C82 3.56(4) no . .
N3 Cl4 3.425(7) no . 3_667
N3 Cl7 3.238(6) no . 3_667
N4 Cl3 3.300(7) no . 3_667
N5 Cl1 3.247(7) no . 3_766
N6 Cl3 3.151(6) no . 1_554
N7 Cl4 3.290(7) no . .
N8 C27 3.441(13) no . .
N9B O1W 3.26(4) no . .
N10A Cl12 3.068(12) no . 4_564
N10B Cl12 3.260(10) no . 4_564
N11 Cl9A 3.298(14) no . 4_565
N11 Cl9B 3.179(14) no . 4_565
N12 O2W 3.110(17) no . 1_556
C1 N1S 3.420(12) no . 3_767
C1S Cl1 3.501(8) no . 3_767
C1S N1 3.564(11) no . 3_767
C1S C78 3.374(13) no . .
C1S C79 3.502(13) no . .
C1T Cl3 3.494(9) no . .
C1T C79 3.499(12) no . .
C2 Cl11 3.537(11) no . 3_767
C2S C82 3.58(4) no . .
C2T C4 3.48(2) no . 3_767
C2T C5 3.55(2) no . 3_767
C2T C45 3.48(2) no . .
C4 O1 3.56(4) no . .
C4 C2T 3.48(2) no . 3_767
C5 C2T 3.55(2) no . 3_767
C5 C89 3.485(19) no . .
C14 Cl7 3.391(8) no . 3_667
C14 O3 3.41(3) no . .
C15 Cl4 3.415(8) no . 3_667
C17 C80 3.515(14) no . 3_667
C19 Cl6 3.561(9) no . 3_666
C20 Cl4 3.477(7) no . 3_667
C26 C28 3.319(12) no . 3_666
C27 Pd4 3.600(9) no . .
C27 N8 3.441(13) no . .
C28 Cl3 3.600(7) no . 1_554
C28 C26 3.319(12) no . 3_666
C30 Cl7 3.599(10) no . 3_666
C32 C85 3.44(2) no . 1_554
C32 C89 3.292(19) no . 1_554
C32 C90 3.22(2) no . 1_554
C33 Cl1 3.580(11) no . 3_766
C33 C85 3.59(2) no . 1_554
C33 C90 3.45(2) no . 1_554
C34 Cl1 3.450(7) no . 3_766
C45 N1S 3.564(11) no . .
C45 C2T 3.48(2) no . .
C49 C75 3.440(13) no . 1_554
C62A Cl12 3.57(2) no . 4_564
C63B Cl12 3.53(2) no . 4_564
C71 Cl9A 3.413(12) no . 4_565
C71 Cl9B 3.399(12) no . 4_565
C72 Cl9A 3.409(16) no . 4_565
C72 Cl9B 3.223(15) no . 4_565
C75 Cl6 3.519(13) no . 1_556
C75 C49 3.440(13) no . 1_556
C77 N1S 3.572(13) no . .
C78 N1S 3.372(13) no . .
C78 C1S 3.374(13) no . .
C79 C1S 3.502(13) no . .
C79 C1T 3.499(12) no . .
C80 Cl4 3.596(9) no . .
C80 C17 3.515(14) no . 3_667
C82 N2S 3.56(4) no . .
C82 C2S 3.58(4) no . .
C83 N1S 3.389(12) no . .
C85 C32 3.44(2) no . 1_556
C85 C33 3.59(2) no . 1_556
C89 C5 3.485(19) no . .
C89 C32 3.292(19) no . 1_556
C90 Cl2 3.451(19) no . 3_767
C90 C32 3.22(2) no . 1_556
C90 C33 3.45(2) no . 1_556
Pd1 H7A 3.0705 no . .
Pd1 H7B 2.9714 no . .
Pd1 H40 3.1338 no . .
Pd1 H42A 3.2509 no . .
Pd2 H12A 3.4171 no . .
Pd2 H14A 3.2388 no . .
Pd2 H21A 3.1061 no . .
Pd2 H21B 2.9592 no . .
Pd3 H26 3.5318 no . .
Pd3 H28A 3.2154 no . .
Pd3 H35A 2.8482 no . .
Pd3 H35B 3.1800 no . .
Pd4 H49B 3.2452 no . .
Pd4 H51 3.0636 no . .
Pd4 H84A 3.0825 no . .
Pd4 H84B 2.9957 no . .
Pd5A H56A 2.9879 no . .
Pd5A H56B 3.2065 no . .
Pd5A H65A 3.3560 no . .
Pd5B H56C 2.9354 no . .
Pd5B H56D 2.8207 no . .
Pd5B H65B 3.0574 no . .
Pd6 H68A 3.1810 no . .
Pd6 H70B 3.2698 no . .
Pd6 H70D 3.2184 no . .
Pd6 H77B 3.1191 no . .
Pd6 H83 3.3721 no . .
Cl1 H1 3.0528 no . .
Cl1 H40 2.9827 no . .
Cl1 H42A 3.0322 no . .
Cl1A H9A 3.2519 no . .
Cl1A H56A 3.2981 no . .
Cl1B H9B 3.0222 no . .
Cl1B H56C 2.7103 no . .
Cl2 H2 2.9723 no . .
Cl2 H7B 2.7914 no . .
Cl3 H3 2.9381 no . .
Cl3 H12A 3.4775 no . .
Cl3 H14A 3.0896 no . .
Cl4 H4 3.0056 no . .
Cl4 H21B 2.8243 no . .
Cl5 H5 2.9687 no . .
Cl5 H35A 2.9071 no . .
Cl6 H6 3.0841 no . .
Cl6 H26 3.1436 no . .
Cl6 H28A 2.8732 no . .
Cl7 H7 2.9786 no . .
Cl7 H84B 2.8487 no . .
Cl8 H8 3.0406 no . .
Cl8 H49B 3.0146 no . .
Cl8 H51 2.9037 no . .
Cl9A H10A 2.7980 no . .
Cl9A H63A 3.3525 no . .
Cl9A H65A 3.0515 no . .
Cl9B H10B 2.4889 no . .
Cl9B H65B 2.8204 no . .
Cl11 H12 2.9090 no . .
Cl11 H77B 2.9705 no . .
Cl12 H11A 2.9652 no . .
Cl12 H11B 2.9577 no . .
Cl12 H68A 3.3386 no . .
Cl13 H86 2.7894 no . .
Cl13 H90 2.7761 no . .
S1 H87 2.8530 no . .
S1 H89 2.8774 no . .
O1 H87 3.4705 no . .
O2 H87 2.6568 no . .
O3 H89 2.9921 no . .
N1 H2 3.5094 no . .
N1 H2A 2.6739 no . .
N1 H7A 3.4927 no . .
N1 H38 3.3445 no . .
N1 H40 3.3381 no . .
N1S H1A 3.0818 no . .
N1S H1B 3.0641 no . .
N1S H1C 3.0698 no . .
N2 H1 3.4597 no . .
N2 H5A 2.7392 no . .
N2 H13 3.1982 no . .
N2 H9 3.5511 no . .
N2S H2B 2.9418 no . .
N2S H2C 2.9217 no . .
N2S H2D 3.2462 no . .
N3 H4 3.5236 no . .
N3 H12A 3.4739 no . .
N3 H16 2.6802 no . .
N3 H21A 3.4646 no . .
N3 H10 3.2662 no . .
N3S H3B 3.0813 no . .
N3S H3C 3.1429 no . .
N3S H3D 3.0684 no . .
N4 H3 3.4605 no . .
N4 H19 2.7159 no . .
N4 H23 3.4797 no . .
N4 H27 3.2493 no . .
N5 H6 3.3841 no . .
N5 H33 2.6607 no . .
N5 H37 3.5217 no . .
N5 H41 3.2761 no . .
N6 H5 3.4679 no . .
N6 H24 3.2380 no . .
N6 H26 3.5323 no . .
N6 H30 2.7385 no . .
N6 H35B 3.4880 no . .
N7 H8 3.5112 no . .
N7 H44 2.6992 no . .
N7 H80 3.1733 no . .
N7 H82 3.5788 no . .
N8 H7 3.5565 no . .
N8 H47 2.6798 no . .
N8 H51 3.3289 no . .
N8 H55 3.3878 no . .
N8 H84A 3.4856 no . .
N9A H52 3.5659 no . .
N9A H54 3.3945 no . .
N9A H58A 2.6032 no . .
N9B H52 3.2208 no . .
N9B H54 3.5262 no . .
N9B H58B 2.4544 no . .
N10A H56B 3.5814 no . .
N10A H61A 2.8003 no . .
N10A H65A 3.2410 no . .
N10B H56D 3.4794 no . .
N10B H61B 3.2205 no . .
N10B H65B 2.5361 no . .
N11 H12 3.5319 no . .
N11 H66A 3.0282 no . .
N11 H66B 3.5252 no . .
N11 H68A 3.3661 no . .
N11 H68B 3.5923 no . .
N11 H72 2.6843 no . .
N12 H11A 3.5269 no . .
N12 H11B 3.4951 no . .
N12 H70B 3.5923 no . .
N12 H70D 3.5979 no . .
N12 H75 2.6749 no . .
N12 H79 3.3383 no . .
N12 H83 3.4383 no . .
C1 H2 3.1082 no . .
C1 H3A 3.2615 no . .
C1 H5A 3.2385 no . .
C1 H7A 3.2844 no . .
C1 H38 3.0673 no . .
C1 H42A 3.3224 no . .
C1 H42B 2.6047 no . .
C2 H1 2.6756 no . .
C2 H4A 3.2712 no . .
C2 H38 3.2998 no . .
C2 H42B 2.7156 no . .
C3 H5A 3.2622 no . .
C4 H2A 3.2878 no . .
C5 H2 2.7184 no . .
C5 H3A 3.2439 no . .
C5 H7A 3.5724 no . .
C5 H9 3.2994 no . .
C6 H1 2.9792 no . .
C6 H2A 3.2213 no . .
C6 H4A 3.2837 no . .
C6 H7A 2.7369 no . .
C6 H7B 3.3567 no . .
C6 H9 3.4578 no . .
C7 H5A 3.2364 no . .
C7 H13 2.6672 no . .
C7 H9 2.6868 no . .
C8 H2 2.6837 no . .
C8 H5A 2.7898 no . .
C8 H12A 3.2611 no . .
C8 H21A 3.1221 no . .
C8 H10 3.2767 no . .
C9 H5A 2.9224 no . .
C9 H7A 2.5895 no . .
C9 H7B 3.2429 no . .
C9 H13 3.2711 no . .
C9 H21A 2.7555 no . .
C9 H23 3.5291 no . .
C10 H5A 3.3793 no . .
C10 H12A 3.2452 no . .
C10 H14A 3.2874 no . .
C10 H14B 2.6646 no . .
C10 H21A 2.6540 no . .
C11 H3 3.2974 no . .
C11 H13 3.2936 no . .
C11 H21A 2.9223 no . .
C11 H9 3.2645 no . .
C12 H5A 3.5483 no . .
C12 H14A 2.5678 no . .
C12 H14B 3.2322 no . .
C12 H21A 3.2691 no . .
C12 H10 3.2497 no . .
C13 H2 2.9307 no . .
C13 H5A 3.1169 no . .
C13 H7A 3.2922 no . .
C13 H7B 2.6667 no . .
C13 H21A 3.3752 no . .
C13 H9 3.2669 no . .
C14 H12A 2.6507 no . .
C14 H16 2.9442 no . .
C14 H10 2.6823 no . .
C15 H4 3.1527 no . .
C15 H14A 3.3081 no . .
C15 H14B 2.6152 no . .
C15 H17 3.2377 no . .
C15 H19 3.2858 no . .
C15 H21A 3.2919 no . .
C15 H10 2.9622 no . .
C16 H3 2.6691 no . .
C16 H14B 2.7478 no . .
C16 H18 3.2555 no . .
C16 H10 3.1458 no . .
C17 H19 3.2116 no . .
C18 H16 3.2541 no . .
C19 H4 2.6528 no . .
C19 H17 3.2080 no . .
C19 H21A 3.5607 no . .
C19 H23 3.0922 no . .
C20 H3 3.0614 no . .
C20 H16 3.2710 no . .
C20 H18 3.2600 no . .
C20 H21A 2.6791 no . .
C20 H21B 3.3155 no . .
C20 H23 3.2523 no . .
C20 H10 3.4900 no . .
C21 H19 3.2926 no . .
C21 H23 2.7108 no . .
C21 H27 2.6025 no . .
C22 H4 2.6567 no . .
C22 H19 2.8623 no . .
C22 H24 3.2094 no . .
C22 H26 3.2830 no . .
C22 H35B 3.2472 no . .
C23 H19 2.8646 no . .
C23 H21A 2.6722 no . .
C23 H21B 3.2703 no . .
C23 H27 3.2326 no . .
C23 H35B 2.7244 no . .
C24 H19 3.3545 no . .
C24 H26 3.2627 no . .
C24 H28A 3.3476 no . .
C24 H28B 2.7536 no . .
C24 H35B 2.6320 no . .
C25 H6 3.3188 no . .
C25 H23 3.2706 no . .
C25 H27 3.2778 no . .
C25 H35B 3.0534 no . .
C26 H24 3.2558 no . .
C26 H28A 2.5103 no . .
C26 H28B 3.1753 no . .
C26 H35B 3.5077 no . .
C27 H4 2.9675 no . .
C27 H19 3.4078 no . .
C27 H21A 3.2594 no . .
C27 H21B 2.5680 no . .
C27 H23 3.2343 no . .
C28 H24 2.7489 no . .
C28 H26 2.6057 no . .
C28 H30 2.9516 no . .
C29 H5 3.0857 no . .
C29 H24 2.8689 no . .
C29 H28A 3.3595 no . .
C29 H28B 2.6926 no . .
C29 H31 3.2465 no . .
C29 H33 3.1700 no . .
C29 H35B 3.2269 no . .
C30 H6 2.6998 no . .
C30 H24 3.0496 no . .
C30 H28B 2.7505 no . .
C30 H32 3.2409 no . .
C31 H33 3.2495 no . .
C32 H30 3.2627 no . .
C33 H5 2.7221 no . .
C33 H31 3.2212 no . .
C33 H35B 3.3409 no . .
C33 H37 3.0379 no . .
C34 H6 2.9722 no . .
C34 H24 3.2906 no . .
C34 H30 3.1986 no . .
C34 H31 3.5791 no . .
C34 H32 3.1607 no . .
C34 H35A 3.4467 no . .
C34 H35B 2.7015 no . .
C34 H37 3.4072 no . .
C35 H33 3.1596 no . .
C35 H37 2.6672 no . .
C35 H41 2.6292 no . .
C36 H5 2.6423 no . .
C36 H7A 3.1099 no . .
C36 H33 2.8560 no . .
C36 H38 3.2537 no . .
C36 H40 3.2523 no . .
C37 H7A 2.8175 no . .
C37 H33 2.7577 no . .
C37 H35A 3.2262 no . .
C37 H35B 2.5818 no . .
C37 H41 3.2322 no . .
C37 H9 3.3209 no . .
C38 H7A 2.7362 no . .
C38 H33 3.4504 no . .
C38 H40 3.2294 no . .
C38 H42A 3.2631 no . .
C38 H42B 2.6361 no . .
C38 H9 3.4926 no . .
C39 H1 3.2980 no . .
C39 H7A 2.9574 no . .
C39 H37 3.2661 no . .
C39 H41 3.2754 no . .
C40 H7A 3.2036 no . .
C40 H38 3.2303 no . .
C40 H42A 2.5732 no . .
C40 H42B 3.2411 no . .
C41 H5 2.9958 no . .
C41 H7A 3.2797 no . .
C41 H35A 2.6044 no . .
C41 H35B 3.2518 no . .
C41 H37 3.2324 no . .
C42 H2A 2.9474 no . .
C42 H38 2.6746 no . .
C42 H40 2.6308 no . .
C43 H8 3.0790 no . .
C43 H45 3.2780 no . .
C43 H47 3.2574 no . .
C43 H82 3.4124 no . .
C43 H84A 2.6595 no . .
C43 H84B 3.3076 no . .
C44 H7 2.6615 no . .
C44 H46 3.2294 no . .
C44 H82 3.3498 no . .
C44 H84A 3.5350 no . .
C45 H47 3.2693 no . .
C46 H44 3.2428 no . .
C47 H8 2.6827 no . .
C47 H45 3.2616 no . .
C47 H49A 2.8061 no . .
C47 H55 3.4150 no . .
C48 H7 3.1074 no . .
C48 H44 3.2639 no . .
C48 H46 3.2612 no . .
C48 H49A 2.6581 no . .
C48 H49B 3.3324 no . .
C48 H55 3.1819 no . .
C48 H84A 3.2751 no . .
C49 H47 2.9984 no . .
C49 H51 2.6149 no . .
C49 H55 2.6998 no . .
C50 H8 3.3026 no . .
C50 H52 3.1877 no . .
C50 H54 3.2076 no . .
C50 H84A 2.8550 no . .
C51 H49A 3.2281 no . .
C51 H49B 2.5482 no . .
C51 H55 3.2555 no . .
C51 H84A 3.1589 no . .
C52 H9A 3.2062 no . .
C52 H9B 3.0063 no . .
C52 H54 3.2268 no . .
C52 H56A 2.9423 no . .
C52 H56B 3.4324 no . .
C52 H56C 2.4511 no . .
C52 H56D 3.1928 no . .
C52 H58A 3.5648 no . .
C52 H58B 3.2102 no . .
C52 H84A 3.2282 no . .
C53 H9A 2.6558 no . .
C53 H9B 2.6936 no . .
C53 H51 3.2400 no . .
C53 H55 3.2612 no . .
C53 H58A 2.9141 no . .
C53 H58B 2.9195 no . .
C53 H84A 3.0907 no . .
C54 H52 3.2239 no . .
C54 H56A 3.1516 no . .
C54 H56B 2.4162 no . .
C54 H56C 3.4167 no . .
C54 H56D 2.9078 no . .
C54 H58A 2.9493 no . .
C54 H58B 3.2362 no . .
C54 H82 3.2882 no . .
C54 H84A 2.7008 no . .
C55 H49A 2.6364 no . .
C55 H49B 3.2683 no . .
C55 H51 3.2529 no . .
C55 H58A 3.5207 no . .
C55 H82 3.4364 no . .
C55 H84A 2.6261 no . .
C56A H52 2.9509 no . .
C56A H54 2.4792 no . .
C56A H58A 3.1704 no . .
C56B H52 2.4725 no . .
C56B H54 2.9304 no . .
C56B H58B 3.2822 no . .
C57A H10A 3.1927 no . .
C57A H54 3.2427 no . .
C57A H56A 3.2955 no . .
C57A H56B 2.5230 no . .
C57A H59A 3.3168 no . .
C57A H61A 3.2048 no . .
C57B H10B 3.5392 no . .
C57B H54 3.3872 no . .
C57B H56C 3.4171 no . .
C57B H56D 2.9694 no . .
C57B H59B 3.2661 no . .
C57B H60B 3.5690 no . .
C57B H61B 3.1495 no . .
C57B H63D 3.2687 no . .
C58A H9A 2.7047 no . .
C58A H54 3.0736 no . .
C58A H56B 3.2645 no . .
C58A H60A 3.1849 no . .
C58A H61A 3.5685 no . .
C58B H9B 2.4059 no . .
C58B H54 3.4952 no . .
C58B H60B 3.1931 no . .
C59A H54 3.5946 no . .
C59A H61A 3.2156 no . .
C59B H61B 3.2537 no . .
C60A H58A 3.1612 no . .
C60B H58B 3.2058 no . .
C60B H63D 3.4615 no . .
C61A H10A 2.9030 no . .
C61A H58A 3.5685 no . .
C61A H59A 3.2593 no . .
C61A H63B 2.4124 no . .
C61A H69A 3.4347 no . .
C61B H10B 3.2677 no . .
C61B H59B 3.3142 no . .
C61B H63D 2.2350 no . .
C62A H9A 3.3099 no . .
C62A H56B 3.0916 no . .
C62A H58A 3.2815 no . .
C62A H60A 3.3616 no . .
C62A H63A 3.1510 no . .
C62A H63B 2.2682 no . .
C62A H69A 3.3159 no . .
C62B H9B 3.2287 no . .
C62B H56D 3.3836 no . .
C62B H58B 3.4691 no . .
C62B H60B 3.3883 no . .
C62B H63C 3.0230 no . .
C62B H63D 1.8412 no . .
C62B H69B 3.2566 no . .
C63A H61A 2.7958 no . .
C63A H65A 2.6614 no . .
C63A H69A 2.7114 no . .
C63B H61B 2.8906 no . .
C63B H65B 2.7767 no . .
C63B H69B 2.6890 no . .
C64A H10A 3.4281 no . .
C64A H56B 3.1366 no . .
C64A H66A 3.2543 no . .
C64A H68A 3.1994 no . .
C64B H10B 3.0168 no . .
C64B H56D 2.8041 no . .
C64B H66B 3.3257 no . .
C64B H68B 3.2923 no . .
C65A H56B 3.5369 no . .
C65A H63A 2.6642 no . .
C65A H63B 3.3083 no . .
C65A H69A 3.2171 no . .
C65B H10B 3.4934 no . .
C65B H56D 2.8269 no . .
C65B H63C 2.9400 no . .
C65B H63D 3.4036 no . .
C65B H69B 3.2175 no . .
C66A H11A 2.6634 no . .
C66A H68A 3.2427 no . .
C66A H70A 2.6292 no . .
C66A H70B 3.2929 no . .
C66B H11B 3.3082 no . .
C66B H56D 2.9719 no . .
C66B H68B 3.2213 no . .
C66B H70C 2.5826 no . .
C66B H70D 3.2432 no . .
C67A H11A 2.3363 no . .
C67A H56B 3.4901 no . .
C67A H65A 3.2375 no . .
C67A H69A 3.2297 no . .
C67B H11B 2.9310 no . .
C67B H56D 3.0388 no . .
C67B H65B 3.2987 no . .
C67B H69B 3.2003 no . .
C68A H11A 3.5082 no . .
C68A H56B 3.0712 no . .
C68A H66A 3.2436 no . .
C68A H70A 3.3514 no . .
C68A H70B 2.7356 no . .
C68A H83 3.5583 no . .
C68B H54 3.1952 no . .
C68B H56D 2.9474 no . .
C68B H66B 3.2257 no . .
C68B H70C 3.2358 no . .
C68B H70D 2.6180 no . .
C68B H82 3.4646 no . .
C69A H56B 2.9019 no . .
C69A H63A 3.2263 no . .
C69A H63B 2.6421 no . .
C69A H65A 3.2185 no . .
C69B H54 3.1240 no . .
C69B H56D 2.8278 no . .
C69B H63C 3.1787 no . .
C69B H63D 2.6767 no . .
C69B H65B 3.2303 no . .
C70A H66A 2.6287 no . .
C70A H68A 2.8019 no . .
C70A H72 2.9637 no . .
C70B H66B 2.6639 no . .
C70B H68B 2.6812 no . .
C70B H72 3.0192 no . .
C71 H12 3.0574 no . .
C71 H70A 2.6724 no . .
C71 H70B 2.7193 no . .
C71 H70C 2.6032 no . .
C71 H70D 2.6819 no . .
C71 H73 3.3840 no . .
C71 H75 3.2626 no . .
C71 H79 3.5988 no . .
C72 H11A 2.6406 no . .
C72 H11B 2.6308 no . .
C72 H70A 2.7845 no . .
C72 H70B 3.4407 no . .
C72 H70C 2.7252 no . .
C72 H70D 3.4067 no . .
C72 H74 3.3118 no . .
C73 H75 3.1559 no . .
C74 H72 3.2977 no . .
C74 H79 3.4786 no . .
C75 H12 2.6726 no . .
C75 H73 3.1629 no . .
C75 H77A 2.8362 no . .
C75 H79 2.9233 no . .
C76 H11A 3.1249 no . .
C76 H11B 3.0933 no . .
C76 H70B 3.4352 no . .
C76 H70D 3.4358 no . .
C76 H72 3.2742 no . .
C76 H74 3.2405 no . .
C76 H77A 2.6412 no . .
C76 H77B 3.2724 no . .
C76 H79 2.9741 no . .
C77 H75 3.0054 no . .
C77 H79 2.6387 no . .
C77 H83 2.6842 no . .
C78 H12 3.2941 no . .
C78 H70B 2.7954 no . .
C78 H70D 2.8811 no . .
C78 H80 3.3172 no . .
C78 H82 3.2738 no . .
C79 H70B 3.0104 no . .
C79 H70D 3.1153 no . .
C79 H77A 2.5892 no . .
C79 H77B 3.2398 no . .
C79 H83 3.2764 no . .
C80 H7 2.9322 no . .
C80 H44 3.1392 no . .
C80 H70B 3.0522 no . .
C80 H70D 3.1721 no . .
C80 H82 3.2503 no . .
C80 H84A 3.2578 no . .
C80 H84B 2.6108 no . .
C81 H7 2.7043 no . .
C81 H44 2.7972 no . .
C81 H70B 2.9200 no . .
C81 H70D 3.0385 no . .
C81 H79 3.2801 no . .
C81 H83 3.3128 no . .
C82 H44 3.0203 no . .
C82 H68A 3.1289 no . .
C82 H68B 2.8820 no . .
C82 H70B 2.7330 no . .
C82 H70D 2.8346 no . .
C82 H80 3.2652 no . .
C82 H84A 2.5769 no . .
C82 H84B 3.2115 no . .
C83 H44 3.5780 no . .
C83 H68A 2.9289 no . .
C83 H68B 3.0044 no . .
C83 H70B 2.6979 no . .
C83 H70D 2.7810 no . .
C83 H77A 3.2456 no . .
C83 H77B 2.5710 no . .
C83 H79 3.2681 no . .
C84 H44 3.2138 no . .
C84 H80 2.6291 no . .
C84 H82 2.6670 no . .
C85 H87 3.2979 no . .
C85 H89 3.2605 no . .
C86 H90 3.2432 no . .
C87 H89 3.2259 no . .
C88 H86 3.2566 no . .
C88 H90 3.2496 no . .
C89 H87 3.2274 no . .
C90 H86 3.2365 no . .
H1 H2A 2.6248 no . .
H1 H42A 2.2417 no . .
H1 H42B 2.3816 no . .
H2 H5A 2.6316 no . .
H2 H7A 2.8326 no . .
H2 H7B 2.3384 no . .
H2 H13 2.7040 no . .
H2A H3A 2.3233 no . .
H2A H38 3.4896 no . .
H2A H42B 2.3499 no . .
H3 H14A 2.2343 no . .
H3 H14B 2.3518 no . .
H3 H16 2.6698 no . .
H3A H4A 2.4055 no . .
H4 H19 2.5578 no . .
H4 H21A 2.8427 no . .
H4 H21B 2.3670 no . .
H4 H27 2.8096 no . .
H4A H5A 2.2534 no . .
H5A H13 3.5503 no . .
H5A H9 3.2625 no . .
H5 H33 2.5988 no . .
H5 H35A 2.4943 no . .
H5 H35B 2.8774 no . .
H5 H41 2.8614 no . .
H6 H28A 2.3082 no . .
H6 H28B 2.3933 no . .
H6 H30 2.7180 no . .
H7 H44 2.5672 no . .
H7 H80 2.6996 no . .
H7 H84A 2.8534 no . .
H7 H84B 2.3737 no . .
H7A H13 3.5778 no . .
H7A H37 3.2537 no . .
H7A H38 3.1420 no . .
H7A H9 2.4004 no . .
H7B H13 2.5453 no . .
H7B H9 3.4853 no . .
H8 H47 2.6700 no . .
H8 H49A 2.4070 no . .
H8 H49B 2.2483 no . .
H9A H52 3.1339 no . .
H9A H56A 2.4965 no . .
H9A H56B 2.8656 no . .
H9A H58A 2.4911 no . .
H9B H52 2.8602 no . .
H9B H56C 2.2455 no . .
H9B H56D 2.8320 no . .
H9B H58B 2.1854 no . .
H10A H61A 2.8680 no . .
H10A H63A 2.2477 no . .
H10A H63B 2.4359 no . .
H10B H61B 3.2364 no . .
H10B H63C 2.1716 no . .
H10B H63D 2.4416 no . .
H10B H65B 3.1534 no . .
H11A H66A 2.4678 no . .
H11A H70A 2.3528 no . .
H11A H70B 2.8679 no . .
H11A H72 2.5976 no . .
H11B H66B 3.1589 no . .
H11B H70C 2.2848 no . .
H11B H70D 2.7918 no . .
H11B H72 2.6026 no . .
H12 H75 2.5915 no . .
H12 H77A 2.2460 no . .
H12 H77B 2.2962 no . .
H12A H13 2.3310 no . .
H12A H14A 2.3650 no . .
H12A H14B 3.4663 no . .
H14A H10 3.5752 no . .
H14B H16 2.3492 no . .
H14B H10 2.5330 no . .
H16 H17 2.3439 no . .
H16 H10 3.2974 no . .
H17 H18 2.2878 no . .
H18 H19 2.3075 no . .
H19 H23 3.0948 no . .
H21A H23 2.5078 no . .
H21A H27 3.4893 no . .
H21A H9 3.1748 no . .
H21A H10 3.0325 no . .
H21B H23 3.5430 no . .
H21B H27 2.3731 no . .
H23 H24 2.3000 no . .
H23 H35B 3.0082 no . .
H23 H37 3.2944 no . .
H23 H9 3.2347 no . .
H23 H10 3.4333 no . .
H24 H28B 2.6668 no . .
H24 H30 3.2711 no . .
H24 H35B 2.9197 no . .
H26 H27 2.3651 no . .
H26 H28A 2.2863 no . .
H26 H28B 3.3919 no . .
H28B H30 2.3402 no . .
H30 H31 2.2723 no . .
H31 H32 2.3574 no . .
H32 H33 2.3306 no . .
H33 H35B 3.4516 no . .
H33 H37 2.7994 no . .
H35A H37 3.4856 no . .
H35A H41 2.4514 no . .
H35B H37 2.4027 no . .
H35B H41 3.5209 no . .
H37 H38 2.3365 no . .
H37 H9 3.0502 no . .
H38 H42A 3.5440 no . .
H38 H42B 2.4850 no . .
H38 H9 3.3588 no . .
H40 H41 2.3376 no . .
H40 H42A 2.3909 no . .
H40 H42B 3.4933 no . .
H44 H45 2.3029 no . .
H44 H80 3.5504 no . .
H44 H82 3.3387 no . .
H45 H46 2.3521 no . .
H46 H47 2.2980 no . .
H47 H49A 2.4230 no . .
H47 H55 3.5310 no . .
H49A H51 3.4788 no . .
H49A H55 2.5019 no . .
H49B H51 2.3643 no . .
H49B H55 3.5637 no . .
H51 H52 2.2269 no . .
H52 H56A 2.9112 no . .
H52 H56C 2.1429 no . .
H52 H56D 3.3252 no . .
H52 H58B 3.5785 no . .
H54 H55 2.2766 no . .
H54 H56A 3.2693 no . .
H54 H56B 2.0962 no . .
H54 H56D 2.8539 no . .
H54 H58A 3.1196 no . .
H54 H68B 3.0074 no . .
H54 H69B 2.8868 no . .
H54 H82 2.9652 no . .
H54 H84A 3.1001 no . .
H55 H82 3.2954 no . .
H55 H84A 3.0384 no . .
H56B H58A 3.4820 no . .
H56B H68A 3.4424 no . .
H56B H69A 3.1903 no . .
H56D H65B 3.3463 no . .
H56D H66B 3.5590 no . .
H56D H68B 3.5137 no . .
H56D H69B 3.3574 no . .
H58A H59A 2.2946 no . .
H58B H59B 2.3854 no . .
H59A H60A 2.3756 no . .
H59B H60B 2.4362 no . .
H60A H61A 2.2825 no . .
H60B H61B 2.1458 no . .
H61A H63A 3.4039 no . .
H61A H63B 2.0407 no . .
H61A H69A 3.4954 no . .
H61B H63C 3.3645 no . .
H61B H63D 2.0574 no . .
H63A H65A 2.5266 no . .
H63A H69A 3.4637 no . .
H63B H65A 3.5723 no . .
H63B H69A 2.4475 no . .
H63C H65B 2.9577 no . .
H63C H69B 3.3165 no . .
H63D H69B 2.4406 no . .
H65A H66A 2.2748 no . .
H65B H66B 2.3934 no . .
H66A H70A 2.4610 no . .
H66A H70B 3.5441 no . .
H66B H70C 2.4151 no . .
H66B H70D 3.5026 no . .
H68A H69A 2.2283 no . .
H68A H70B 2.6128 no . .
H68A H82 2.9774 no . .
H68A H83 2.6538 no . .
H68B H69B 2.2493 no . .
H68B H70C 3.4957 no . .
H68B H70D 2.4440 no . .
H68B H82 2.6454 no . .
H68B H83 2.8975 no . .
H70A H72 2.4533 no . .
H70B H72 3.5352 no . .
H70B H82 3.2454 no . .
H70B H83 3.2099 no . .
H70C H72 2.3910 no . .
H70D H72 3.4836 no . .
H70D H82 3.3280 no . .
H70D H83 3.2660 no . .
H72 H73 2.4443 no . .
H73 H74 2.2791 no . .
H74 H75 2.2508 no . .
H75 H77A 2.4809 no . .
H75 H79 3.0442 no . .
H77A H79 2.4110 no . .
H77A H83 3.5211 no . .
H77B H79 3.4972 no . .
H77B H83 2.4154 no . .
H79 H80 2.3930 no . .
H80 H84A 3.5439 no . .
H80 H84B 2.4906 no . .
H82 H83 2.3563 no . .
H82 H84A 2.3776 no . .
H82 H84B 3.4501 no . .
H86 H87 2.3223 no . .
H89 H90 2.3246 no . .
H9 H10 2.3239 no . .
Pd2 H1B 3.2331 no . .
Pd2 H4 3.1991 no . 3_667
Pd3 H1A 3.0310 no . 1_554
Pd3 H1C 3.2672 no . 1_554
Pd4 H27 2.7627 no . .
Pd5A H11A 3.4920 no . 4_564
Pd5A H66A 3.2300 no . 4_564
Pd5B H66B 3.4153 no . 4_564
Pd6 H10A 3.5870 no . 4_565
Cl1 H1A 2.9975 no . 3_767
Cl1 H5 2.4648 no . 3_766
Cl1 H12A 3.5190 no . 3_767
Cl1 H13 3.4729 no . 3_767
Cl1 H33 3.4428 no . 3_766
Cl1 H90 2.8476 no . 3_767
Cl2 H2 2.2847 no . 3_767
Cl2 H2D 3.0419 no . .
Cl2 H5A 3.4278 no . 3_767
Cl2 H13 3.5725 no . 3_767
Cl2 H45 3.5466 no . .
Cl2 H90 2.7580 no . 3_767
Cl3 H1A 3.3322 no . .
Cl3 H1B 3.0448 no . .
Cl3 H1C 3.5491 no . .
Cl3 H4 2.3501 no . 3_667
Cl3 H6 2.1917 no . 1_556
Cl3 H19 3.4247 no . 3_667
Cl3 H28A 3.4791 no . 1_556
Cl3 H28B 3.4841 no . 1_556
Cl3 H30 3.3533 no . 1_556
Cl4 H1B 2.8529 no . .
Cl4 H3 2.9753 no . 3_667
Cl4 H4 3.5239 no . 3_667
Cl4 H7 2.3095 no . .
Cl4 H44 3.2040 no . .
Cl4 H80 3.1283 no . .
Cl5 H42A 2.8469 no . 3_766
Cl5 H47 2.7752 no . .
Cl5 H49A 2.9843 no . .
Cl5 H75 3.4203 no . 1_554
Cl5 H77A 3.1141 no . 1_554
Cl6 H1C 2.9387 no . 1_554
Cl6 H8 3.4337 no . .
Cl6 H18 3.1346 no . 3_666
Cl6 H19 2.9918 no . 3_666
Cl6 H49B 3.2425 no . .
Cl6 H74 3.3585 no . 1_554
Cl6 H75 2.9303 no . 1_554
Cl6 H79 3.3172 no . 1_554
Cl7 H3 2.3623 no . 3_667
Cl7 H14A 3.1573 no . 3_667
Cl7 H14B 3.1971 no . 3_667
Cl7 H16 3.3214 no . 3_667
Cl7 H30 2.7938 no . 3_666
Cl7 H31 3.5041 no . 3_666
Cl8 H3C 3.0552 no . 3_666
Cl8 H24 3.4786 no . 3_666
Cl8 H26 2.9508 no . .
Cl8 H28B 2.9011 no . 3_666
Cl8 H30 3.0800 no . 3_666
Cl8 H74 3.1203 no . 1_554
Cl9A H11A 2.4440 no . 4_564
Cl9A H72 3.2380 no . 4_564
Cl9B H11B 2.2584 no . 4_564
Cl9B H72 2.8454 no . 4_564
Cl11 H2A 2.8417 no . 3_767
Cl11 H3A 3.0475 no . 3_767
Cl12 H10A 2.1121 no . 4_565
Cl12 H10B 2.3840 no . 4_565
Cl12 H61A 3.4077 no . 4_565
Cl12 H61B 3.1664 no . 4_565
Cl12 H63C 3.3555 no . 4_565
Cl12 H63D 3.5205 no . 4_565
Cl13 H2D 3.4648 no . 3_767
Cl13 H33 3.1396 no . 1_556
Cl13 H46 3.4828 no . 3_767
S1 H4A 3.3944 no . .
O1W H9A 2.7807 no . .
O1W H9B 2.2820 no . .
O1W H52 3.1630 no . .
O1W H56C 3.5287 no . .
O1W H58B 3.4405 no . .
O1 H4A 2.6803 no . .
O2W H12 2.1111 no . 1_554
O2W H49A 3.0717 no . .
O2W H55 3.3634 no . .
O2W H59A 3.2990 no . .
O2W H59B 3.2583 no . .
O2W H75 3.5048 no . 1_554
O3 H14B 2.5172 no . .
O3 H16 3.3959 no . .
O3 H10 3.2578 no . .
O3W H16 3.4091 no . 3_667
O3W H70A 3.0584 no . .
O3W H70C 3.1634 no . .
O3W H84B 2.9196 no . .
N1S H1 2.1506 no . 3_767
N1S H2B 2.7858 no . .
N1S H13 3.3556 no . .
N1S H44 3.0211 no . .
N1S H45 2.9275 no . .
N1S H77A 3.5049 no . .
N1S H77B 3.2123 no . .
N1S H83 3.4736 no . .
N2S H54 3.2148 no . .
N2S H55 3.5131 no . .
N2S H68A 3.2871 no . .
N2S H68B 3.2560 no . .
N2S H69A 3.5857 no . .
N2S H69B 3.4682 no . .
N2S H82 2.7991 no . .
N2S H83 3.2340 no . .
N3S H23 2.8491 no . .
N3S H37 2.8827 no . .
N3S H9 2.8798 no . .
N3S H10 3.2926 no . .
N6 H1A 3.2634 no . 1_554
N7 H27 3.3497 no . .
N8 H26 3.3122 no . .
N8 H27 2.9675 no . .
N9A H65A 3.5927 no . 4_564
N10B H11B 3.3722 no . 4_564
N11 H10B 3.3983 no . 4_565
C1 H2B 3.5644 no . 3_767
C1S H1 2.6563 no . 3_767
C1S H13 3.2065 no . .
C1S H44 2.8929 no . .
C1S H45 3.3544 no . .
C1S H77A 3.2942 no . .
C1S H77B 3.5351 no . .
C1T H6 3.3170 no . 1_556
C1T H12A 3.0098 no . .
C1T H13 3.5905 no . .
C1T H44 3.3112 no . .
C1T H77A 3.5824 no . .
C1T H79 3.3247 no . .
C2 H2B 3.4572 no . 3_767
C2 H77B 3.2158 no . 3_767
C2S H55 3.5336 no . .
C2S H82 2.8867 no . .
C2S H83 3.3107 no . .
C2T H45 3.2159 no . .
C2T H83 3.4161 no . .
C3 H2B 3.4965 no . 3_767
C3 H2C 3.1549 no . 3_767
C3S H23 2.9744 no . .
C3S H24 3.2190 no . .
C3S H37 3.4404 no . .
C3T H24 3.3381 no . .
C3T H73 3.5044 no . 3_667
C4 H2B 3.5461 no . 3_767
C4 H2C 2.6149 no . 3_767
C5 H2C 2.7496 no . 3_767
C5 H89 3.3547 no . .
C6 H2C 3.3777 no . 3_767
C7 H45 3.4352 no . .
C7 H46 3.5584 no . .
C10 H89 3.2815 no . .
C11 H89 2.8397 no . .
C12 H1A 3.3796 no . .
C12 H1B 3.2723 no . .
C12 H89 2.9933 no . .
C13 H45 3.4160 no . .
C13 H89 3.5824 no . .
C14 H89 3.2469 no . .
C15 H80 3.4070 no . 3_667
C16 H80 2.8364 no . 3_667
C17 H79 3.5030 no . 3_667
C17 H80 2.7815 no . 3_667
C18 H74 3.4938 no . 3_667
C18 H79 3.2323 no . 3_667
C18 H80 3.3059 no . 3_667
C24 H3C 3.4326 no . .
C25 H26 3.4645 no . 3_666
C25 H28A 3.1998 no . 3_666
C26 H8 2.7595 no . .
C26 H28A 2.8485 no . 3_666
C26 H28B 2.9896 no . 3_666
C27 H8 2.8168 no . .
C27 H28A 3.2614 no . 3_666
C27 H28B 3.3621 no . 3_666
C28 H26 3.1034 no . 3_666
C30 H14A 2.9312 no . 1_554
C31 H14A 3.1438 no . 1_554
C32 H89 3.5942 no . 1_554
C32 H90 3.5537 no . 1_554
C33 H90 3.4771 no . 1_554
C35 H47 3.3879 no . .
C40 H40 3.3427 no . 3_766
C40 H41 3.2801 no . 3_766
C41 H40 3.1016 no . 3_766
C41 H46 3.3914 no . .
C43 H21B 3.2121 no . .
C43 H27 3.3118 no . .
C44 H21B 3.1424 no . .
C45 H2B 3.3657 no . .
C45 H2D 2.8607 no . .
C45 H7B 3.0610 no . .
C45 H21B 3.5961 no . .
C46 H2D 3.0854 no . .
C46 H7B 3.1746 no . .
C46 H35A 3.2589 no . .
C47 H35A 2.8617 no . .
C48 H27 3.1440 no . .
C49 H74 3.2609 no . 1_554
C49 H75 2.8339 no . 1_554
C51 H74 3.3011 no . 1_554
C57A H65A 3.3097 no . 4_564
C58A H63A 3.5015 no . 4_564
C58A H65A 3.4677 no . 4_564
C59A H63A 3.3788 no . 4_564
C59B H63C 3.2327 no . 4_564
C60B H63C 3.2745 no . 4_564
C72 H17 3.5154 no . 3_667
C73 H3D 3.4741 no . 3_667
C73 H17 3.2159 no . 3_667
C73 H18 3.0457 no . 3_667
C74 H18 2.7218 no . 3_667
C74 H49B 2.7687 no . 1_556
C74 H51 3.0936 no . 1_556
C75 H18 3.4060 no . 3_667
C75 H49A 3.4411 no . 1_556
C75 H49B 2.6940 no . 1_556
C77 H2A 3.4615 no . 3_767
C78 H1C 3.3942 no . .
C79 H1C 2.8513 no . .
C80 H1C 3.5830 no . .
C80 H17 3.5440 no . 3_667
C82 H2B 3.5299 no . .
C83 H2B 3.1792 no . .
C85 H2C 3.4167 no . 3_767
C85 H2D 3.5063 no . 3_767
C85 H32 2.9511 no . 1_556
C85 H33 3.2261 no . 1_556
C86 H32 3.0084 no . 1_556
C87 H32 3.0958 no . 1_556
C88 H4A 3.0738 no . .
C88 H5A 3.5667 no . .
C88 H32 3.1228 no . 1_556
C89 H4A 3.1824 no . .
C89 H5A 2.7412 no . .
C89 H31 3.5993 no . 1_556
C89 H32 3.0440 no . 1_556
C90 H2C 3.4810 no . 3_767
C90 H5A 2.9934 no . .
C90 H32 3.0066 no . 1_556
C90 H33 3.3763 no . 1_556
H1 N1S 2.1506 no . 3_767
H1 C1S 2.6563 no . 3_767
H1 H77A 3.5237 no . 3_767
H1 H77B 3.0740 no . 3_767
H1A Pd3 3.0310 no . 1_556
H1A Cl1 2.9975 no . 3_767
H1A Cl3 3.3322 no . .
H1A N6 3.2634 no . 1_556
H1A C12 3.3796 no . .
H1A H6 2.7160 no . 1_556
H1A H12A 2.5422 no . .
H1A H13 3.4877 no . .
H1B Pd2 3.2331 no . .
H1B Cl3 3.0448 no . .
H1B Cl4 2.8529 no . .
H1B C12 3.2723 no . .
H1B H6 3.4906 no . 1_556
H1B H12A 2.7041 no . .
H1B H13 3.4272 no . .
H1B H44 2.8483 no . .
H1C Pd3 3.2672 no . 1_556
H1C Cl3 3.5491 no . .
H1C Cl6 2.9387 no . 1_556
H1C C78 3.3942 no . .
H1C C79 2.8513 no . .
H1C C80 3.5830 no . .
H1C H6 3.2496 no . 1_556
H1C H77A 2.9726 no . .
H1C H79 2.4875 no . .
H2 Cl2 2.2847 no . 3_767
H2 H2 3.3785 no . 3_767
H2A Cl11 2.8417 no . 3_767
H2A C77 3.4615 no . 3_767
H2A H77B 2.4850 no . 3_767
H2B N1S 2.7858 no . .
H2B C1 3.5644 no . 3_767
H2B C2 3.4572 no . 3_767
H2B C3 3.4965 no . 3_767
H2B C4 3.5461 no . 3_767
H2B C45 3.3657 no . .
H2B C82 3.5299 no . .
H2B C83 3.1792 no . .
H2B H45 3.0021 no . .
H2B H82 3.3522 no . .
H2B H83 2.7178 no . .
H2C C3 3.1549 no . 3_767
H2C C4 2.6149 no . 3_767
H2C C5 2.7496 no . 3_767
H2C C6 3.3777 no . 3_767
H2C C85 3.4167 no . 3_767
H2C C90 3.4810 no . 3_767
H2C H4A 2.7919 no . 3_767
H2C H5A 3.0284 no . 3_767
H2D Cl2 3.0419 no . .
H2D Cl13 3.4648 no . 3_767
H2D C45 2.8607 no . .
H2D C46 3.0854 no . .
H2D C85 3.5063 no . 3_767
H2D H45 2.5840 no . .
H2D H46 2.9884 no . .
H3 Cl4 2.9753 no . 3_667
H3 Cl7 2.3623 no . 3_667
H3 H7 3.2512 no . 3_667
H3A Cl11 3.0475 no . 3_767
H3C Cl8 3.0552 no . 3_666
H3C C24 3.4326 no . .
H3C H18 3.5860 no . .
H3C H23 3.5834 no . .
H3C H24 2.6411 no . .
H3C H74 3.5754 no . 3_667
H3D C73 3.4741 no . 3_667
H3D H18 3.5229 no . .
H3D H73 2.6168 no . 3_667
H3D H74 3.5762 no . 3_667
H4 Pd2 3.1991 no . 3_667
H4 Cl3 2.3501 no . 3_667
H4 Cl4 3.5239 no . 3_667
H4A S1 3.3944 no . .
H4A O1 2.6803 no . .
H4A C88 3.0738 no . .
H4A C89 3.1824 no . .
H4A H2C 2.7919 no . 3_767
H4A H89 3.2972 no . .
H5A Cl2 3.4278 no . 3_767
H5A C88 3.5667 no . .
H5A C89 2.7412 no . .
H5A C90 2.9934 no . .
H5A H2C 3.0284 no . 3_767
H5A H89 2.5165 no . .
H5A H90 2.9038 no . .
H5 Cl1 2.4648 no . 3_766
H5 H40 3.1391 no . 3_766
H5 H42A 3.0201 no . 3_766
H6 Cl3 2.1917 no . 1_554
H6 C1T 3.3170 no . 1_554
H6 H1A 2.7160 no . 1_554
H6 H1B 3.4906 no . 1_554
H6 H1C 3.2496 no . 1_554
H7 Cl4 2.3095 no . .
H7 H3 3.2512 no . 3_667
H7 H21B 3.1758 no . .
H7 H27 3.2629 no . .
H7A H46 3.5019 no . .
H7B C45 3.0610 no . .
H7B C46 3.1746 no . .
H7B H45 2.5430 no . .
H7B H46 2.7434 no . .
H8 Cl6 3.4337 no . .
H8 C26 2.7595 no . .
H8 C27 2.8168 no . .
H8 H26 2.4469 no . .
H8 H27 2.5828 no . .
H9A O1W 2.7807 no . .
H9A H65A 3.1558 no . 4_564
H9B O1W 2.2820 no . .
H10A Pd6 3.5870 no . 4_564
H10A Cl12 2.1121 no . 4_564
H10A H11A 2.9335 no . 4_564
H10B Cl12 2.3840 no . 4_564
H10B N11 3.3983 no . 4_564
H10B H11B 2.5498 no . 4_564
H11A Pd5A 3.4920 no . 4_565
H11A Cl9A 2.4440 no . 4_565
H11A H10A 2.9335 no . 4_565
H11B Cl9B 2.2584 no . 4_565
H11B N10B 3.3722 no . 4_565
H11B H10B 2.5498 no . 4_565
H12 O2W 2.1111 no . 1_556
H12A Cl1 3.5190 no . 3_767
H12A C1T 3.0098 no . .
H12A H1A 2.5422 no . .
H12A H1B 2.7041 no . .
H12A H89 3.2395 no . .
H12A H90 3.5785 no . .
H13 Cl1 3.4729 no . 3_767
H13 Cl2 3.5725 no . 3_767
H13 N1S 3.3556 no . .
H13 C1S 3.2065 no . .
H13 C1T 3.5905 no . .
H13 H1A 3.4877 no . .
H13 H1B 3.4272 no . .
H13 H45 2.9188 no . .
H14A Cl7 3.1573 no . 3_667
H14A C30 2.9312 no . 1_556
H14A C31 3.1438 no . 1_556
H14A H30 2.8047 no . 1_556
H14A H31 3.0914 no . 1_556
H14A H89 3.1411 no . .
H14B Cl7 3.1971 no . 3_667
H14B O3 2.5172 no . .
H14B H31 3.5563 no . 1_556
H14B H89 3.1240 no . .
H16 Cl7 3.3214 no . 3_667
H16 O3 3.3959 no . .
H16 O3W 3.4091 no . 3_667
H16 H80 3.0514 no . 3_667
H16 H84B 3.5821 no . 3_667
H17 C72 3.5154 no . 3_667
H17 C73 3.2159 no . 3_667
H17 C80 3.5440 no . 3_667
H17 H73 3.1677 no . 3_667
H17 H79 3.5511 no . 3_667
H17 H80 2.9675 no . 3_667
H18 Cl6 3.1346 no . 3_666
H18 C73 3.0457 no . 3_667
H18 C74 2.7218 no . 3_667
H18 C75 3.4060 no . 3_667
H18 H3C 3.5860 no . .
H18 H3D 3.5229 no . .
H18 H73 3.1072 no . 3_667
H18 H74 2.5486 no . 3_667
H18 H79 3.0723 no . 3_667
H19 Cl3 3.4247 no . 3_667
H19 Cl6 2.9918 no . 3_666
H19 H28A 3.0838 no . 3_666
H21B C43 3.2121 no . .
H21B C44 3.1424 no . .
H21B C45 3.5961 no . .
H21B H7 3.1758 no . .
H21B H44 3.3124 no . .
H23 N3S 2.8491 no . .
H23 C3S 2.9744 no . .
H23 H3C 3.5834 no . .
H24 Cl8 3.4786 no . 3_666
H24 C3S 3.2190 no . .
H24 C3T 3.3381 no . .
H24 H3C 2.6411 no . .
H26 Cl8 2.9508 no . .
H26 N8 3.3122 no . .
H26 C25 3.4645 no . 3_666
H26 C28 3.1034 no . 3_666
H26 H8 2.4469 no . .
H26 H28A 2.9173 no . 3_666
H26 H28B 2.6149 no . 3_666
H27 Pd4 2.7627 no . .
H27 N7 3.3497 no . .
H27 N8 2.9675 no . .
H27 C43 3.3118 no . .
H27 C48 3.1440 no . .
H27 H7 3.2629 no . .
H27 H8 2.5828 no . .
H27 H28A 3.5447 no . 3_666
H27 H28B 3.2663 no . 3_666
H28A Cl3 3.4791 no . 1_554
H28A C25 3.1998 no . 3_666
H28A C26 2.8485 no . 3_666
H28A C27 3.2614 no . 3_666
H28A H19 3.0838 no . 3_666
H28A H26 2.9173 no . 3_666
H28A H27 3.5447 no . 3_666
H28A H28A 3.4727 no . 3_666
H28B Cl3 3.4841 no . 1_554
H28B Cl8 2.9011 no . 3_666
H28B C26 2.9896 no . 3_666
H28B C27 3.3621 no . 3_666
H28B H26 2.6149 no . 3_666
H28B H27 3.2663 no . 3_666
H30 Cl3 3.3533 no . 1_554
H30 Cl7 2.7938 no . 3_666
H30 Cl8 3.0800 no . 3_666
H30 H14A 2.8047 no . 1_554
H31 Cl7 3.5041 no . 3_666
H31 C89 3.5993 no . 1_554
H31 H14A 3.0914 no . 1_554
H31 H14B 3.5563 no . 1_554
H31 H89 3.5513 no . 1_554
H32 C85 2.9511 no . 1_554
H32 C86 3.0084 no . 1_554
H32 C87 3.0958 no . 1_554
H32 C88 3.1228 no . 1_554
H32 C89 3.0440 no . 1_554
H32 C90 3.0066 no . 1_554
H32 H86 3.5423 no . 1_554
H32 H89 3.5594 no . 1_554
H32 H90 3.5616 no . 1_554
H33 Cl1 3.4428 no . 3_766
H33 Cl13 3.1396 no . 1_554
H33 C85 3.2261 no . 1_554
H33 C90 3.3763 no . 1_554
H33 H90 3.3900 no . 1_554
H35A C46 3.2589 no . .
H35A C47 2.8617 no . .
H35A H46 3.0944 no . .
H35A H47 2.3981 no . .
H37 N3S 2.8827 no . .
H37 C3S 3.4404 no . .
H40 C40 3.3427 no . 3_766
H40 C41 3.1016 no . 3_766
H40 H5 3.1391 no . 3_766
H40 H40 3.2813 no . 3_766
H40 H41 2.8555 no . 3_766
H41 C40 3.2801 no . 3_766
H41 H40 2.8555 no . 3_766
H41 H42A 3.2724 no . 3_766
H41 H46 3.0944 no . .
H41 H47 3.4928 no . .
H42A Cl5 2.8469 no . 3_766
H42A H5 3.0201 no . 3_766
H42A H41 3.2724 no . 3_766
H44 Cl4 3.2040 no . .
H44 N1S 3.0211 no . .
H44 C1S 2.8929 no . .
H44 C1T 3.3112 no . .
H44 H1B 2.8483 no . .
H44 H21B 3.3124 no . .
H45 Cl2 3.5466 no . .
H45 N1S 2.9275 no . .
H45 C1S 3.3544 no . .
H45 C2T 3.2159 no . .
H45 C7 3.4352 no . .
H45 C13 3.4160 no . .
H45 H2B 3.0021 no . .
H45 H2D 2.5840 no . .
H45 H7B 2.5430 no . .
H45 H13 2.9188 no . .
H46 Cl13 3.4828 no . 3_767
H46 C7 3.5584 no . .
H46 C41 3.3914 no . .
H46 H2D 2.9884 no . .
H46 H7A 3.5019 no . .
H46 H7B 2.7434 no . .
H46 H35A 3.0944 no . .
H46 H41 3.0944 no . .
H47 Cl5 2.7752 no . .
H47 C35 3.3879 no . .
H47 H35A 2.3981 no . .
H47 H41 3.4928 no . .
H49A Cl5 2.9843 no . .
H49A O2W 3.0717 no . .
H49A C75 3.4411 no . 1_554
H49A H75 2.6974 no . 1_554
H49B Cl6 3.2425 no . .
H49B C74 2.7687 no . 1_554
H49B C75 2.6940 no . 1_554
H49B H74 2.3173 no . 1_554
H49B H75 2.1526 no . 1_554
H51 C74 3.0936 no . 1_554
H51 H74 2.6103 no . 1_554
H52 O1W 3.1630 no . .
H54 N2S 3.2148 no . .
H55 O2W 3.3634 no . .
H55 N2S 3.5131 no . .
H55 C2S 3.5336 no . .
H56C O1W 3.5287 no . .
H58A H65A 3.4959 no . 4_564
H58B O1W 3.4405 no . .
H59A O2W 3.2990 no . .
H59A H63A 3.5011 no . 4_564
H59B O2W 3.2583 no . .
H59B H63C 3.2516 no . 4_564
H60B H63C 3.2967 no . 4_564
H61A Cl12 3.4077 no . 4_564
H61B Cl12 3.1664 no . 4_564
H63A C58A 3.5015 no . 4_565
H63A C59A 3.3788 no . 4_565
H63A H59A 3.5011 no . 4_565
H63C Cl12 3.3555 no . 4_564
H63C C59B 3.2327 no . 4_565
H63C C60B 3.2745 no . 4_565
H63C H59B 3.2516 no . 4_565
H63C H60B 3.2967 no . 4_565
H63D Cl12 3.5205 no . 4_564
H65A N9A 3.5927 no . 4_565
H65A C57A 3.3097 no . 4_565
H65A C58A 3.4677 no . 4_565
H65A H9A 3.1558 no . 4_565
H65A H58A 3.4959 no . 4_565
H66A Pd5A 3.2300 no . 4_565
H66B Pd5B 3.4153 no . 4_565
H68A N2S 3.2871 no . .
H68B N2S 3.2560 no . .
H69A N2S 3.5857 no . .
H69B N2S 3.4682 no . .
H70A O3W 3.0584 no . .
H70C O3W 3.1634 no . .
H72 Cl9A 3.2380 no . 4_565
H72 Cl9B 2.8454 no . 4_565
H73 C3T 3.5044 no . 3_667
H73 H3D 2.6168 no . 3_667
H73 H17 3.1677 no . 3_667
H73 H18 3.1072 no . 3_667
H74 Cl6 3.3585 no . 1_556
H74 Cl8 3.1203 no . 1_556
H74 C18 3.4938 no . 3_667
H74 C49 3.2609 no . 1_556
H74 C51 3.3011 no . 1_556
H74 H3C 3.5754 no . 3_667
H74 H3D 3.5762 no . 3_667
H74 H18 2.5486 no . 3_667
H74 H49B 2.3173 no . 1_556
H74 H51 2.6103 no . 1_556
H75 Cl5 3.4203 no . 1_556
H75 Cl6 2.9303 no . 1_556
H75 O2W 3.5048 no . 1_556
H75 C49 2.8339 no . 1_556
H75 H49A 2.6974 no . 1_556
H75 H49B 2.1526 no . 1_556
H77A Cl5 3.1141 no . 1_556
H77A N1S 3.5049 no . .
H77A C1S 3.2942 no . .
H77A C1T 3.5824 no . .
H77A H1 3.5237 no . 3_767
H77A H1C 2.9726 no . .
H77B N1S 3.2123 no . .
H77B C1S 3.5351 no . .
H77B C2 3.2158 no . 3_767
H77B H1 3.0740 no . 3_767
H77B H2A 2.4850 no . 3_767
H79 Cl6 3.3172 no . 1_556
H79 C1T 3.3247 no . .
H79 C17 3.5030 no . 3_667
H79 C18 3.2323 no . 3_667
H79 H1C 2.4875 no . .
H79 H17 3.5511 no . 3_667
H79 H18 3.0723 no . 3_667
H80 Cl4 3.1283 no . .
H80 C15 3.4070 no . 3_667
H80 C16 2.8364 no . 3_667
H80 C17 2.7815 no . 3_667
H80 C18 3.3059 no . 3_667
H80 H16 3.0514 no . 3_667
H80 H17 2.9675 no . 3_667
H82 N2S 2.7991 no . .
H82 C2S 2.8867 no . .
H82 H2B 3.3522 no . .
H83 N1S 3.4736 no . .
H83 N2S 3.2340 no . .
H83 C2S 3.3107 no . .
H83 C2T 3.4161 no . .
H83 H2B 2.7178 no . .
H84B O3W 2.9196 no . .
H84B H16 3.5821 no . 3_667
H86 H32 3.5423 no . 1_556
H89 C5 3.3547 no . .
H89 C10 3.2815 no . .
H89 C11 2.8397 no . .
H89 C12 2.9933 no . .
H89 C13 3.5824 no . .
H89 C14 3.2469 no . .
H89 C32 3.5942 no . 1_556
H89 H4A 3.2972 no . .
H89 H5A 2.5165 no . .
H89 H12A 3.2395 no . .
H89 H14A 3.1411 no . .
H89 H14B 3.1240 no . .
H89 H31 3.5513 no . 1_556
H89 H32 3.5594 no . 1_556
H90 Cl1 2.8476 no . 3_767
H90 Cl2 2.7580 no . 3_767
H90 C32 3.5537 no . 1_556
H90 C33 3.4771 no . 1_556
H90 H5A 2.9038 no . .
H90 H12A 3.5785 no . .
H90 H32 3.5616 no . 1_556
H90 H33 3.3900 no . 1_556
H9 N3S 2.8798 no . .
H10 O3 3.2578 no . .
H10 N3S 3.2926 no . .

loop_
_geom_hbond_atom_site_label_D
_geom_hbond_atom_site_label_H
_geom_hbond_atom_site_label_A
_geom_hbond_site_symmetry_D
_geom_hbond_site_symmetry_H
_geom_hbond_site_symmetry_A
_geom_hbond_distance_DA
_geom_hbond_distance_DH
_geom_hbond_distance_HA
_geom_hbond_angle_DHA
_geom_hbond_publ_flag
N1 H1 N1S . . 3_767 2.986(10) 1.000 2.151 139.9 no
N2 H2 Cl2 . . 3_767 3.225(6) 1.000 2.285 156.3 no
N3 H3 Cl7 . . 3_667 3.238(6) 1.000 2.362 145.7 no
N4 H4 Cl3 . . 3_667 3.300(7) 1.000 2.350 158.3 no
N5 H5 Cl1 . . 3_766 3.247(7) 1.000 2.465 134.8 no
N6 H6 Cl3 . . 1_554 3.151(6) 1.000 2.192 160.1 no
N7 H7 Cl4 . . . 3.290(7) 1.000 2.309 166.5 no
N9A H9A N9B . . . 0.52(4) 1.000 0.508 14.0 no
N9B H9B N9A . . . 0.52(4) 1.000 1.515 3.9 no
N10A H10A Cl12 . . 4_564 3.068(12) 1.000 2.112 159.3 no
N10A H10A N10B . . . 0.534(14) 1.000 1.209 25.8 no
N10B H10B Cl9A . . . 2.524(13) 1.000 2.354 87.9 no
N10B H10B Cl12 . . 4_564 3.260(10) 1.000 2.384 145.9 no
N10B H10B N10A . . . 0.534(14) 1.000 1.079 29.5 no
N11 H11A Cl9A . . 4_565 3.298(14) 1.000 2.444 143.0 no
N11 H11A Cl9B . . 4_565 3.179(14) 1.000 2.268 150.7 no
N11 H11B Cl9A . . 4_565 3.298(14) 1.000 2.418 146.5 no
N11 H11B Cl9B . . 4_565 3.179(14) 1.000 2.258 152.4 no

loop_
_geom_torsion_atom_site_label_1
_geom_torsion_atom_site_label_2
_geom_torsion_atom_site_label_3
_geom_torsion_atom_site_label_4
_geom_torsion
_geom_torsion_publ_flag
_geom_torsion_site_symmetry_1
_geom_torsion_site_symmetry_2
_geom_torsion_site_symmetry_3
_geom_torsion_site_symmetry_4
Cl1 Pd1 N1 C1 166.4(3) no . . . .
Cl1 Pd1 N1 C42 -65.9(4) no . . . .
Cl2 Pd1 N2 C6 -162.8(3) no . . . .
Cl2 Pd1 N2 C7 68.9(3) no . . . .
N1 Pd1 N2 C6 17.4(3) no . . . .
N1 Pd1 N2 C7 -110.9(4) no . . . .
N2 Pd1 N1 C1 -12.1(3) no . . . .
N2 Pd1 N1 C42 115.6(4) no . . . .
Cl3 Pd2 N3 C14 -71.5(3) no . . . .
Cl3 Pd2 N3 C15 157.8(3) no . . . .
Cl4 Pd2 N4 C20 -164.3(3) no . . . .
Cl4 Pd2 N4 C21 68.5(4) no . . . .
N3 Pd2 N4 C20 18.8(4) no . . . .
N3 Pd2 N4 C21 -108.4(4) no . . . .
N4 Pd2 N3 C14 115.5(4) no . . . .
N4 Pd2 N3 C15 -15.3(4) no . . . .
Cl5 Pd3 N5 C34 -161.8(3) no . . . .
Cl5 Pd3 N5 C35 74.6(4) no . . . .
Cl6 Pd3 N6 C28 -57.5(4) no . . . .
Cl6 Pd3 N6 C29 170.8(3) no . . . .
N5 Pd3 N6 C28 120.3(4) no . . . .
N5 Pd3 N6 C29 -11.4(3) no . . . .
N6 Pd3 N5 C34 13.6(3) no . . . .
N6 Pd3 N5 C35 -110.0(4) no . . . .
Cl7 Pd4 N7 C43 164.8(3) no . . . .
Cl7 Pd4 N7 C84 -71.1(3) no . . . .
Cl8 Pd4 N8 C48 -164.4(4) no . . . .
Cl8 Pd4 N8 C49 67.1(4) no . . . .
N7 Pd4 N8 C48 14.1(5) no . . . .
N7 Pd4 N8 C49 -114.4(4) no . . . .
N8 Pd4 N7 C43 -15.5(4) no . . . .
N8 Pd4 N7 C84 108.6(4) no . . . .
Cl1A Pd5A N9A C56A -79.2(14) no . . . .
Cl1A Pd5A N9A C57A 163.8(13) no . . . .
Cl9A Pd5A N10A C62A -169.6(6) no . . . .
Cl9A Pd5A N10A C63A 81.8(8) no . . . .
N9A Pd5A N10A C62A 10.0(9) no . . . .
N9A Pd5A N10A C63A -98.6(11) no . . . .
N10A Pd5A N9A C56A 99.2(12) no . . . .
N10A Pd5A N9A C57A -17.8(13) no . . . .
Cl1B Pd5B N9B C56B -64.0(11) no . . . .
Cl1B Pd5B N9B C57B 160.0(11) no . . . .
Cl1B Pd5B N10B C62B 152.3(12) no . . . .
Cl1B Pd5B N10B C63B 80.8(17) no . . . .
Cl9B Pd5B N10B C62B -157.5(4) no . . . .
Cl9B Pd5B N10B C63B 131.0(11) no . . . .
N9B Pd5B N10B C62B 23.5(7) no . . . .
N9B Pd5B N10B C63B -48.0(13) no . . . .
N10B Pd5B N9B C56B 100.5(10) no . . . .
N10B Pd5B N9B C57B -35.6(12) no . . . .
Cl11 Pd6 N12 C76 161.4(5) no . . . .
Cl11 Pd6 N12 C77 -71.1(6) no . . . .
Cl12 Pd6 N11 C70A 85.9(6) no . . . .
Cl12 Pd6 N11 C70B 78.8(6) no . . . .
Cl12 Pd6 N11 C71 -148.5(5) no . . . .
N11 Pd6 N12 C76 -21.4(5) no . . . .
N11 Pd6 N12 C77 106.1(6) no . . . .
N12 Pd6 N11 C70A -104.0(7) no . . . .
N12 Pd6 N11 C70B -111.2(7) no . . . .
N12 Pd6 N11 C71 21.6(6) no . . . .
O1 S1 C88 C87 -76(2) no . . . .
O1 S1 C88 C89 105(2) no . . . .
O2 S1 C88 C87 32(2) no . . . .
O2 S1 C88 C89 -147(2) no . . . .
O3 S1 C88 C87 169.2(19) no . . . .
O3 S1 C88 C89 -10(3) no . . . .
Pd1 N1 C1 C2 -167.8(5) no . . . .
Pd1 N1 C1 C6 3.2(8) no . . . .
Pd1 N1 C42 C39 -49.5(8) no . . . .
C1 N1 C42 C39 75.4(8) no . . . .
C42 N1 C1 C2 62.8(9) no . . . .
C42 N1 C1 C6 -126.1(7) no . . . .
Pd1 N2 C6 C1 -22.2(7) no . . . .
Pd1 N2 C6 C5 165.7(4) no . . . .
Pd1 N2 C7 C8 -174.4(4) no . . . .
C6 N2 C7 C8 64.5(8) no . . . .
C7 N2 C6 C1 102.0(7) no . . . .
C7 N2 C6 C5 -70.1(7) no . . . .
Pd2 N3 C14 C11 -53.2(6) no . . . .
Pd2 N3 C15 C16 -168.5(5) no . . . .
Pd2 N3 C15 C20 8.8(7) no . . . .
C14 N3 C15 C16 59.5(9) no . . . .
C14 N3 C15 C20 -123.2(6) no . . . .
C15 N3 C14 C11 74.5(7) no . . . .
Pd2 N4 C20 C15 -19.6(7) no . . . .
Pd2 N4 C20 C19 158.2(5) no . . . .
Pd2 N4 C21 C22 -171.6(4) no . . . .
C20 N4 C21 C22 65.4(8) no . . . .
C21 N4 C20 C15 105.3(6) no . . . .
C21 N4 C20 C19 -76.9(8) no . . . .
Pd3 N5 C34 C29 -14.2(6) no . . . .
Pd3 N5 C34 C33 168.9(4) no . . . .
Pd3 N5 C35 C36 -161.2(5) no . . . .
C34 N5 C35 C36 79.0(8) no . . . .
C35 N5 C34 C29 105.8(7) no . . . .
C35 N5 C34 C33 -71.1(8) no . . . .
Pd3 N6 C28 C25 -56.8(9) no . . . .
Pd3 N6 C29 C30 -171.4(4) no . . . .
Pd3 N6 C29 C34 6.4(8) no . . . .
C28 N6 C29 C30 56.4(7) no . . . .
C28 N6 C29 C34 -125.8(7) no . . . .
C29 N6 C28 C25 72.2(9) no . . . .
Pd4 N7 C43 C44 -160.8(5) no . . . .
Pd4 N7 C43 C48 14.4(8) no . . . .
Pd4 N7 C84 C81 175.1(5) no . . . .
C43 N7 C84 C81 -64.8(8) no . . . .
C84 N7 C43 C44 76.6(8) no . . . .
C84 N7 C43 C48 -108.2(7) no . . . .
Pd4 N8 C48 C43 -10.6(10) no . . . .
Pd4 N8 C48 C47 169.7(6) no . . . .
Pd4 N8 C49 C50 48.3(9) no . . . .
C48 N8 C49 C50 -74.5(10) no . . . .
C49 N8 C48 C43 116.4(8) no . . . .
C49 N8 C48 C47 -63.4(11) no . . . .
Pd5A N9A C56A C53 167.2(17) no . . . .
Pd5A N9A C57A C58A -163.6(16) no . . . .
Pd5A N9A C57A C62A 23(2) no . . . .
C56A N9A C57A C58A 77(3) no . . . .
C56A N9A C57A C62A -96(2) no . . . .
C57A N9A C56A C53 -82(3) no . . . .
Pd5B N9B C56B C53 -173.9(14) no . . . .
Pd5B N9B C57B C58B -150.1(13) no . . . .
Pd5B N9B C57B C62B 30.6(18) no . . . .
C56B N9B C57B C58B 87(3) no . . . .
C56B N9B C57B C62B -92(2) no . . . .
C57B N9B C56B C53 -50(3) no . . . .
Pd5A N10A C62A C57A 1(2) no . . . .
Pd5A N10A C62A C61A 169.3(18) no . . . .
Pd5A N10A C63A C64A 27(2) no . . . .
C62A N10A C63A C64A -82.3(17) no . . . .
C63A N10A C62A C57A 130.8(19) no . . . .
C63A N10A C62A C61A -61(2) no . . . .
Pd5B N10B C62B C57B -12.0(14) no . . . .
Pd5B N10B C62B C61B 151.1(18) no . . . .
Pd5B N10B C63B C64B -26(2) no . . . .
C62B N10B C63B C64B -98.8(10) no . . . .
C63B N10B C62B C57B 137.3(16) no . . . .
C63B N10B C62B C61B -60(2) no . . . .
Pd6 N11 C70A C67A -62(3) no . . . .
Pd6 N11 C70B C67B -60(5) no . . . .
Pd6 N11 C71 C72 166.0(5) no . . . .
Pd6 N11 C71 C76 -19.8(10) no . . . .
C70A N11 C71 C72 -63(2) no . . . .
C70A N11 C71 C76 111(2) no . . . .
C71 N11 C70A C67A 176.6(15) no . . . .
C70B N11 C71 C72 -60(3) no . . . .
C70B N11 C71 C76 114(3) no . . . .
C71 N11 C70B C67B 174(3) no . . . .
Pd6 N12 C76 C71 16.3(9) no . . . .
Pd6 N12 C76 C75 -164.0(6) no . . . .
Pd6 N12 C77 C78 -65.0(11) no . . . .
C76 N12 C77 C78 59.8(11) no . . . .
C77 N12 C76 C71 -114.5(9) no . . . .
C77 N12 C76 C75 65.2(11) no . . . .
N1 C1 C2 C3 176.1(7) no . . . .
N1 C1 C6 N2 13.3(10) no . . . .
N1 C1 C6 C5 -174.4(5) no . . . .
C2 C1 C6 N2 -175.9(7) no . . . .
C2 C1 C6 C5 -3.7(12) no . . . .
C6 C1 C2 C3 5.5(13) no . . . .
C1 C2 C3 C4 -5.1(15) no . . . .
C2 C3 C4 C5 3.4(17) no . . . .
C3 C4 C5 C6 -1.6(15) no . . . .
C4 C5 C6 N2 174.1(8) no . . . .
C4 C5 C6 C1 1.8(12) no . . . .
N2 C7 C8 C9 -98.1(8) no . . . .
N2 C7 C8 C13 74.9(9) no . . . .
C7 C8 C9 C10 174.5(6) no . . . .
C7 C8 C13 C12 -175.1(7) no . . . .
C9 C8 C13 C12 -2.0(12) no . . . .
C13 C8 C9 C10 1.4(11) no . . . .
C8 C9 C10 C11 0.6(11) no . . . .
C9 C10 C11 C12 -1.9(11) no . . . .
C9 C10 C11 C14 178.1(6) no . . . .
C10 C11 C12 C13 1.4(11) no . . . .
C10 C11 C14 N3 -81.5(9) no . . . .
C12 C11 C14 N3 98.6(8) no . . . .
C14 C11 C12 C13 -178.7(6) no . . . .
C11 C12 C13 C8 0.6(12) no . . . .
N3 C15 C16 C17 173.6(6) no . . . .
N3 C15 C20 N4 7.4(9) no . . . .
N3 C15 C20 C19 -170.5(6) no . . . .
C16 C15 C20 N4 -175.3(7) no . . . .
C16 C15 C20 C19 6.8(11) no . . . .
C20 C15 C16 C17 -3.5(11) no . . . .
C15 C16 C17 C18 -0.6(14) no . . . .
C16 C17 C18 C19 1.2(15) no . . . .
C17 C18 C19 C20 2.2(13) no . . . .
C18 C19 C20 N4 176.1(7) no . . . .
C18 C19 C20 C15 -6.2(12) no . . . .
N4 C21 C22 C23 -91.5(8) no . . . .
N4 C21 C22 C27 86.1(8) no . . . .
C21 C22 C23 C24 175.0(6) no . . . .
C21 C22 C27 C26 -178.4(6) no . . . .
C23 C22 C27 C26 -0.7(12) no . . . .
C27 C22 C23 C24 -2.5(12) no . . . .
C22 C23 C24 C25 4.1(12) no . . . .
C23 C24 C25 C26 -2.4(12) no . . . .
C23 C24 C25 C28 177.3(7) no . . . .
C24 C25 C26 C27 -0.7(12) no . . . .
C24 C25 C28 N6 -74.6(11) no . . . .
C26 C25 C28 N6 105.1(9) no . . . .
C28 C25 C26 C27 179.5(7) no . . . .
C25 C26 C27 C22 2.3(12) no . . . .
N6 C29 C30 C31 175.6(6) no . . . .
N6 C29 C34 N5 5.4(9) no . . . .
N6 C29 C34 C33 -178.0(5) no . . . .
C30 C29 C34 N5 -176.7(5) no . . . .
C30 C29 C34 C33 -0.2(11) no . . . .
C34 C29 C30 C31 -2.3(10) no . . . .
C29 C30 C31 C32 5.4(12) no . . . .
C30 C31 C32 C33 -6.0(13) no . . . .
C31 C32 C33 C34 3.1(13) no . . . .
C32 C33 C34 N5 176.1(7) no . . . .
C32 C33 C34 C29 -0.3(12) no . . . .
N5 C35 C36 C37 -97.4(9) no . . . .
N5 C35 C36 C41 83.5(9) no . . . .
C35 C36 C37 C38 179.7(6) no . . . .
C35 C36 C41 C40 179.8(6) no . . . .
C37 C36 C41 C40 0.7(11) no . . . .
C41 C36 C37 C38 -1.1(11) no . . . .
C36 C37 C38 C39 0.6(12) no . . . .
C37 C38 C39 C40 0.3(11) no . . . .
C37 C38 C39 C42 177.6(6) no . . . .
C38 C39 C40 C41 -0.7(11) no . . . .
C38 C39 C42 N1 -87.0(9) no . . . .
C40 C39 C42 N1 90.3(8) no . . . .
C42 C39 C40 C41 -178.2(6) no . . . .
C39 C40 C41 C36 0.2(11) no . . . .
N7 C43 C44 C45 179.8(6) no . . . .
N7 C43 C48 N8 -2.6(12) no . . . .
N7 C43 C48 C47 177.2(6) no . . . .
C44 C43 C48 N8 172.7(7) no . . . .
C44 C43 C48 C47 -7.6(12) no . . . .
C48 C43 C44 C45 4.7(12) no . . . .
C43 C44 C45 C46 -1.3(12) no . . . .
C44 C45 C46 C47 1.2(15) no . . . .
C45 C46 C47 C48 -4.1(16) no . . . .
C46 C47 C48 N8 -172.9(9) no . . . .
C46 C47 C48 C43 7.4(15) no . . . .
N8 C49 C50 C51 -91.7(11) no . . . .
N8 C49 C50 C55 88.9(12) no . . . .
C49 C50 C51 C52 -179.5(9) no . . . .
C49 C50 C55 C54 -179.4(9) no . . . .
C51 C50 C55 C54 1.1(17) no . . . .
C55 C50 C51 C52 -0.1(18) no . . . .
C50 C51 C52 C53 2(2) no . . . .
C51 C52 C53 C54 -4(2) no . . . .
C51 C52 C53 C56A 177.9(13) no . . . .
C51 C52 C53 C56B 174.3(12) no . . . .
C52 C53 C54 C55 5.1(19) no . . . .
C52 C53 C56A N9A -79(3) no . . . .
C52 C53 C56B N9B -95(2) no . . . .
C54 C53 C56A N9A 103(2) no . . . .
C56A C53 C54 C55 -176.4(15) no . . . .
C54 C53 C56B N9B 83(2) no . . . .
C56B C53 C54 C55 -172.7(17) no . . . .
C56A C53 C56B N9B 91(4) no . . . .
C56B C53 C56A N9A -70(4) no . . . .
C53 C54 C55 C50 -3.8(19) no . . . .
N9A C57A C58A C59A -169(2) no . . . .
N9A C57A C62A N10A -19(3) no . . . .
N9A C57A C62A C61A 171.5(19) no . . . .
C58A C57A C62A N10A 168.4(19) no . . . .
C58A C57A C62A C61A -1(3) no . . . .
C62A C57A C58A C59A 4(4) no . . . .
N9B C57B C58B C59B -177.4(16) no . . . .
N9B C57B C62B N10B -12(2) no . . . .
N9B C57B C62B C61B 179.4(14) no . . . .
C58B C57B C62B N10B 168.9(19) no . . . .
C58B C57B C62B C61B 0(3) no . . . .
C62B C57B C58B C59B 2(4) no . . . .
C57A C58A C59A C60A -4(4) no . . . .
C57B C58B C59B C60B -1(3) no . . . .
C58A C59A C60A C61A 1(4) no . . . .
C58B C59B C60B C61B -1(3) no . . . .
C59A C60A C61A C62A 2(4) no . . . .
C59B C60B C61B C62B 4(4) no . . . .
C60A C61A C62A N10A -170(2) no . . . .
C60A C61A C62A C57A -1(4) no . . . .
C60B C61B C62B N10B -169(2) no . . . .
C60B C61B C62B C57B -3(3) no . . . .
N10A C63A C64A C65A -73(2) no . . . .
N10A C63A C64A C69A 100(3) no . . . .
N10B C63B C64B C65B -54(2) no . . . .
N10B C63B C64B C69B 133.5(14) no . . . .
C63A C64A C65A C66A 172.8(17) no . . . .
C63A C64A C69A C68A -172(2) no . . . .
C65A C64A C69A C68A 2(4) no . . . .
C69A C64A C65A C66A -1(3) no . . . .
C63B C64B C65B C66B -171.9(15) no . . . .
C63B C64B C69B C68B 173.4(15) no . . . .
C65B C64B C69B C68B 0(3) no . . . .
C69B C64B C65B C66B 1(3) no . . . .
C64A C65A C66A C67A 0(3) no . . . .
C64B C65B C66B C67B -1(3) no . . . .
C65A C66A C67A C68A 1(3) no . . . .
C65A C66A C67A C70A -165.1(18) no . . . .
C65B C66B C67B C68B 0(3) no . . . .
C65B C66B C67B C70B 167.2(17) no . . . .
C66A C67A C68A C69A -0(3) no . . . .
C66A C67A C70A N11 -92(3) no . . . .
C68A C67A C70A N11 103(3) no . . . .
C70A C67A C68A C69A 165(2) no . . . .
C66B C67B C68B C69B 1(3) no . . . .
C66B C67B C70B N11 -83(5) no . . . .
C68B C67B C70B N11 84(5) no . . . .
C70B C67B C68B C69B -166(2) no . . . .
C67A C68A C69A C64A -1(4) no . . . .
C67B C68B C69B C64B -1(3) no . . . .
N11 C71 C72 C73 177.6(9) no . . . .
N11 C71 C76 N12 2.9(13) no . . . .
N11 C71 C76 C75 -176.8(8) no . . . .
C72 C71 C76 N12 177.4(8) no . . . .
C72 C71 C76 C75 -2.3(13) no . . . .
C76 C71 C72 C73 2.9(14) no . . . .
C71 C72 C73 C74 -1.6(16) no . . . .
C72 C73 C74 C75 -0.4(18) no . . . .
C73 C74 C75 C76 1.1(18) no . . . .
C74 C75 C76 N12 -179.3(9) no . . . .
C74 C75 C76 C71 0.3(16) no . . . .
N12 C77 C78 C79 -90.3(11) no . . . .
N12 C77 C78 C83 95.5(11) no . . . .
C77 C78 C79 C80 179.0(8) no . . . .
C77 C78 C83 C82 179.1(8) no . . . .
C79 C78 C83 C82 4.8(13) no . . . .
C83 C78 C79 C80 -6.8(14) no . . . .
C78 C79 C80 C81 4.7(13) no . . . .
C79 C80 C81 C82 -0.7(12) no . . . .
C79 C80 C81 C84 177.0(7) no . . . .
C80 C81 C82 C83 -1.0(12) no . . . .
C80 C81 C84 N7 -76.0(10) no . . . .
C82 C81 C84 N7 101.7(9) no . . . .
C84 C81 C82 C83 -178.6(7) no . . . .
C81 C82 C83 C78 -1.0(13) no . . . .
Cl13 C85 C86 C87 176.5(14) no . . . .
Cl13 C85 C90 C89 -174.5(12) no . . . .
C86 C85 C90 C89 6(3) no . . . .
C90 C85 C86 C87 -4(3) no . . . .
C85 C86 C87 C88 1(3) no . . . .
C86 C87 C88 S1 -179.2(18) no . . . .
C86 C87 C88 C89 -0(3) no . . . .
S1 C88 C89 C90 -178.8(13) no . . . .
C87 C88 C89 C90 2(3) no . . . .
C88 C89 C90 C85 -5(3) no . . . .

loop_
_platon_squeeze_void_nr
_platon_squeeze_void_average_x
_platon_squeeze_void_average_y
_platon_squeeze_void_average_z
_platon_squeeze_void_volume
_platon_squeeze_void_count_electrons
_platon_squeeze_void_content
1 -0.197 0.250 -0.014 2401 308 ' '
2 0.197 0.750 -0.031 2400 304 ' '
